data_2233184
loop_
_publ_author_name
'Pansuriya, Pramod B.'
'Friedrich, Holger B.'
'Maguire, Glenn E. M.'

_publ_section_title
;
 6,12,18,24-Tetramethoxy-4,10,16,22-tetrakis[(methoxycarbonyl)methoxy]-2,8,14,20-tetrakis(2-phenylethyl)resorcin[4]arene
;
_journal_coeditor_code HG5129
_journal_issue 1
_journal_name_full 'Acta Crystallographica Section E'
_journal_page_first o97
_journal_page_last o98
_journal_paper_doi 10.1107/S1600536811051567
_journal_volume 68
_journal_year 2012
_chemical_formula_iupac 'C76 H80 O16'
_chemical_formula_moiety 'C76 H80 O16'
_chemical_formula_sum 'C76 H80 O16'
_chemical_formula_weight 1249.40
_chemical_melting_point 387
_chemical_name_systematic
;
6,12,18,24-Tetramethoxy-4,10,16,22-tetrakis[(methoxycarbonyl)methoxy]-
2,8,14,20-tetrakis(2-phenylethyl)resorcin[4]arene
;
_space_group_IT_number 4
_symmetry_cell_setting monoclinic
_symmetry_space_group_name_Hall 'P 2yb'
_symmetry_space_group_name_H-M 'P 1 21 1'
_atom_sites_solution_hydrogens geom
_atom_sites_solution_primary direct
_atom_sites_solution_secondary difmap
_audit_creation_method SHELXL-97
_cell_angle_alpha 90.00
_cell_angle_beta 90.5720(10)
_cell_angle_gamma 90.00
_cell_formula_units_Z 8
_cell_length_a 14.1361(7)
_cell_length_b 32.2264(17)
_cell_length_c 28.9417(16)
_cell_measurement_reflns_used 126694
_cell_measurement_temperature 173(2)
_cell_measurement_theta_max 28.34
_cell_measurement_theta_min 1.60
_cell_volume 13183.9(12)
_computing_cell_refinement 'SAINT (Bruker, 2006)'
_computing_data_collection 'APEX2 (Bruker, 2006)'
_computing_data_reduction 'SAINT (Bruker, 2006)'
_computing_molecular_graphics 'OLEX2 (Dolomanov <i>et al.</i>, 2009)'
_computing_publication_material 'SHELXL97 (Sheldrick, 2008)'
_computing_structure_refinement 'SHELXL97 (Sheldrick, 2008)'
_computing_structure_solution 'SHELXS97 (Sheldrick, 2008)'
_diffrn_ambient_temperature 173(2)
_diffrn_measured_fraction_theta_full 0.998
_diffrn_measured_fraction_theta_max 0.998
_diffrn_measurement_device_type 'Bruker Kappa DUO APEXII'
_diffrn_measurement_method '0.5\% \f scans and \w scans'
_diffrn_radiation_monochromator graphite
_diffrn_radiation_source 'fine-focus sealed tube'
_diffrn_radiation_type MoK\a
_diffrn_radiation_wavelength 0.71073
_diffrn_reflns_av_R_equivalents 0.0718
_diffrn_reflns_av_sigmaI/netI 0.0687
_diffrn_reflns_limit_h_max 18
_diffrn_reflns_limit_h_min -18
_diffrn_reflns_limit_k_max 42
_diffrn_reflns_limit_k_min -42
_diffrn_reflns_limit_l_max 38
_diffrn_reflns_limit_l_min -38
_diffrn_reflns_number 126671
_diffrn_reflns_theta_full 28.34
_diffrn_reflns_theta_max 28.34
_diffrn_reflns_theta_min 1.60
_diffrn_standards_decay_% 0
_diffrn_standards_interval_count 0
_diffrn_standards_interval_time 0
_diffrn_standards_number 0
_exptl_absorpt_coefficient_mu 0.088
_exptl_absorpt_correction_T_max 0.9750
_exptl_absorpt_correction_T_min 0.9650
_exptl_absorpt_correction_type multi-scan
_exptl_absorpt_process_details '(SADABS; Bruker, 2006)'
_exptl_crystal_colour colourless
_exptl_crystal_density_diffrn 1.259
_exptl_crystal_density_method 'not measured'
_exptl_crystal_description Block
_exptl_crystal_F_000 5312
_exptl_crystal_size_max 0.41
_exptl_crystal_size_mid 0.33
_exptl_crystal_size_min 0.29
_refine_diff_density_max 0.439
_refine_diff_density_min -0.334
_refine_ls_extinction_method none
_refine_ls_goodness_of_fit_ref 1.021
_refine_ls_hydrogen_treatment constr
_refine_ls_matrix_type full
_refine_ls_number_parameters 3345
_refine_ls_number_reflns 33391
_refine_ls_number_restraints 1
_refine_ls_restrained_S_all 1.021
_refine_ls_R_factor_all 0.0879
_refine_ls_R_factor_gt 0.0561
_refine_ls_shift/su_max 0.001
_refine_ls_shift/su_mean 0.000
_refine_ls_structure_factor_coef Fsqd
_refine_ls_weighting_details 'calc w=1/[\s^2^(Fo^2^)+(0.0912P)^2^+0.2410P] where P=(Fo^2^+2Fc^2^)/3'
_refine_ls_weighting_scheme calc
_refine_ls_wR_factor_gt 0.1438
_refine_ls_wR_factor_ref 0.1624
_reflns_number_gt 23289
_reflns_number_total 33391
_reflns_threshold_expression I>2sigma(I)
_cod_data_source_file hg5129.cif
_cod_data_source_block I
_cod_original_sg_symbol_H-M 'P 21'
_cod_database_code 2233184
_cod_database_fobs_code 2233184

loop_
_symmetry_equiv_pos_as_xyz
'x, y, z'
'-x, y+1/2, -z'

loop_
_atom_site_type_symbol
_atom_site_label
_atom_site_fract_x
_atom_site_fract_y
_atom_site_fract_z
_atom_site_U_iso_or_equiv
_atom_site_adp_type
_atom_site_calc_flag
_atom_site_refinement_flags
_atom_site_occupancy
_atom_site_symmetry_multiplicity
O O1A 0.5977(2) 0.06377(9) 0.62469(8) 0.0406(7) Uani d . 1 1
O O2A 0.73848(19) 0.19974(8) 0.63413(8) 0.0345(6) Uani d . 1 1
O O3A 0.8421(3) 0.15922(14) 0.70321(12) 0.0741(11) Uani d . 1 1
O O4A 0.9771(2) 0.17877(12) 0.66923(14) 0.0676(10) Uani d . 1 1
O O5A 0.90039(17) 0.18472(9) 0.52995(8) 0.0353(6) Uani d . 1 1
O O6A 0.91179(17) 0.19634(8) 0.36350(8) 0.0311(5) Uani d . 1 1
O O7A 0.9798(2) 0.13462(11) 0.27089(11) 0.0570(8) Uani d . 1 1
O O8A 1.0272(2) 0.19763(9) 0.29379(9) 0.0448(7) Uani d . 1 1
O O9A 0.7815(2) 0.20481(9) 0.26602(8) 0.0383(6) Uani d . 1 1
O O10A 0.6606(2) 0.06387(9) 0.25759(8) 0.0410(7) Uani d . 1 1
O O11A 0.8362(3) 0.03043(16) 0.23211(16) 0.0933(15) Uani d . 1 1
O O12A 0.8293(2) 0.07451(13) 0.17483(12) 0.0655(10) Uani d . 1 1
O O13A 0.79804(19) 0.04378(9) 0.36270(9) 0.0410(6) Uani d . 1 1
O O14A 0.77605(17) 0.04228(8) 0.53017(8) 0.0305(5) Uani d . 1 1
O O15A 0.9510(3) 0.08568(16) 0.60233(14) 0.0932(16) Uani d . 1 1
O O16A 0.8347(2) 0.04065(9) 0.61531(9) 0.0447(7) Uani d . 1 1
C C1A 0.6302(2) 0.10053(10) 0.55664(11) 0.0249(7) Uani d . 1 1
C C2A 0.6351(3) 0.09882(11) 0.60507(11) 0.0291(8) Uani d . 1 1
C C3A 0.6740(3) 0.13123(12) 0.62974(11) 0.0319(8) Uani d . 1 1
H H3A 0.6800 0.1293 0.6624 0.038 Uiso calc R 1 1
C C4A 0.7045(3) 0.16686(11) 0.60716(11) 0.0281(7) Uani d . 1 1
C C5A 0.6969(2) 0.17097(11) 0.55929(11) 0.0244(7) Uani d . 1 1
C C6A 0.6609(2) 0.13684(10) 0.53538(10) 0.0241(7) Uani d . 1 1
H H6A 0.6570 0.1384 0.5026 0.029 Uiso calc R 1 1
C C7A 0.7166(2) 0.21170(10) 0.53441(10) 0.0235(7) Uani d . 1 1
H H7A 0.7597 0.2288 0.5544 0.028 Uiso calc R 1 1
C C8A 0.7647(2) 0.20475(10) 0.48799(11) 0.0240(7) Uani d . 1 1
C C9A 0.8593(2) 0.19183(11) 0.48741(11) 0.0250(7) Uani d . 1 1
C C10A 0.9078(2) 0.18738(12) 0.44612(12) 0.0289(7) Uani d . 1 1
H H10A 0.9719 0.1785 0.4463 0.035 Uiso calc R 1 1
C C11A 0.8616(2) 0.19601(10) 0.40468(11) 0.0246(7) Uani d . 1 1
C C12A 0.7668(2) 0.20724(10) 0.40281(11) 0.0248(7) Uani d . 1 1
C C13A 0.7203(2) 0.21126(10) 0.44541(10) 0.0243(7) Uani d . 1 1
H H13A 0.6554 0.2188 0.4451 0.029 Uiso calc R 1 1
C C14A 0.7196(2) 0.21474(11) 0.35646(11) 0.0261(7) Uani d . 1 1
H H14A 0.7629 0.2329 0.3382 0.031 Uiso calc R 1 1
C C15A 0.7084(2) 0.17450(11) 0.33004(10) 0.0251(7) Uani d . 1 1
C C16A 0.7378(2) 0.17095(12) 0.28416(11) 0.0282(7) Uani d . 1 1
C C17A 0.7240(3) 0.13437(12) 0.25938(11) 0.0308(8) Uani d . 1 1
H H17A 0.7439 0.1325 0.2282 0.037 Uiso calc R 1 1
C C18A 0.6811(3) 0.10060(12) 0.28029(11) 0.0311(8) Uani d . 1 1
C C19A 0.6537(2) 0.10221(11) 0.32679(11) 0.0278(7) Uani d . 1 1
C C20A 0.6681(2) 0.13929(11) 0.34998(11) 0.0268(7) Uani d . 1 1
H H20A 0.6494 0.1409 0.3814 0.032 Uiso calc R 1 1
C C21A 0.6119(3) 0.06472(12) 0.35088(11) 0.0295(8) Uani d . 1 1
H H21A 0.6293 0.0396 0.3325 0.035 Uiso calc R 1 1
C C22A 0.6556(3) 0.05972(10) 0.39928(11) 0.0271(7) Uani d . 1 1
C C23A 0.7510(3) 0.04899(11) 0.40365(12) 0.0305(7) Uani d . 1 1
C C24A 0.7927(2) 0.04358(11) 0.44714(12) 0.0296(7) Uani d . 1 1
H H24A 0.8578 0.0367 0.4498 0.035 Uiso calc R 1 1
C C25A 0.7386(2) 0.04828(11) 0.48638(11) 0.0261(7) Uani d . 1 1
C C26A 0.6427(2) 0.05874(10) 0.48386(11) 0.0242(7) Uani d . 1 1
C C27A 0.6043(2) 0.06467(10) 0.43976(11) 0.0250(7) Uani d . 1 1
H H27A 0.5397 0.0725 0.4372 0.030 Uiso calc R 1 1
C C28A 0.5875(2) 0.06508(11) 0.52819(11) 0.0251(7) Uani d . 1 1
H H28A 0.5938 0.0391 0.5469 0.030 Uiso calc R 1 1
C C29A 0.5862(5) 0.06332(18) 0.67372(14) 0.0703(17) Uani d . 1 1
H H29A 0.6481 0.0662 0.6889 0.106 Uiso calc R 1 1
H H29B 0.5572 0.0370 0.6830 0.106 Uiso calc R 1 1
H H29C 0.5454 0.0864 0.6829 0.106 Uiso calc R 1 1
C C30A 0.8390(3) 0.20284(14) 0.63534(13) 0.0378(9) Uani d . 1 1
H H30A 0.8572 0.2323 0.6396 0.045 Uiso calc R 1 1
H H30B 0.8644 0.1935 0.6053 0.045 Uiso calc R 1 1
C C31A 0.8827(3) 0.17742(15) 0.67339(15) 0.0477(11) Uani d . 1 1
C C32A 1.0308(5) 0.1546(2) 0.7027(3) 0.101(2) Uani d . 1 1
H H32A 1.0231 0.1666 0.7336 0.152 Uiso calc R 1 1
H H32B 1.0979 0.1550 0.6945 0.152 Uiso calc R 1 1
H H32C 1.0078 0.1259 0.7027 0.152 Uiso calc R 1 1
C C33A 0.6202(2) 0.23448(11) 0.53008(12) 0.0277(7) Uani d . 1 1
H H33A 0.5799 0.2190 0.5078 0.033 Uiso calc R 1 1
H H33B 0.5887 0.2334 0.5605 0.033 Uiso calc R 1 1
C C34A 0.6245(3) 0.27998(11) 0.51453(12) 0.0305(7) Uani d . 1 1
H H34A 0.6579 0.2966 0.5383 0.037 Uiso calc R 1 1
H H34B 0.6605 0.2820 0.4855 0.037 Uiso calc R 1 1
C C35A 0.5263(2) 0.29722(11) 0.50698(12) 0.0288(7) Uani d . 1 1
C C36A 0.4719(3) 0.31067(13) 0.54413(13) 0.0377(9) Uani d . 1 1
H H36A 0.4983 0.3102 0.5745 0.045 Uiso calc R 1 1
C C37A 0.3806(3) 0.32462(14) 0.53750(15) 0.0453(10) Uani d . 1 1
H H37A 0.3444 0.3333 0.5632 0.054 Uiso calc R 1 1
C C38A 0.3416(3) 0.32607(14) 0.49362(16) 0.0447(10) Uani d . 1 1
H H38A 0.2790 0.3360 0.4890 0.054 Uiso calc R 1 1
C C39A 0.3938(3) 0.31306(15) 0.45668(15) 0.0445(10) Uani d . 1 1
H H39A 0.3669 0.3138 0.4265 0.053 Uiso calc R 1 1
C C40A 0.4859(3) 0.29885(14) 0.46317(13) 0.0399(9) Uani d . 1 1
H H40A 0.5215 0.2901 0.4373 0.048 Uiso calc R 1 1
C C41A 0.9945(3) 0.16995(15) 0.53127(14) 0.0433(10) Uani d . 1 1
H H41A 0.9982 0.1437 0.5143 0.065 Uiso calc R 1 1
H H41B 1.0141 0.1655 0.5634 0.065 Uiso calc R 1 1
H H41C 1.0362 0.1904 0.5169 0.065 Uiso calc R 1 1
C C42A 0.9395(3) 0.15703(12) 0.34657(12) 0.0333(8) Uani d . 1 1
H H42A 0.8836 0.1386 0.3443 0.040 Uiso calc R 1 1
H H42B 0.9857 0.1442 0.3682 0.040 Uiso calc R 1 1
C C43A 0.9834(3) 0.16199(13) 0.29944(13) 0.0379(9) Uani d . 1 1
C C44A 1.0727(4) 0.20459(17) 0.25007(16) 0.0601(13) Uani d . 1 1
H H44A 1.1317 0.1887 0.2490 0.090 Uiso calc R 1 1
H H44B 1.0867 0.2342 0.2466 0.090 Uiso calc R 1 1
H H44C 1.0306 0.1956 0.2249 0.090 Uiso calc R 1 1
C C45A 0.6238(3) 0.23760(11) 0.35982(11) 0.0290(7) Uani d . 1 1
H H45A 0.5770 0.2191 0.3745 0.035 Uiso calc R 1 1
H H45B 0.6315 0.2624 0.3796 0.035 Uiso calc R 1 1
C C46A 0.5866(3) 0.25087(16) 0.31208(13) 0.0473(11) Uani d . 1 1
H H46A 0.6371 0.2659 0.2956 0.057 Uiso calc R 1 1
H H46B 0.5702 0.2258 0.2939 0.057 Uiso calc R 1 1
C C47A 0.5011(3) 0.27824(15) 0.31537(12) 0.0425(10) Uani d . 1 1
C C48A 0.4112(3) 0.26474(17) 0.30256(13) 0.0494(11) Uani d . 1 1
H H48A 0.4024 0.2370 0.2924 0.059 Uiso calc R 1 1
C C49A 0.3340(3) 0.2913(2) 0.30441(15) 0.0573(14) Uani d . 1 1
H H49A 0.2733 0.2817 0.2950 0.069 Uiso calc R 1 1
C C50A 0.3447(4) 0.3311(2) 0.31966(18) 0.0648(15) Uani d . 1 1
H H50A 0.2914 0.3490 0.3212 0.078 Uiso calc R 1 1
C C51A 0.4325(4) 0.34521(18) 0.33273(19) 0.0665(14) Uani d . 1 1
H H51A 0.4404 0.3729 0.3433 0.080 Uiso calc R 1 1
C C52A 0.5091(3) 0.31913(17) 0.33049(16) 0.0536(12) Uani d . 1 1
H H52A 0.5695 0.3293 0.3396 0.064 Uiso calc R 1 1
C C53A 0.8011(4) 0.20537(17) 0.21830(13) 0.0577(13) Uani d . 1 1
H H53A 0.8451 0.1828 0.2110 0.087 Uiso calc R 1 1
H H53B 0.8298 0.2320 0.2101 0.087 Uiso calc R 1 1
H H53C 0.7422 0.2016 0.2007 0.087 Uiso calc R 1 1
C C54A 0.6866(3) 0.05979(14) 0.21032(13) 0.0407(9) Uani d . 1 1
H H54A 0.6692 0.0854 0.1933 0.049 Uiso calc R 1 1
H H54B 0.6519 0.0363 0.1961 0.049 Uiso calc R 1 1
C C55A 0.7913(3) 0.05247(14) 0.20686(15) 0.0471(11) Uani d . 1 1
C C56A 0.9316(4) 0.0719(2) 0.1711(2) 0.0755(16) Uani d . 1 1
H H56A 0.9596 0.0677 0.2019 0.113 Uiso calc R 1 1
H H56B 0.9560 0.0976 0.1577 0.113 Uiso calc R 1 1
H H56C 0.9482 0.0484 0.1512 0.113 Uiso calc R 1 1
C C57A 0.5038(3) 0.06717(13) 0.35165(11) 0.0325(8) Uani d . 1 1
H H57A 0.4849 0.0932 0.3672 0.039 Uiso calc R 1 1
H H57B 0.4792 0.0437 0.3701 0.039 Uiso calc R 1 1
C C58A 0.4580(3) 0.06585(15) 0.30347(12) 0.0419(10) Uani d . 1 1
H H58A 0.4818 0.0894 0.2850 0.050 Uiso calc R 1 1
H H58B 0.4767 0.0399 0.2878 0.050 Uiso calc R 1 1
C C59A 0.3524(3) 0.06807(14) 0.30531(12) 0.0379(9) Uani d . 1 1
C C60A 0.3049(3) 0.10405(16) 0.29462(14) 0.0479(11) Uani d . 1 1
H H60A 0.3398 0.1275 0.2844 0.057 Uiso calc R 1 1
C C61A 0.2061(3) 0.1071(2) 0.29837(17) 0.0613(13) Uani d . 1 1
H H61A 0.1749 0.1325 0.2915 0.074 Uiso calc R 1 1
C C62A 0.1555(4) 0.0736(2) 0.31188(16) 0.0644(15) Uani d . 1 1
H H62A 0.0886 0.0754 0.3141 0.077 Uiso calc R 1 1
C C63A 0.2002(4) 0.0374(2) 0.32229(17) 0.0691(17) Uani d . 1 1
H H63A 0.1641 0.0140 0.3313 0.083 Uiso calc R 1 1
C C64A 0.2986(4) 0.03417(16) 0.31990(15) 0.0517(11) Uani d . 1 1
H H64A 0.3291 0.0089 0.3282 0.062 Uiso calc R 1 1
C C65A 0.8986(3) 0.04058(14) 0.36390(15) 0.0449(10) Uani d . 1 1
H H65A 0.9248 0.0624 0.3839 0.067 Uiso calc R 1 1
H H65B 0.9233 0.0438 0.3326 0.067 Uiso calc R 1 1
H H65C 0.9169 0.0133 0.3761 0.067 Uiso calc R 1 1
C C66A 0.8643(3) 0.06057(17) 0.53789(14) 0.0505(11) Uani d . 1 1
H H66A 0.8646 0.0887 0.5240 0.061 Uiso calc R 1 1
H H66B 0.9135 0.0439 0.5224 0.061 Uiso calc R 1 1
C C67A 0.8881(3) 0.06384(16) 0.58885(15) 0.0502(11) Uani d . 1 1
C C68A 0.8574(5) 0.04117(18) 0.66394(16) 0.0662(15) Uani d . 1 1
H H68A 0.9216 0.0305 0.6688 0.099 Uiso calc R 1 1
H H68B 0.8123 0.0237 0.6806 0.099 Uiso calc R 1 1
H H68C 0.8538 0.0697 0.6755 0.099 Uiso calc R 1 1
C C69A 0.4809(2) 0.07354(11) 0.52119(12) 0.0296(7) Uani d . 1 1
H H69A 0.4542 0.0822 0.5512 0.035 Uiso calc R 1 1
H H69B 0.4736 0.0972 0.4996 0.035 Uiso calc R 1 1
C C70A 0.4216(3) 0.03694(12) 0.50242(13) 0.0346(8) Uani d . 1 1
H H70A 0.4499 0.0268 0.4734 0.041 Uiso calc R 1 1
H H70B 0.4232 0.0139 0.5251 0.041 Uiso calc R 1 1
C C71A 0.3203(3) 0.04940(13) 0.49332(13) 0.0367(8) Uani d . 1 1
C C72A 0.2949(3) 0.06849(15) 0.45133(15) 0.0474(10) Uani d . 1 1
H H72A 0.3411 0.0719 0.4280 0.057 Uiso calc R 1 1
C C73A 0.2032(3) 0.08246(17) 0.44343(17) 0.0548(12) Uani d . 1 1
H H73A 0.1868 0.0950 0.4147 0.066 Uiso calc R 1 1
C C74A 0.1361(3) 0.07811(18) 0.47733(19) 0.0620(14) Uani d . 1 1
H H74A 0.0736 0.0880 0.4721 0.074 Uiso calc R 1 1
C C75A 0.1591(3) 0.0596(2) 0.51867(17) 0.0628(15) Uani d . 1 1
H H75A 0.1125 0.0563 0.5418 0.075 Uiso calc R 1 1
C C76A 0.2520(3) 0.04549(18) 0.52660(15) 0.0512(11) Uani d . 1 1
H H76A 0.2679 0.0331 0.5554 0.061 Uiso calc R 1 1
O O1B 1.0018(2) 0.79524(9) 0.34133(8) 0.0381(7) Uani d . 1 1
O O2B 0.8747(2) 0.93555(9) 0.33391(8) 0.0411(7) Uani d . 1 1
O O3B 1.0602(2) 0.95651(13) 0.32072(11) 0.0654(10) Uani d . 1 1
O O4B 1.0487(3) 0.93523(15) 0.24792(11) 0.0755(12) Uani d . 1 1
O O5B 1.01302(19) 0.95766(10) 0.43576(8) 0.0399(7) Uani d . 1 1
O O6B 1.00419(19) 0.96042(9) 0.60273(8) 0.0378(6) Uani d . 1 1
O O7B 1.1619(4) 0.90759(19) 0.67830(14) 0.1072(18) Uani d . 1 1
O O8B 1.0632(3) 0.96019(13) 0.68735(11) 0.0770(12) Uani d . 1 1
O O9B 0.8300(2) 0.93672(9) 0.70036(9) 0.0490(8) Uani d . 1 1
O O10B 0.96121(18) 0.79857(8) 0.70902(8) 0.0323(6) Uani d . 1 1
O O11B 1.0645(3) 0.83863(15) 0.77772(13) 0.0826(13) Uani d . 1 1
O O12B 1.2000(3) 0.81789(13) 0.74503(16) 0.0787(12) Uani d . 1 1
O O13B 1.12398(17) 0.81423(9) 0.60462(8) 0.0343(6) Uani d . 1 1
O O14B 1.13407(18) 0.80255(8) 0.43820(8) 0.0334(6) Uani d . 1 1
O O15B 1.1980(2) 0.86203(10) 0.34318(10) 0.0525(8) Uani d . 1 1
O O16B 1.2481(2) 0.80046(10) 0.36801(9) 0.0465(7) Uani d . 1 1
C C1B 0.9267(2) 0.82519(11) 0.40523(11) 0.0250(7) Uani d . 1 1
C C2B 0.9557(2) 0.82915(11) 0.35953(11) 0.0278(7) Uani d . 1 1
C C3B 0.9405(3) 0.86564(12) 0.33482(11) 0.0301(7) Uani d . 1 1
H H3B 0.9603 0.8679 0.3037 0.036 Uiso calc R 1 1
C C4B 0.8957(3) 0.89890(11) 0.35642(11) 0.0289(7) Uani d . 1 1
C C5B 0.8691(2) 0.89670(11) 0.40284(11) 0.0271(7) Uani d . 1 1
C C6B 0.8852(2) 0.85949(11) 0.42566(11) 0.0252(7) Uani d . 1 1
H H6B 0.8668 0.8574 0.4571 0.030 Uiso calc R 1 1
C C7B 0.8277(2) 0.93422(11) 0.42711(11) 0.0259(7) Uani d . 1 1
H H7B 0.8439 0.9591 0.4081 0.031 Uiso calc R 1 1
C C8B 0.8740(2) 0.94041(10) 0.47453(11) 0.0259(7) Uani d . 1 1
C C9B 0.9693(2) 0.95270(12) 0.47707(11) 0.0296(7) Uani d . 1 1
C C10B 1.0125(3) 0.95889(12) 0.51966(12) 0.0336(8) Uani d . 1 1
H H10B 1.0770 0.9671 0.5213 0.040 Uiso calc R 1 1
C C11B 0.9617(3) 0.95311(12) 0.56002(12) 0.0300(8) Uani d . 1 1
C C12B 0.8673(3) 0.94091(10) 0.55934(11) 0.0263(7) Uani d . 1 1
C C13B 0.8265(2) 0.93461(10) 0.51559(11) 0.0258(7) Uani d . 1 1
H H13B 0.7624 0.9258 0.5140 0.031 Uiso calc R 1 1
C C14B 0.8148(2) 0.93470(10) 0.60427(11) 0.0254(7) Uani d . 1 1
H H14B 0.8225 0.9606 0.6230 0.031 Uiso calc R 1 1
C C15B 0.8580(2) 0.89903(11) 0.63205(11) 0.0253(7) Uani d . 1 1
C C16B 0.8635(3) 0.90096(11) 0.68041(11) 0.0314(8) Uani d . 1 1
C C17B 0.9006(3) 0.86782(12) 0.70526(11) 0.0328(8) Uani d . 1 1
H H17B 0.9064 0.8695 0.7379 0.039 Uiso calc R 1 1
C C18B 0.9294(2) 0.83197(11) 0.68235(11) 0.0267(7) Uani d . 1 1
C C19B 0.9210(2) 0.82820(11) 0.63443(10) 0.0242(7) Uani d . 1 1
C C20B 0.8859(2) 0.86279(11) 0.61066(10) 0.0241(7) Uani d . 1 1
H H20B 0.8809 0.8613 0.5779 0.029 Uiso calc R 1 1
C C21B 0.9388(2) 0.78750(10) 0.60906(10) 0.0235(7) Uani d . 1 1
H H21B 0.9819 0.7703 0.6289 0.028 Uiso calc R 1 1
C C22B 0.9877(2) 0.79437(10) 0.56311(10) 0.0232(6) Uani d . 1 1
C C23B 1.0827(2) 0.80747(11) 0.56224(11) 0.0280(7) Uani d . 1 1
C C24B 1.1303(2) 0.81150(11) 0.52095(12) 0.0289(7) Uani d . 1 1
H H24B 1.1948 0.8197 0.5210 0.035 Uiso calc R 1 1
C C25B 1.0840(2) 0.80361(11) 0.47957(11) 0.0283(7) Uani d . 1 1
C C26B 0.9889(2) 0.79228(10) 0.47836(10) 0.0233(6) Uani d . 1 1
C C27B 0.9430(2) 0.78827(10) 0.52042(11) 0.0238(7) Uani d . 1 1
H H27B 0.8778 0.7810 0.5201 0.029 Uiso calc R 1 1
C C28B 0.9405(2) 0.78463(10) 0.43182(10) 0.0255(7) Uani d . 1 1
H H28B 0.9847 0.7672 0.4133 0.031 Uiso calc R 1 1
C C29B 1.0240(4) 0.79570(16) 0.29342(13) 0.0542(13) Uani d . 1 1
H H29D 0.9665 0.8013 0.2753 0.081 Uiso calc R 1 1
H H29E 1.0500 0.7687 0.2845 0.081 Uiso calc R 1 1
H H29F 1.0708 0.8174 0.2875 0.081 Uiso calc R 1 1
C C30B 0.9087(3) 0.94058(14) 0.28801(13) 0.0406(9) Uani d . 1 1
H H30C 0.8792 0.9654 0.2738 0.049 Uiso calc R 1 1
H H30D 0.8908 0.9161 0.2692 0.049 Uiso calc R 1 1
C C31B 1.0131(3) 0.94533(13) 0.28824(14) 0.0432(10) Uani d . 1 1
C C32B 1.1493(4) 0.9368(3) 0.2451(2) 0.091(2) Uani d . 1 1
H H32D 1.1708 0.9654 0.2500 0.136 Uiso calc R 1 1
H H32E 1.1690 0.9273 0.2145 0.136 Uiso calc R 1 1
H H32F 1.1772 0.9188 0.2689 0.136 Uiso calc R 1 1
C C33B 0.7192(2) 0.93216(11) 0.42923(12) 0.0302(7) Uani d . 1 1
H H33C 0.6958 0.9560 0.4475 0.036 Uiso calc R 1 1
H H33D 0.7005 0.9064 0.4454 0.036 Uiso calc R 1 1
C C34B 0.6721(3) 0.93296(13) 0.38107(13) 0.0377(9) Uani d . 1 1
H H34C 0.6881 0.9593 0.3654 0.045 Uiso calc R 1 1
H H34D 0.6972 0.9098 0.3623 0.045 Uiso calc R 1 1
C C35B 0.5655(3) 0.92903(12) 0.38402(12) 0.0339(8) Uani d . 1 1
C C36B 0.5113(3) 0.95992(14) 0.40262(17) 0.0487(11) Uani d . 1 1
H H36B 0.5413 0.9844 0.4138 0.058 Uiso calc R 1 1
C C37B 0.4139(3) 0.95647(15) 0.40565(17) 0.0505(11) Uani d . 1 1
H H37B 0.3781 0.9783 0.4188 0.061 Uiso calc R 1 1
C C38B 0.3689(3) 0.92137(15) 0.38954(15) 0.0456(10) Uani d . 1 1
H H38B 0.3020 0.9189 0.3910 0.055 Uiso calc R 1 1
C C39B 0.4224(3) 0.88992(15) 0.37124(16) 0.0532(11) Uani d . 1 1
H H39B 0.3924 0.8654 0.3604 0.064 Uiso calc R 1 1
C C40B 0.5193(3) 0.89365(14) 0.36853(15) 0.0457(10) Uani d . 1 1
H H40B 0.5551 0.8716 0.3558 0.055 Uiso calc R 1 1
C C41B 1.1125(3) 0.96382(17) 0.43597(14) 0.0498(11) Uani d . 1 1
H H41D 1.1274 0.9905 0.4506 0.075 Uiso calc R 1 1
H H41E 1.1354 0.9638 0.4041 0.075 Uiso calc R 1 1
H H41F 1.1432 0.9414 0.4533 0.075 Uiso calc R 1 1
C C42B 1.0814(3) 0.93282(17) 0.61229(15) 0.0508(11) Uani d . 1 1
H H42C 1.1374 0.9417 0.5945 0.061 Uiso calc R 1 1
H H42D 1.0642 0.9044 0.6022 0.061 Uiso calc R 1 1
C C43B 1.1059(4) 0.93229(19) 0.66253(17) 0.0587(13) Uani d . 1 1
C C44B 1.0826(7) 0.9580(3) 0.73696(19) 0.122(3) Uani d . 1 1
H H44D 1.0856 0.9289 0.7466 0.182 Uiso calc R 1 1
H H44E 1.0320 0.9721 0.7537 0.182 Uiso calc R 1 1
H H44F 1.1432 0.9716 0.7438 0.182 Uiso calc R 1 1
C C45B 0.7084(2) 0.92626(11) 0.59904(12) 0.0301(7) Uani d . 1 1
H H45C 0.6837 0.9177 0.6295 0.036 Uiso calc R 1 1
H H45D 0.6996 0.9026 0.5776 0.036 Uiso calc R 1 1
C C46B 0.6486(3) 0.96285(12) 0.58115(13) 0.0342(8) Uani d . 1 1
H H46C 0.6496 0.9854 0.6044 0.041 Uiso calc R 1 1
H H46D 0.6767 0.9737 0.5524 0.041 Uiso calc R 1 1
C C47B 0.5467(3) 0.95015(13) 0.57156(13) 0.0357(8) Uani d . 1 1
C C48B 0.4740(3) 0.96187(17) 0.60043(15) 0.0520(11) Uani d . 1 1
H H48B 0.4877 0.9784 0.6269 0.062 Uiso calc R 1 1
C C49B 0.3815(3) 0.9498(2) 0.59131(18) 0.0629(14) Uani d . 1 1
H H49B 0.3328 0.9580 0.6118 0.076 Uiso calc R 1 1
C C50B 0.3594(4) 0.92652(18) 0.55356(19) 0.0589(13) Uani d . 1 1
H H50B 0.2957 0.9187 0.5475 0.071 Uiso calc R 1 1
C C51B 0.4312(4) 0.91425(17) 0.52382(18) 0.0581(13) Uani d . 1 1
H H51B 0.4172 0.8976 0.4975 0.070 Uiso calc R 1 1
C C52B 0.5236(3) 0.92668(14) 0.53327(15) 0.0475(10) Uani d . 1 1
H H52B 0.5722 0.9188 0.5127 0.057 Uiso calc R 1 1
C C53B 0.8138(6) 0.9361(2) 0.74848(17) 0.107(3) Uani d . 1 1
H H53D 0.7837 0.9098 0.7570 0.161 Uiso calc R 1 1
H H53E 0.7722 0.9592 0.7567 0.161 Uiso calc R 1 1
H H53F 0.8742 0.9389 0.7651 0.161 Uiso calc R 1 1
C C54B 1.0612(3) 0.79463(14) 0.71023(13) 0.0409(9) Uani d . 1 1
H H54C 1.0872 0.8039 0.6803 0.049 Uiso calc R 1 1
H H54D 1.0783 0.7651 0.7145 0.049 Uiso calc R 1 1
C C55B 1.1053(4) 0.82009(16) 0.74905(17) 0.0551(12) Uani d . 1 1
C C56B 1.2510(6) 0.8419(3) 0.7793(4) 0.137(4) Uani d . 1 1
H H56D 1.2421 0.8715 0.7731 0.206 Uiso calc R 1 1
H H56E 1.3184 0.8350 0.7780 0.206 Uiso calc R 1 1
H H56F 1.2269 0.8353 0.8101 0.206 Uiso calc R 1 1
C C57B 0.8434(2) 0.76435(11) 0.60507(11) 0.0258(7) Uani d . 1 1
H H57C 0.8126 0.7651 0.6356 0.031 Uiso calc R 1 1
H H57D 0.8022 0.7798 0.5832 0.031 Uiso calc R 1 1
C C58B 0.8481(2) 0.71897(11) 0.58905(12) 0.0286(7) Uani d . 1 1
H H58C 0.8839 0.7174 0.5599 0.034 Uiso calc R 1 1
H H58D 0.8823 0.7023 0.6126 0.034 Uiso calc R 1 1
C C59B 0.7506(3) 0.70113(11) 0.58152(12) 0.0289(8) Uani d . 1 1
C C60B 0.6953(3) 0.68891(13) 0.61846(13) 0.0383(9) Uani d . 1 1
H H60B 0.7206 0.6904 0.6490 0.046 Uiso calc R 1 1
C C61B 0.6039(3) 0.67455(14) 0.61158(15) 0.0445(10) Uani d . 1 1
H H61B 0.5671 0.6663 0.6373 0.053 Uiso calc R 1 1
C C62B 0.5663(3) 0.67216(14) 0.56751(16) 0.0456(10) Uani d . 1 1
H H62B 0.5035 0.6624 0.5629 0.055 Uiso calc R 1 1
C C63B 0.6191(3) 0.68378(15) 0.53057(15) 0.0460(10) Uani d . 1 1
H H63B 0.5938 0.6817 0.5001 0.055 Uiso calc R 1 1
C C64B 0.7104(3) 0.69868(14) 0.53772(13) 0.0387(9) Uani d . 1 1
H H64B 0.7462 0.7074 0.5119 0.046 Uiso calc R 1 1
C C65B 1.2191(3) 0.82781(16) 0.60531(14) 0.0455(10) Uani d . 1 1
H H65D 1.2583 0.8081 0.5883 0.068 Uiso calc R 1 1
H H65E 1.2418 0.8296 0.6374 0.068 Uiso calc R 1 1
H H65F 1.2233 0.8552 0.5908 0.068 Uiso calc R 1 1
C C66B 1.1609(3) 0.84164(12) 0.42021(13) 0.0347(8) Uani d . 1 1
H H66C 1.2079 0.8548 0.4411 0.042 Uiso calc R 1 1
H H66D 1.1048 0.8600 0.4181 0.042 Uiso calc R 1 1
C C67B 1.2034(3) 0.83606(13) 0.37231(14) 0.0376(9) Uani d . 1 1
C C68B 1.2921(4) 0.79220(17) 0.32324(16) 0.0632(14) Uani d . 1 1
H H68D 1.2434 0.7837 0.3008 0.095 Uiso calc R 1 1
H H68E 1.3390 0.7700 0.3267 0.095 Uiso calc R 1 1
H H68F 1.3235 0.8174 0.3122 0.095 Uiso calc R 1 1
C C69B 0.8477(3) 0.76057(11) 0.43491(11) 0.0290(7) Uani d . 1 1
H H69C 0.7991 0.7784 0.4492 0.035 Uiso calc R 1 1
H H69D 0.8571 0.7360 0.4550 0.035 Uiso calc R 1 1
C C70B 0.8125(3) 0.74636(15) 0.38724(13) 0.0461(11) Uani d . 1 1
H H70C 0.7954 0.7711 0.3686 0.055 Uiso calc R 1 1
H H70D 0.8644 0.7318 0.3713 0.055 Uiso calc R 1 1
C C71B 0.7280(3) 0.71796(15) 0.38978(12) 0.0443(10) Uani d . 1 1
C C72B 0.7407(4) 0.67666(16) 0.40247(16) 0.0561(13) Uani d . 1 1
H H72B 0.8022 0.6669 0.4102 0.067 Uiso calc R 1 1
C C73B 0.6645(4) 0.6497(2) 0.40400(19) 0.0738(17) Uani d . 1 1
H H73B 0.6739 0.6216 0.4129 0.089 Uiso calc R 1 1
C C74B 0.5767(4) 0.6633(2) 0.39283(18) 0.0747(18) Uani d . 1 1
H H74B 0.5249 0.6446 0.3937 0.090 Uiso calc R 1 1
C C75B 0.5619(4) 0.7033(2) 0.38035(16) 0.0666(16) Uani d . 1 1
H H75B 0.5000 0.7125 0.3723 0.080 Uiso calc R 1 1
C C76B 0.6388(4) 0.73129(18) 0.37936(15) 0.0568(13) Uani d . 1 1
H H76B 0.6283 0.7595 0.3714 0.068 Uiso calc R 1 1
O O1C 0.6334(2) 0.42533(8) 0.78498(8) 0.0386(6) Uani d . 1 1
O O2C 0.54013(19) 0.28157(8) 0.78784(8) 0.0340(6) Uani d . 1 1
O O3C 0.4306(3) 0.31475(14) 0.71475(13) 0.0790(13) Uani d . 1 1
O O4C 0.3017(3) 0.30626(12) 0.75901(13) 0.0643(10) Uani d . 1 1
O O5C 0.37492(17) 0.30624(9) 0.88976(8) 0.0348(6) Uani d . 1 1
O O6C 0.36534(17) 0.30811(8) 1.05676(8) 0.0305(5) Uani d . 1 1
O O7C 0.2863(3) 0.38220(12) 1.13619(12) 0.0658(10) Uani d . 1 1
O O8C 0.2486(3) 0.31538(11) 1.12528(11) 0.0648(10) Uani d . 1 1
O O9C 0.5012(2) 0.29777(9) 1.15672(8) 0.0399(7) Uani d . 1 1
C C54C 0.4775(4) 0.45404(17) 1.18003(18) 0.0640(14) Uani d . 1 1
H H54E 0.4546 0.4828 1.1750 0.077 Uiso calc R 1 1
H H54F 0.4239 0.4353 1.1727 0.077 Uiso calc R 1 1
O O11C 0.4449(5) 0.4576(3) 1.2572(2) 0.167(3) Uani d . 1 1
O O12C 0.5856(4) 0.43490(14) 1.23654(14) 0.0871(13) Uani d . 1 1
O O13C 0.43808(19) 0.45772(9) 1.04240(9) 0.0391(6) Uani d . 1 1
O O14C 0.46610(18) 0.45251(9) 0.87540(9) 0.0355(6) Uani d . 1 1
O O15C 0.2899(3) 0.40794(18) 0.80443(14) 0.1036(18) Uani d . 1 1
O O16C 0.3992(2) 0.45611(11) 0.79010(10) 0.0521(8) Uani d . 1 1
C C1C 0.6202(2) 0.39033(11) 0.85618(11) 0.0265(7) Uani d . 1 1
C C2C 0.6113(3) 0.38904(11) 0.80786(11) 0.0287(7) Uani d . 1 1
C C3C 0.5836(3) 0.35322(12) 0.78595(12) 0.0316(8) Uani d . 1 1
H H3C 0.5769 0.3527 0.7533 0.038 Uiso calc R 1 1
C C4C 0.5652(2) 0.31767(11) 0.81153(11) 0.0278(7) Uani d . 1 1
C C5C 0.5737(2) 0.31754(10) 0.85965(11) 0.0241(7) Uani d . 1 1
C C6C 0.6012(2) 0.35415(11) 0.88070(11) 0.0256(7) Uani d . 1 1
H H6C 0.6073 0.3547 0.9134 0.031 Uiso calc R 1 1
C C7C 0.5593(2) 0.27790(11) 0.88806(10) 0.0248(7) Uani d . 1 1
H H7C 0.5171 0.2591 0.8697 0.030 Uiso calc R 1 1
C C8C 0.5098(2) 0.28729(10) 0.93314(11) 0.0249(7) Uani d . 1 1
C C9C 0.4158(2) 0.30155(11) 0.93275(11) 0.0266(7) Uani d . 1 1
C C10C 0.3688(2) 0.30952(11) 0.97340(12) 0.0282(7) Uani d . 1 1
H H10C 0.3052 0.3191 0.9724 0.034 Uiso calc R 1 1
C C11C 0.4141(2) 0.30364(11) 1.01567(11) 0.0263(7) Uani d . 1 1
C C12C 0.5077(2) 0.29059(10) 1.01802(11) 0.0236(6) Uani d . 1 1
C C13C 0.5531(2) 0.28308(10) 0.97614(11) 0.0237(6) Uani d . 1 1
H H13C 0.6174 0.2746 0.9772 0.028 Uiso calc R 1 1
C C14C 0.5554(2) 0.28570(10) 1.06485(11) 0.0254(7) Uani d . 1 1
H H14C 0.5138 0.2675 1.0839 0.031 Uiso calc R 1 1
C C15C 0.5604(2) 0.32745(11) 1.08878(11) 0.0269(7) Uani d . 1 1
C C16C 0.5293(3) 0.33302(11) 1.13396(11) 0.0293(7) Uani d . 1 1
C C17C 0.5266(3) 0.37189(12) 1.15397(12) 0.0351(8) Uani d . 1 1
H H17C 0.5057 0.3751 1.1849 0.042 Uiso calc R 1 1
C C18C 0.5547(3) 0.40638(12) 1.12853(12) 0.0332(8) Uani d . 1 1
C C19C 0.5906(3) 0.40237(11) 1.08402(11) 0.0286(7) Uani d . 1 1
C C20C 0.5910(2) 0.36275(11) 1.06521(11) 0.0266(7) Uani d . 1 1
H H20C 0.6134 0.3594 1.0346 0.032 Uiso calc R 1 1
C C21C 0.6269(3) 0.43926(11) 1.05680(11) 0.0290(7) Uani d . 1 1
H H21C 0.6070 0.4649 1.0736 0.035 Uiso calc R 1 1
C C22C 0.5836(2) 0.44144(10) 1.00860(11) 0.0276(7) Uani d . 1 1
C C23C 0.4878(3) 0.45137(11) 1.00251(12) 0.0301(7) Uani d . 1 1
C C24C 0.4474(3) 0.45469(12) 0.95842(12) 0.0321(8) Uani d . 1 1
H H24C 0.3824 0.4616 0.9548 0.039 Uiso calc R 1 1
C C25C 0.5032(3) 0.44785(11) 0.92012(11) 0.0296(7) Uani d . 1 1
C C26C 0.5989(2) 0.43753(10) 0.92381(11) 0.0252(7) Uani d . 1 1
C C27C 0.6360(3) 0.43464(10) 0.96877(11) 0.0272(7) Uani d . 1 1
H H27C 0.7009 0.4276 0.9723 0.033 Uiso calc R 1 1
C C28C 0.6560(2) 0.42890(11) 0.88075(11) 0.0273(7) Uani d . 1 1
H H28C 0.6475 0.4530 0.8593 0.033 Uiso calc R 1 1
C C29C 0.6183(4) 0.42511(17) 0.73575(14) 0.0584(13) Uani d . 1 1
H H29G 0.6635 0.4061 0.7213 0.088 Uiso calc R 1 1
H H29H 0.6274 0.4532 0.7236 0.088 Uiso calc R 1 1
H H29I 0.5536 0.4158 0.7288 0.088 Uiso calc R 1 1
C C30C 0.4399(3) 0.27555(13) 0.78595(13) 0.0378(9) Uani d . 1 1
H H30E 0.4123 0.2831 0.8161 0.045 Uiso calc R 1 1
H H30F 0.4261 0.2459 0.7802 0.045 Uiso calc R 1 1
C C31C 0.3940(4) 0.30163(14) 0.74807(16) 0.0489(11) Uani d . 1 1
C C32C 0.2466(5) 0.3300(2) 0.7255(3) 0.103(3) Uani d . 1 1
H H32G 0.2721 0.3582 0.7234 0.154 Uiso calc R 1 1
H H32H 0.1805 0.3312 0.7353 0.154 Uiso calc R 1 1
H H32I 0.2500 0.3165 0.6952 0.154 Uiso calc R 1 1
C C33C 0.6552(2) 0.25617(11) 0.89332(12) 0.0286(7) Uani d . 1 1
H H33E 0.6954 0.2728 0.9146 0.034 Uiso calc R 1 1
H H33F 0.6864 0.2559 0.8628 0.034 Uiso calc R 1 1
C C34C 0.6513(3) 0.21142(11) 0.91156(12) 0.0312(8) Uani d . 1 1
H H34E 0.6181 0.2111 0.9415 0.037 Uiso calc R 1 1
H H34F 0.6145 0.1941 0.8896 0.037 Uiso calc R 1 1
C C35C 0.7494(3) 0.19285(12) 0.91794(13) 0.0314(8) Uani d . 1 1
C C36C 0.7943(4) 0.17242(16) 0.88213(15) 0.0532(12) Uani d . 1 1
H H36C 0.7625 0.1689 0.8533 0.064 Uiso calc R 1 1
C C37C 0.8855(4) 0.15704(17) 0.88807(17) 0.0632(14) Uani d . 1 1
H H37C 0.9155 0.1433 0.8632 0.076 Uiso calc R 1 1
C C38C 0.9323(3) 0.16145(15) 0.92905(18) 0.0532(12) Uani d . 1 1
H H38C 0.9946 0.1509 0.9328 0.064 Uiso calc R 1 1
C C39C 0.8886(3) 0.18131(15) 0.96496(17) 0.0512(11) Uani d . 1 1
H H39C 0.9203 0.1842 0.9939 0.061 Uiso calc R 1 1
C C40C 0.7975(3) 0.19727(14) 0.95899(14) 0.0434(10) Uani d . 1 1
H H40C 0.7684 0.2115 0.9838 0.052 Uiso calc R 1 1
C C41C 0.2804(3) 0.32222(15) 0.88786(15) 0.0456(10) Uani d . 1 1
H H41G 0.2375 0.3027 0.9030 0.068 Uiso calc R 1 1
H H41H 0.2608 0.3258 0.8555 0.068 Uiso calc R 1 1
H H41I 0.2781 0.3491 0.9037 0.068 Uiso calc R 1 1
C C42C 0.3361(3) 0.34942(12) 1.06685(13) 0.0355(8) Uani d . 1 1
H H42E 0.2914 0.3591 1.0426 0.043 Uiso calc R 1 1
H H42F 0.3918 0.3681 1.0669 0.043 Uiso calc R 1 1
C C43C 0.2889(3) 0.35114(14) 1.11333(14) 0.0444(10) Uani d . 1 1
C C44C 0.1966(5) 0.3146(2) 1.1685(2) 0.089(2) Uani d . 1 1
H H44G 0.2370 0.3252 1.1935 0.134 Uiso calc R 1 1
H H44H 0.1775 0.2861 1.1754 0.134 Uiso calc R 1 1
H H44I 0.1401 0.3321 1.1655 0.134 Uiso calc R 1 1
C C45C 0.6529(3) 0.26473(12) 1.06296(12) 0.0321(8) Uani d . 1 1
H H45E 0.6479 0.2392 1.0440 0.039 Uiso calc R 1 1
H H45F 0.6980 0.2837 1.0477 0.039 Uiso calc R 1 1
C C46C 0.6913(3) 0.25344(15) 1.11070(13) 0.0456(10) Uani d . 1 1
H H46E 0.7061 0.2792 1.1279 0.055 Uiso calc R 1 1
H H46F 0.6419 0.2383 1.1279 0.055 Uiso calc R 1 1
C C47C 0.7798(3) 0.22670(15) 1.10839(12) 0.0452(11) Uani d . 1 1
C C48C 0.7739(4) 0.18567(16) 1.09488(16) 0.0540(12) Uani d . 1 1
H H48C 0.7140 0.1742 1.0869 0.065 Uiso calc R 1 1
C C49C 0.8535(4) 0.16114(19) 1.09284(19) 0.0649(14) Uani d . 1 1
H H49C 0.8488 0.1333 1.0824 0.078 Uiso calc R 1 1
C C50C 0.9399(4) 0.1771(2) 1.10603(18) 0.0634(14) Uani d . 1 1
H H50C 0.9945 0.1600 1.1058 0.076 Uiso calc R 1 1
C C51C 0.9474(3) 0.21738(18) 1.11938(14) 0.0526(12) Uani d . 1 1
H H51C 1.0071 0.2285 1.1282 0.063 Uiso calc R 1 1
C C52C 0.8672(3) 0.24233(17) 1.12010(14) 0.0515(11) Uani d . 1 1
H H52C 0.8730 0.2706 1.1288 0.062 Uiso calc R 1 1
C C53C 0.4736(5) 0.30092(18) 1.20303(13) 0.0723(19) Uani d . 1 1
H H53G 0.5256 0.3127 1.2214 0.108 Uiso calc R 1 1
H H53H 0.4578 0.2733 1.2148 0.108 Uiso calc R 1 1
H H53I 0.4180 0.3190 1.2051 0.108 Uiso calc R 1 1
O O10C 0.5506(2) 0.44617(9) 1.14663(9) 0.0484(7) Uani d . 1 1
C C55C 0.4986(5) 0.4497(2) 1.2281(2) 0.0775(18) Uani d . 1 1
C C56C 0.6140(7) 0.4280(3) 1.2873(2) 0.127(3) Uani d . 1 1
H H56G 0.6258 0.4549 1.3021 0.190 Uiso calc R 1 1
H H56H 0.6715 0.4111 1.2889 0.190 Uiso calc R 1 1
H H56I 0.5627 0.4137 1.3034 0.190 Uiso calc R 1 1
C C57C 0.7351(3) 0.43904(12) 1.05619(12) 0.0320(8) Uani d . 1 1
H H57E 0.7568 0.4133 1.0410 0.038 Uiso calc R 1 1
H H57F 0.7572 0.4628 1.0375 0.038 Uiso calc R 1 1
C C58C 0.7801(3) 0.44175(13) 1.10428(13) 0.0412(9) Uani d . 1 1
H H58E 0.7643 0.4690 1.1180 0.049 Uiso calc R 1 1
H H58F 0.7521 0.4200 1.1241 0.049 Uiso calc R 1 1
C C59C 0.8861(3) 0.43667(13) 1.10470(15) 0.0457(11) Uani d . 1 1
C C60C 0.9422(3) 0.45302(15) 1.07105(19) 0.0584(13) Uani d . 1 1
H H60C 0.9136 0.4687 1.0468 0.070 Uiso calc R 1 1
C C61C 1.0395(4) 0.44750(17) 1.0711(2) 0.0699(16) Uani d . 1 1
H H61C 1.0767 0.4594 1.0473 0.084 Uiso calc R 1 1
C C62C 1.0818(4) 0.42485(19) 1.1057(3) 0.081(2) Uani d . 1 1
H H62C 1.1482 0.4202 1.1057 0.097 Uiso calc R 1 1
C C63C 1.0268(5) 0.4090(2) 1.1403(2) 0.081(2) Uani d . 1 1
H H63C 1.0559 0.3944 1.1651 0.097 Uiso calc R 1 1
C C64C 0.9305(4) 0.41407(17) 1.13970(17) 0.0653(15) Uani d . 1 1
H H64C 0.8936 0.4020 1.1634 0.078 Uiso calc R 1 1
C C65C 0.3383(3) 0.46367(17) 1.03865(16) 0.0518(11) Uani d . 1 1
H H65G 0.3252 0.4907 1.0245 0.078 Uiso calc R 1 1
H H65H 0.3103 0.4627 1.0695 0.078 Uiso calc R 1 1
H H65I 0.3107 0.4417 1.0194 0.078 Uiso calc R 1 1
C C66C 0.3882(4) 0.4269(2) 0.86587(16) 0.080(2) Uani d . 1 1
H H66E 0.3356 0.4348 0.8864 0.096 Uiso calc R 1 1
H H66F 0.4056 0.3978 0.8731 0.096 Uiso calc R 1 1
C C67C 0.3544(4) 0.42902(19) 0.81719(16) 0.0621(14) Uani d . 1 1
C C68C 0.3666(4) 0.4575(2) 0.74228(15) 0.0662(15) Uani d . 1 1
H H68G 0.3594 0.4291 0.7305 0.099 Uiso calc R 1 1
H H68H 0.4129 0.4724 0.7236 0.099 Uiso calc R 1 1
H H68I 0.3055 0.4718 0.7406 0.099 Uiso calc R 1 1
C C69C 0.7634(2) 0.42304(11) 0.88933(12) 0.0311(8) Uani d . 1 1
H H69E 0.7720 0.4018 0.9137 0.037 Uiso calc R 1 1
H H69F 0.7915 0.4118 0.8607 0.037 Uiso calc R 1 1
C C70C 0.8198(3) 0.46189(12) 0.90363(14) 0.0356(8) Uani d . 1 1
H H70E 0.8090 0.4844 0.8809 0.043 Uiso calc R 1 1
H H70F 0.7987 0.4717 0.9342 0.043 Uiso calc R 1 1
C C71C 0.9229(3) 0.45106(13) 0.90571(16) 0.0449(10) Uani d . 1 1
C C72C 0.9594(3) 0.42801(17) 0.9421(2) 0.0673(15) Uani d . 1 1
H H72C 0.9192 0.4208 0.9669 0.081 Uiso calc R 1 1
C C73C 1.0525(5) 0.4152(2) 0.9431(3) 0.110(3) Uani d . 1 1
H H73C 1.0771 0.4000 0.9687 0.132 Uiso calc R 1 1
C C74C 1.1092(4) 0.4251(2) 0.9060(5) 0.132(4) Uani d . 1 1
H H74C 1.1727 0.4156 0.9056 0.159 Uiso calc R 1 1
C C75C 1.0752(5) 0.4489(3) 0.8691(3) 0.109(3) Uani d . 1 1
H H75C 1.1156 0.4562 0.8444 0.131 Uiso calc R 1 1
C C76C 0.9810(4) 0.46159(19) 0.8690(2) 0.0682(15) Uani d . 1 1
H H76C 0.9565 0.4774 0.8440 0.082 Uiso calc R 1 1
O O1D 0.8576(2) 0.57303(8) 0.85863(8) 0.0347(6) Uani d . 1 1
O O2D 0.76530(17) 0.71659(8) 0.86430(8) 0.0314(5) Uani d . 1 1
O O3D 0.6548(3) 0.68559(14) 0.78997(11) 0.0698(11) Uani d . 1 1
O O4D 0.5299(2) 0.68868(11) 0.83635(12) 0.0603(9) Uani d . 1 1
O O5D 0.60316(16) 0.69184(8) 0.96648(8) 0.0309(5) Uani d . 1 1
O O6D 0.59365(17) 0.69021(7) 1.13331(8) 0.0283(5) Uani d . 1 1
O O7D 0.4997(2) 0.61489(10) 1.20839(11) 0.0564(8) Uani d . 1 1
O O8D 0.4720(2) 0.68293(9) 1.20022(10) 0.0488(7) Uani d . 1 1
O O9D 0.7279(2) 0.69822(10) 1.23279(9) 0.0460(8) Uani d . 1 1
O O10D 0.7668(2) 0.54882(10) 1.21833(9) 0.0466(7) Uani d . 1 1
O O11D 0.6741(4) 0.5312(2) 1.33062(14) 0.130(2) Uani d . 1 1
O O12D 0.8111(3) 0.55522(15) 1.30678(11) 0.0768(12) Uani d . 1 1
O O13D 0.65440(18) 0.54636(9) 1.11335(8) 0.0343(6) Uani d . 1 1
O O14D 0.69516(16) 0.54863(8) 0.94702(7) 0.0293(5) Uani d . 1 1
O O15D 0.4968(3) 0.56939(16) 0.87660(11) 0.0835(14) Uani d . 1 1
O O16D 0.62933(19) 0.53456(9) 0.86243(8) 0.0390(6) Uani d . 1 1
C C1D 0.8491(2) 0.60721(11) 0.93081(10) 0.0242(7) Uani d . 1 1
C C2D 0.8376(2) 0.60882(11) 0.88217(11) 0.0256(7) Uani d . 1 1
C C3D 0.8090(2) 0.64512(11) 0.86101(11) 0.0282(7) Uani d . 1 1
H H3D 0.8011 0.6461 0.8284 0.034 Uiso calc R 1 1
C C4D 0.7917(2) 0.68037(11) 0.88744(11) 0.0258(7) Uani d . 1 1
C C5D 0.8012(2) 0.68024(11) 0.93557(11) 0.0244(7) Uani d . 1 1
C C6D 0.8304(2) 0.64293(10) 0.95560(10) 0.0238(7) Uani d . 1 1
H H6D 0.8379 0.6420 0.9882 0.029 Uiso calc R 1 1
C C7D 0.7879(2) 0.71927(10) 0.96432(10) 0.0235(6) Uani d . 1 1
H H7D 0.7455 0.7383 0.9463 0.028 Uiso calc R 1 1
C C8D 0.7386(2) 0.70960(10) 1.00988(10) 0.0226(6) Uani d . 1 1
C C9D 0.6447(2) 0.69641(11) 1.00945(11) 0.0256(7) Uani d . 1 1
C C10D 0.5967(2) 0.68893(11) 1.05020(11) 0.0266(7) Uani d . 1 1
H H10D 0.5326 0.6800 1.0494 0.032 Uiso calc R 1 1
C C11D 0.6433(2) 0.69465(10) 1.09212(11) 0.0249(7) Uani d . 1 1
C C12D 0.7368(2) 0.70689(10) 1.09453(11) 0.0246(7) Uani d . 1 1
C C13D 0.7833(2) 0.71382(10) 1.05297(11) 0.0242(7) Uani d . 1 1
H H13D 0.8480 0.7217 1.0540 0.029 Uiso calc R 1 1
C C14D 0.7859(2) 0.71099(11) 1.14178(11) 0.0269(7) Uani d . 1 1
H H14D 0.7451 0.7293 1.1611 0.032 Uiso calc R 1 1
C C15D 0.7879(2) 0.66872(12) 1.16476(10) 0.0271(7) Uani d . 1 1
C C16D 0.7543(3) 0.66291(13) 1.20978(11) 0.0330(8) Uani d . 1 1
C C17D 0.7475(3) 0.62339(13) 1.22849(12) 0.0377(9) Uani d . 1 1
H H17D 0.7246 0.6197 1.2590 0.045 Uiso calc R 1 1
C C18D 0.7746(3) 0.58907(13) 1.20216(12) 0.0353(8) Uani d . 1 1
C C19D 0.8114(2) 0.59367(11) 1.15822(11) 0.0275(7) Uani d . 1 1
C C20D 0.8168(2) 0.63369(11) 1.14096(10) 0.0261(7) Uani d . 1 1
H H20D 0.8418 0.6374 1.1109 0.031 Uiso calc R 1 1
C C21D 0.8465(3) 0.55645(11) 1.13036(11) 0.0291(7) Uani d . 1 1
H H21D 0.8230 0.5309 1.1461 0.035 Uiso calc R 1 1
C C22D 0.8051(2) 0.55628(10) 1.08138(10) 0.0262(7) Uani d . 1 1
C C23D 0.7085(2) 0.55013(11) 1.07421(11) 0.0273(7) Uani d . 1 1
C C24D 0.6699(2) 0.54738(11) 1.02982(11) 0.0268(7) Uani d . 1 1
H H24D 0.6041 0.5427 1.0256 0.032 Uiso calc R 1 1
C C25D 0.7285(2) 0.55150(11) 0.99182(11) 0.0240(7) Uani d . 1 1
C C26D 0.8247(2) 0.55976(11) 0.99720(11) 0.0241(7) Uani d . 1 1
C C27D 0.8603(2) 0.56165(10) 1.04224(11) 0.0252(7) Uani d . 1 1
H H27D 0.9259 0.5669 1.0465 0.030 Uiso calc R 1 1
C C28D 0.8848(2) 0.56808(11) 0.95450(11) 0.0246(7) Uani d . 1 1
H H28D 0.8763 0.5443 0.9326 0.030 Uiso calc R 1 1
C C29D 0.8370(3) 0.57293(14) 0.81022(12) 0.0431(10) Uani d . 1 1
H H29J 0.7715 0.5819 0.8050 0.065 Uiso calc R 1 1
H H29K 0.8453 0.5448 0.7980 0.065 Uiso calc R 1 1
H H29L 0.8799 0.5920 0.7945 0.065 Uiso calc R 1 1
C C30D 0.6645(3) 0.72198(13) 0.86260(13) 0.0355(8) Uani d . 1 1
H H30G 0.6498 0.7516 0.8572 0.043 Uiso calc R 1 1
H H30H 0.6375 0.7140 0.8927 0.043 Uiso calc R 1 1
C C31D 0.6195(3) 0.69637(13) 0.82514(15) 0.0428(10) Uani d . 1 1
C C32D 0.4737(5) 0.6647(2) 0.8036(2) 0.090(2) Uani d . 1 1
H H32J 0.4677 0.6802 0.7745 0.136 Uiso calc R 1 1
H H32K 0.4107 0.6598 0.8163 0.136 Uiso calc R 1 1
H H32L 0.5049 0.6381 0.7978 0.136 Uiso calc R 1 1
C C33D 0.8841(2) 0.74125(11) 0.97000(11) 0.0270(7) Uani d . 1 1
H H33G 0.9240 0.7247 0.9914 0.032 Uiso calc R 1 1
H H33H 0.9158 0.7415 0.9397 0.032 Uiso calc R 1 1
C C34D 0.8800(2) 0.78596(12) 0.98813(12) 0.0304(7) Uani d . 1 1
H H34G 0.8448 0.8035 0.9658 0.036 Uiso calc R 1 1
H H34H 0.8457 0.7865 1.0178 0.036 Uiso calc R 1 1
C C35D 0.9782(3) 0.80352(11) 0.99530(13) 0.0301(8) Uani d . 1 1
C C36D 1.0259(3) 0.82269(13) 0.95902(14) 0.0419(9) Uani d . 1 1
H H36D 0.9954 0.8263 0.9299 0.050 Uiso calc R 1 1
C C37D 1.1190(3) 0.83655(15) 0.96579(16) 0.0513(11) Uani d . 1 1
H H37D 1.1519 0.8489 0.9408 0.062 Uiso calc R 1 1
C C38D 1.1633(3) 0.83252(14) 1.00781(17) 0.0482(11) Uani d . 1 1
H H38D 1.2261 0.8423 1.0120 0.058 Uiso calc R 1 1
C C39D 1.1164(3) 0.81424(15) 1.04392(16) 0.0477(10) Uani d . 1 1
H H39D 1.1469 0.8115 1.0732 0.057 Uiso calc R 1 1
C C40D 1.0241(3) 0.79977(14) 1.03774(14) 0.0397(9) Uani d . 1 1
H H40D 0.9923 0.7872 1.0629 0.048 Uiso calc R 1 1
C C41D 0.5119(3) 0.67344(15) 0.96403(13) 0.0423(10) Uani d . 1 1
H H41J 0.5134 0.6464 0.9795 0.063 Uiso calc R 1 1
H H41K 0.4933 0.6697 0.9316 0.063 Uiso calc R 1 1
H H41L 0.4661 0.6915 0.9793 0.063 Uiso calc R 1 1
C C42D 0.5611(3) 0.64925(11) 1.14234(13) 0.0320(8) Uani d . 1 1
H H42G 0.6157 0.6300 1.1432 0.038 Uiso calc R 1 1
H H42H 0.5182 0.6403 1.1170 0.038 Uiso calc R 1 1
C C43D 0.5093(3) 0.64697(13) 1.18770(13) 0.0371(9) Uani d . 1 1
C C44D 0.4151(4) 0.68332(18) 1.24156(17) 0.0702(16) Uani d . 1 1
H H44J 0.3552 0.6689 1.2355 0.105 Uiso calc R 1 1
H H44K 0.4022 0.7121 1.2505 0.105 Uiso calc R 1 1
H H44L 0.4493 0.6693 1.2666 0.105 Uiso calc R 1 1
C C45D 0.8834(3) 0.73162(12) 1.13942(11) 0.0304(8) Uani d . 1 1
H H45G 0.9279 0.7127 1.1237 0.037 Uiso calc R 1 1
H H45H 0.8785 0.7573 1.1208 0.037 Uiso calc R 1 1
C C46D 0.9228(3) 0.74229(16) 1.18744(13) 0.0471(11) Uani d . 1 1
H H46G 0.8728 0.7561 1.2056 0.057 Uiso calc R 1 1
H H46H 0.9406 0.7164 1.2037 0.057 Uiso calc R 1 1
C C47D 1.0080(3) 0.77037(16) 1.18500(12) 0.0456(11) Uani d . 1 1
C C48D 0.9991(4) 0.81137(17) 1.17239(15) 0.0546(12) Uani d . 1 1
H H48D 0.9384 0.8216 1.1637 0.065 Uiso calc R 1 1
C C49D 1.0755(4) 0.83820(19) 1.17188(18) 0.0640(14) Uani d . 1 1
H H49D 1.0672 0.8665 1.1634 0.077 Uiso calc R 1 1
C C50D 1.1646(4) 0.8232(2) 1.18391(16) 0.0617(14) Uani d . 1 1
H H50D 1.2179 0.8411 1.1833 0.074 Uiso calc R 1 1
C C51D 1.1753(3) 0.78279(19) 1.19651(14) 0.0546(13) Uani d . 1 1
H H51D 1.2360 0.7727 1.2054 0.066 Uiso calc R 1 1
C C52D 1.0980(3) 0.75608(17) 1.19643(13) 0.0500(11) Uani d . 1 1
H H52D 1.1068 0.7277 1.2043 0.060 Uiso calc R 1 1
C C53D 0.6941(5) 0.69408(19) 1.27797(13) 0.0715(18) Uani d . 1 1
H H53J 0.6363 0.6773 1.2776 0.107 Uiso calc R 1 1
H H53K 0.6802 0.7216 1.2906 0.107 Uiso calc R 1 1
H H53L 0.7422 0.6804 1.2973 0.107 Uiso calc R 1 1
C C54D 0.6951(4) 0.54023(18) 1.25043(16) 0.0583(13) Uani d . 1 1
H H54G 0.6703 0.5121 1.2440 0.070 Uiso calc R 1 1
H H54H 0.6427 0.5601 1.2451 0.070 Uiso calc R 1 1
C C55D 0.7230(4) 0.54227(17) 1.30033(16) 0.0599(13) Uani d . 1 1
C C56D 0.8448(6) 0.5573(3) 1.3548(2) 0.110(3) Uani d . 1 1
H H56J 0.8061 0.5771 1.3720 0.165 Uiso calc R 1 1
H H56K 0.9110 0.5664 1.3554 0.165 Uiso calc R 1 1
H H56L 0.8400 0.5298 1.3690 0.165 Uiso calc R 1 1
C C57D 0.9557(3) 0.55471(12) 1.13162(11) 0.0329(8) Uani d . 1 1
H H57G 0.9777 0.5333 1.1096 0.039 Uiso calc R 1 1
H H57H 0.9814 0.5818 1.1216 0.039 Uiso calc R 1 1
C C58D 0.9938(3) 0.54457(18) 1.17988(14) 0.0523(12) Uani d . 1 1
H H58G 0.9627 0.5629 1.2026 0.063 Uiso calc R 1 1
H H58H 0.9767 0.5156 1.1876 0.063 Uiso calc R 1 1
C C59D 1.0996(3) 0.54957(14) 1.18446(13) 0.0436(10) Uani d . 1 1
C C60D 1.1596(4) 0.52542(19) 1.1591(2) 0.0725(17) Uani d . 1 1
H H60D 1.1342 0.5057 1.1381 0.087 Uiso calc R 1 1
C C61D 1.2574(5) 0.5293(3) 1.1637(2) 0.099(2) Uani d . 1 1
H H61D 1.2975 0.5113 1.1469 0.119 Uiso calc R 1 1
C C62D 1.2964(4) 0.5588(2) 1.1921(2) 0.0765(18) Uani d . 1 1
H H62D 1.3630 0.5625 1.1941 0.092 Uiso calc R 1 1
C C63D 1.2372(5) 0.5823(2) 1.2172(2) 0.0758(18) Uani d . 1 1
H H63D 1.2630 0.6023 1.2379 0.091 Uiso calc R 1 1
C C64D 1.1388(4) 0.57823(18) 1.21380(16) 0.0617(14) Uani d . 1 1
H H64D 1.0991 0.5954 1.2319 0.074 Uiso calc R 1 1
C C65D 0.5544(3) 0.54612(13) 1.10817(13) 0.0381(8) Uani d . 1 1
H H65J 0.5347 0.5696 1.0888 0.057 Uiso calc R 1 1
H H65K 0.5251 0.5485 1.1386 0.057 Uiso calc R 1 1
H H65L 0.5344 0.5201 1.0935 0.057 Uiso calc R 1 1
C C66D 0.5971(3) 0.55178(15) 0.94016(13) 0.0438(10) Uani d . 1 1
H H66G 0.5737 0.5771 0.9558 0.053 Uiso calc R 1 1
H H66H 0.5658 0.5275 0.9544 0.053 Uiso calc R 1 1
C C67D 0.5703(3) 0.55367(16) 0.88947(13) 0.0485(11) Uani d . 1 1
C C68D 0.5984(4) 0.53020(16) 0.81441(14) 0.0506(12) Uani d . 1 1
H H68J 0.5426 0.5122 0.8129 0.076 Uiso calc R 1 1
H H68K 0.6495 0.5179 0.7963 0.076 Uiso calc R 1 1
H H68L 0.5825 0.5576 0.8018 0.076 Uiso calc R 1 1
C C69D 0.9912(2) 0.57360(11) 0.96396(12) 0.0302(7) Uani d . 1 1
H H69G 1.0200 0.5850 0.9356 0.036 Uiso calc R 1 1
H H69H 0.9987 0.5948 0.9885 0.036 Uiso calc R 1 1
C C70D 1.0484(3) 0.53524(13) 0.97847(14) 0.0396(9) Uani d . 1 1
H H70G 1.0230 0.5239 1.0076 0.047 Uiso calc R 1 1
H H70H 1.0425 0.5135 0.9544 0.047 Uiso calc R 1 1
C C71D 1.1510(3) 0.54668(14) 0.98517(17) 0.0455(10) Uani d . 1 1
C C72D 1.2143(4) 0.5444(2) 0.9493(2) 0.0774(19) Uani d . 1 1
H H72D 1.1956 0.5325 0.9206 0.093 Uiso calc R 1 1
C C73D 1.3082(5) 0.5601(3) 0.9557(4) 0.114(3) Uani d . 1 1
H H73D 1.3522 0.5596 0.9311 0.137 Uiso calc R 1 1
C C74D 1.3337(6) 0.5760(3) 0.9986(5) 0.129(4) Uani d . 1 1
H H74D 1.3964 0.5860 1.0030 0.155 Uiso calc R 1 1
C C75D 1.2723(5) 0.5779(2) 1.0348(4) 0.104(3) Uani d . 1 1
H H75D 1.2912 0.5887 1.0640 0.125 Uiso calc R 1 1
C C76D 1.1820(4) 0.56335(17) 1.0270(2) 0.0694(15) Uani d . 1 1
H H76D 1.1382 0.5648 1.0517 0.083 Uiso calc R 1 1

loop_
_atom_site_aniso_label
_atom_site_aniso_U_11
_atom_site_aniso_U_22
_atom_site_aniso_U_33
_atom_site_aniso_U_12
_atom_site_aniso_U_13
_atom_site_aniso_U_23
O1A 0.0616(19) 0.0339(15) 0.0263(12) -0.0052(13) 0.0100(12) 0.0060(11)
O2A 0.0409(15) 0.0331(14) 0.0295(12) -0.0001(11) -0.0042(11) -0.0062(11)
O3A 0.065(2) 0.097(3) 0.060(2) 0.000(2) -0.0179(18) 0.033(2)
O4A 0.046(2) 0.067(2) 0.089(3) -0.0014(17) -0.0245(18) 0.008(2)
O5A 0.0232(13) 0.0501(17) 0.0326(12) 0.0078(12) -0.0048(10) 0.0064(11)
O6A 0.0315(13) 0.0301(13) 0.0320(12) 0.0043(10) 0.0110(10) 0.0004(10)
O7A 0.070(2) 0.053(2) 0.0483(17) -0.0019(17) 0.0149(15) -0.0148(15)
O8A 0.0508(17) 0.0421(17) 0.0420(15) -0.0003(14) 0.0229(13) -0.0021(12)
O9A 0.0522(17) 0.0398(15) 0.0232(12) -0.0069(13) 0.0107(11) 0.0041(11)
O10A 0.0555(18) 0.0407(16) 0.0272(12) -0.0047(13) 0.0108(11) -0.0080(11)
O11A 0.066(3) 0.110(4) 0.105(3) 0.031(2) 0.014(2) 0.053(3)
O12A 0.052(2) 0.087(3) 0.0577(19) 0.0113(18) 0.0157(15) 0.0225(18)
O13A 0.0365(15) 0.0507(17) 0.0360(13) 0.0109(13) 0.0164(11) -0.0010(12)
O14A 0.0254(12) 0.0317(13) 0.0342(12) -0.0006(10) 0.0006(10) 0.0061(10)
O15A 0.093(3) 0.117(4) 0.068(2) -0.058(3) -0.039(2) 0.026(2)
O16A 0.0553(18) 0.0403(17) 0.0386(14) -0.0041(14) -0.0009(12) 0.0023(12)
C1A 0.0263(17) 0.0243(17) 0.0242(15) 0.0037(13) 0.0028(12) 0.0003(12)
C2A 0.036(2) 0.0258(18) 0.0258(16) 0.0054(15) 0.0037(14) 0.0038(13)
C3A 0.038(2) 0.036(2) 0.0220(15) 0.0094(16) 0.0015(13) 0.0049(14)
C4A 0.0330(19) 0.0270(18) 0.0241(15) 0.0043(14) -0.0024(13) -0.0020(13)
C5A 0.0229(16) 0.0257(17) 0.0246(15) 0.0066(13) 0.0028(12) 0.0004(12)
C6A 0.0228(16) 0.0276(17) 0.0219(14) 0.0047(13) 0.0006(12) 0.0036(12)
C7A 0.0224(16) 0.0267(18) 0.0215(14) -0.0003(13) 0.0002(12) 0.0021(12)
C8A 0.0234(17) 0.0210(16) 0.0276(15) -0.0009(13) -0.0001(12) 0.0021(12)
C9A 0.0228(16) 0.0268(17) 0.0254(15) -0.0013(13) -0.0015(12) 0.0015(13)
C10A 0.0200(16) 0.0336(19) 0.0331(17) -0.0038(14) 0.0013(13) -0.0002(14)
C11A 0.0224(16) 0.0240(17) 0.0275(15) -0.0058(13) 0.0061(12) -0.0001(13)
C12A 0.0276(17) 0.0210(16) 0.0258(15) -0.0007(13) 0.0027(13) 0.0000(12)
C13A 0.0227(16) 0.0249(17) 0.0254(15) -0.0016(13) 0.0039(12) 0.0010(12)
C14A 0.0306(18) 0.0267(18) 0.0211(14) 0.0041(14) 0.0043(12) 0.0020(12)
C15A 0.0249(17) 0.0290(18) 0.0214(14) 0.0026(13) 0.0011(12) 0.0009(13)
C16A 0.0261(17) 0.036(2) 0.0228(15) 0.0038(14) 0.0034(13) 0.0057(13)
C17A 0.0334(19) 0.040(2) 0.0195(14) 0.0060(16) 0.0042(13) 0.0005(14)
C18A 0.0341(19) 0.034(2) 0.0252(16) 0.0039(15) 0.0037(14) -0.0045(14)
C19A 0.0284(18) 0.0314(19) 0.0238(15) 0.0036(14) 0.0060(13) 0.0022(13)
C20A 0.0292(18) 0.0310(18) 0.0203(14) 0.0050(14) 0.0052(12) 0.0011(13)
C21A 0.035(2) 0.0307(19) 0.0229(15) 0.0027(15) 0.0045(13) -0.0037(14)
C22A 0.0338(19) 0.0231(17) 0.0244(15) 0.0008(14) 0.0049(13) -0.0012(12)
C23A 0.0334(19) 0.0254(17) 0.0329(17) 0.0020(15) 0.0147(14) 0.0012(14)
C24A 0.0241(17) 0.0258(18) 0.0389(18) 0.0025(14) 0.0045(14) 0.0030(14)
C25A 0.0294(18) 0.0206(16) 0.0285(16) 0.0029(14) 0.0027(13) 0.0049(13)
C26A 0.0235(16) 0.0210(17) 0.0282(15) 0.0003(13) 0.0051(13) 0.0011(13)
C27A 0.0253(17) 0.0218(16) 0.0281(16) 0.0020(13) 0.0033(13) -0.0004(13)
C28A 0.0287(17) 0.0241(17) 0.0227(14) 0.0011(14) 0.0067(12) 0.0007(12)
C29A 0.119(5) 0.066(3) 0.027(2) -0.030(3) 0.011(2) 0.005(2)
C30A 0.036(2) 0.042(2) 0.0353(19) -0.0046(17) -0.0044(16) -0.0043(16)
C31A 0.049(3) 0.046(3) 0.047(2) -0.002(2) -0.017(2) 0.000(2)
C32A 0.073(4) 0.094(5) 0.135(6) 0.008(4) -0.052(4) 0.028(5)
C33A 0.0304(18) 0.0241(17) 0.0285(16) 0.0034(14) 0.0034(13) 0.0043(13)
C34A 0.0307(19) 0.0257(18) 0.0351(18) 0.0011(15) 0.0023(14) 0.0007(14)
C35A 0.0308(19) 0.0228(17) 0.0327(17) -0.0005(14) 0.0014(14) 0.0020(14)
C36A 0.041(2) 0.035(2) 0.0365(19) 0.0097(17) 0.0041(16) -0.0005(16)
C37A 0.045(2) 0.039(2) 0.052(2) 0.0129(19) 0.017(2) 0.0047(19)
C38A 0.030(2) 0.039(2) 0.066(3) 0.0053(17) 0.0024(19) 0.012(2)
C39A 0.037(2) 0.052(3) 0.044(2) 0.0019(19) -0.0063(18) 0.0036(19)
C40A 0.036(2) 0.049(3) 0.0348(19) 0.0043(18) 0.0003(16) -0.0030(18)
C41A 0.026(2) 0.064(3) 0.040(2) 0.0049(19) -0.0072(16) 0.0056(19)
C42A 0.031(2) 0.033(2) 0.0361(18) 0.0053(16) 0.0028(15) -0.0012(15)
C43A 0.036(2) 0.044(2) 0.0338(18) 0.0089(18) 0.0039(15) -0.0041(17)
C44A 0.076(4) 0.057(3) 0.049(3) 0.004(3) 0.031(2) 0.006(2)
C45A 0.0333(19) 0.0297(19) 0.0240(15) 0.0063(15) -0.0011(13) 0.0007(13)
C46A 0.053(3) 0.061(3) 0.0273(18) 0.026(2) 0.0011(17) 0.0036(18)
C47A 0.049(2) 0.055(3) 0.0234(17) 0.019(2) 0.0064(16) 0.0111(17)
C48A 0.053(3) 0.067(3) 0.0286(19) -0.001(2) 0.0096(18) 0.0141(19)
C49A 0.040(3) 0.097(4) 0.035(2) 0.006(3) 0.0115(18) 0.019(2)
C50A 0.053(3) 0.082(4) 0.060(3) 0.027(3) 0.007(2) 0.004(3)
C51A 0.068(4) 0.056(3) 0.075(3) 0.023(3) 0.007(3) 0.000(3)
C52A 0.044(3) 0.060(3) 0.057(3) 0.012(2) 0.002(2) 0.001(2)
C53A 0.087(4) 0.063(3) 0.0236(18) -0.026(3) 0.011(2) 0.0047(19)
C54A 0.046(2) 0.045(2) 0.0312(18) 0.0036(19) 0.0042(16) -0.0079(16)
C55A 0.057(3) 0.037(2) 0.048(2) 0.013(2) 0.018(2) 0.0044(19)
C56A 0.056(3) 0.092(4) 0.079(4) 0.010(3) 0.022(3) 0.011(3)
C57A 0.0343(19) 0.038(2) 0.0249(15) -0.0016(16) 0.0021(13) -0.0023(14)
C58A 0.043(2) 0.057(3) 0.0262(17) 0.003(2) -0.0016(15) -0.0044(17)
C59A 0.038(2) 0.051(2) 0.0246(16) -0.0087(18) -0.0034(14) -0.0052(16)
C60A 0.041(2) 0.061(3) 0.042(2) -0.011(2) -0.0067(17) 0.009(2)
C61A 0.040(3) 0.084(4) 0.059(3) 0.007(3) -0.011(2) 0.007(3)
C62A 0.047(3) 0.101(5) 0.044(3) -0.013(3) -0.006(2) 0.001(3)
C63A 0.069(4) 0.092(5) 0.046(3) -0.048(3) 0.003(2) -0.007(3)
C64A 0.063(3) 0.048(3) 0.045(2) -0.014(2) -0.005(2) -0.0042(19)
C65A 0.040(2) 0.043(2) 0.053(2) 0.0069(18) 0.0228(19) 0.0059(18)
C66A 0.037(2) 0.073(3) 0.041(2) -0.015(2) -0.0050(17) 0.010(2)
C67A 0.049(3) 0.057(3) 0.045(2) -0.012(2) -0.0112(19) 0.009(2)
C68A 0.100(4) 0.056(3) 0.042(2) -0.011(3) -0.008(3) 0.000(2)
C69A 0.0291(18) 0.0290(18) 0.0306(17) 0.0011(15) 0.0042(13) -0.0018(14)
C70A 0.0302(19) 0.032(2) 0.0411(19) 0.0009(15) 0.0042(15) -0.0011(15)
C71A 0.033(2) 0.038(2) 0.0382(19) -0.0004(17) 0.0006(15) -0.0072(16)
C72A 0.045(2) 0.051(3) 0.046(2) 0.006(2) 0.0045(18) 0.0000(19)
C73A 0.047(3) 0.064(3) 0.053(3) 0.010(2) -0.014(2) -0.004(2)
C74A 0.036(2) 0.074(4) 0.076(3) 0.018(2) -0.012(2) -0.025(3)
C75A 0.035(2) 0.099(4) 0.055(3) 0.006(3) 0.003(2) -0.019(3)
C76A 0.036(2) 0.077(3) 0.040(2) 0.000(2) 0.0025(17) -0.002(2)
O1B 0.0579(18) 0.0345(15) 0.0222(12) 0.0081(13) 0.0111(11) -0.0023(10)
O2B 0.0559(18) 0.0388(15) 0.0286(12) 0.0081(13) 0.0062(11) 0.0121(11)
O3B 0.061(2) 0.086(3) 0.0489(18) -0.0269(19) 0.0013(15) -0.0055(17)
O4B 0.058(2) 0.124(4) 0.0452(18) -0.002(2) 0.0161(15) -0.020(2)
O5B 0.0315(14) 0.0574(18) 0.0308(13) -0.0069(13) 0.0056(10) 0.0017(12)
O6B 0.0348(14) 0.0482(17) 0.0304(12) -0.0007(12) -0.0034(10) -0.0035(11)
O7B 0.105(4) 0.153(5) 0.063(3) 0.058(4) -0.028(2) -0.006(3)
O8B 0.126(4) 0.063(2) 0.0412(18) 0.011(2) -0.0184(19) -0.0105(17)
O9B 0.085(2) 0.0377(16) 0.0248(12) 0.0183(15) 0.0048(13) -0.0054(11)
O10B 0.0358(14) 0.0343(14) 0.0266(12) 0.0050(11) -0.0064(10) 0.0053(10)
O11B 0.082(3) 0.104(3) 0.061(2) 0.013(2) -0.029(2) -0.035(2)
O12B 0.056(2) 0.069(3) 0.111(3) 0.0037(19) -0.041(2) -0.010(2)
O13B 0.0230(13) 0.0492(17) 0.0305(12) -0.0025(11) -0.0046(10) 0.0001(11)
O14B 0.0362(14) 0.0348(14) 0.0294(12) 0.0006(11) 0.0091(10) 0.0019(10)
O15B 0.060(2) 0.059(2) 0.0388(15) -0.0052(16) 0.0061(13) 0.0166(14)
O16B 0.0568(19) 0.0422(17) 0.0410(15) -0.0007(14) 0.0209(13) 0.0003(13)
C1B 0.0244(17) 0.0276(18) 0.0230(15) -0.0043(13) 0.0007(12) -0.0012(13)
C2B 0.0287(18) 0.0316(19) 0.0231(15) -0.0024(14) 0.0009(13) -0.0037(13)
C3B 0.0361(19) 0.0346(19) 0.0195(14) 0.0010(15) 0.0015(13) 0.0025(13)
C4B 0.0297(18) 0.0307(19) 0.0262(16) 0.0014(14) 0.0002(13) 0.0056(13)
C5B 0.0301(18) 0.0283(18) 0.0230(15) -0.0013(14) 0.0013(13) 0.0010(13)
C6B 0.0239(17) 0.0293(18) 0.0223(14) 0.0001(13) 0.0018(12) 0.0010(12)
C7B 0.0288(17) 0.0232(17) 0.0258(15) 0.0035(14) 0.0016(13) 0.0037(13)
C8B 0.0318(18) 0.0198(16) 0.0259(15) 0.0019(14) -0.0009(13) -0.0006(12)
C9B 0.0284(18) 0.0314(19) 0.0291(16) -0.0007(14) 0.0041(13) 0.0031(14)
C10B 0.0263(18) 0.036(2) 0.0384(18) -0.0064(15) 0.0036(14) 0.0036(15)
C11B 0.0304(19) 0.0296(19) 0.0299(17) 0.0032(15) -0.0041(14) -0.0017(14)
C12B 0.0340(19) 0.0199(16) 0.0250(15) 0.0016(14) 0.0025(13) 0.0006(12)
C13B 0.0258(17) 0.0226(17) 0.0290(16) 0.0022(13) 0.0033(13) 0.0008(13)
C14B 0.0291(17) 0.0204(16) 0.0269(15) 0.0040(13) 0.0054(13) -0.0016(12)
C15B 0.0244(17) 0.0270(18) 0.0245(15) -0.0012(13) -0.0006(12) -0.0011(13)
C16B 0.039(2) 0.0299(19) 0.0255(16) 0.0057(16) 0.0045(14) -0.0062(14)
C17B 0.039(2) 0.038(2) 0.0214(15) 0.0036(16) -0.0011(14) -0.0004(14)
C18B 0.0264(17) 0.0289(18) 0.0249(15) 0.0014(14) -0.0031(13) 0.0024(13)
C19B 0.0243(17) 0.0253(17) 0.0229(14) 0.0012(13) -0.0008(12) 0.0008(12)
C20B 0.0252(17) 0.0290(18) 0.0181(14) 0.0043(13) 0.0005(12) 0.0009(12)
C21B 0.0258(17) 0.0240(17) 0.0208(14) 0.0016(13) -0.0001(12) -0.0008(12)
C22B 0.0210(16) 0.0240(17) 0.0246(15) 0.0065(13) -0.0005(12) -0.0012(12)
C23B 0.0275(18) 0.0266(18) 0.0297(16) 0.0028(14) -0.0055(13) -0.0018(13)
C24B 0.0217(17) 0.0324(19) 0.0327(17) 0.0006(14) 0.0020(13) 0.0008(14)
C25B 0.0291(18) 0.0289(18) 0.0269(16) 0.0061(14) 0.0061(13) 0.0043(13)
C26B 0.0251(17) 0.0212(16) 0.0237(14) 0.0027(13) -0.0019(12) 0.0008(12)
C27B 0.0202(16) 0.0229(17) 0.0283(15) 0.0050(13) -0.0010(12) -0.0023(12)
C28B 0.0312(18) 0.0248(17) 0.0207(14) 0.0029(14) 0.0032(12) -0.0004(12)
C29B 0.078(3) 0.063(3) 0.0216(17) 0.023(3) 0.0114(19) -0.0030(18)
C30B 0.049(2) 0.042(2) 0.0313(18) 0.0049(19) 0.0023(16) 0.0118(16)
C31B 0.056(3) 0.037(2) 0.037(2) -0.0040(19) 0.0027(18) 0.0060(17)
C32B 0.062(4) 0.138(7) 0.071(4) -0.001(4) 0.020(3) -0.021(4)
C33B 0.0286(18) 0.0279(18) 0.0341(17) 0.0029(14) -0.0032(14) 0.0055(14)
C34B 0.034(2) 0.043(2) 0.0364(19) 0.0056(17) -0.0036(15) 0.0059(16)
C35B 0.0321(19) 0.036(2) 0.0338(18) -0.0001(16) -0.0053(14) 0.0072(15)
C36B 0.038(2) 0.033(2) 0.075(3) 0.0004(18) -0.007(2) -0.008(2)
C37B 0.042(2) 0.039(2) 0.070(3) 0.0081(19) -0.003(2) -0.008(2)
C38B 0.032(2) 0.051(3) 0.053(2) -0.0052(19) -0.0086(18) 0.002(2)
C39B 0.050(3) 0.047(3) 0.063(3) -0.008(2) -0.016(2) -0.008(2)
C40B 0.044(2) 0.044(2) 0.050(2) 0.0033(19) -0.0125(19) -0.0105(19)
C41B 0.036(2) 0.076(3) 0.038(2) -0.008(2) 0.0077(17) 0.001(2)
C42B 0.034(2) 0.073(3) 0.045(2) 0.007(2) -0.0016(18) -0.011(2)
C43B 0.055(3) 0.073(4) 0.048(3) -0.002(3) -0.010(2) -0.002(2)
C44B 0.216(10) 0.112(6) 0.036(3) 0.008(6) -0.010(4) -0.014(3)
C45B 0.0309(19) 0.0288(18) 0.0307(17) 0.0034(15) 0.0067(14) 0.0043(14)
C46B 0.032(2) 0.031(2) 0.0394(19) 0.0048(16) 0.0057(15) 0.0060(16)
C47B 0.0290(19) 0.038(2) 0.0408(19) 0.0105(16) 0.0051(15) 0.0120(16)
C48B 0.044(3) 0.066(3) 0.046(2) 0.006(2) 0.0087(19) 0.002(2)
C49B 0.037(2) 0.091(4) 0.061(3) 0.006(3) 0.019(2) 0.008(3)
C50B 0.039(3) 0.066(3) 0.071(3) -0.008(2) 0.000(2) 0.012(3)
C51B 0.057(3) 0.051(3) 0.066(3) 0.002(2) -0.008(2) 0.001(2)
C52B 0.043(2) 0.044(2) 0.055(2) 0.010(2) 0.0054(19) -0.003(2)
C53B 0.207(8) 0.082(4) 0.033(2) 0.079(5) 0.019(3) -0.009(3)
C54B 0.048(2) 0.042(2) 0.0324(19) 0.0068(19) -0.0085(17) 0.0043(17)
C55B 0.059(3) 0.052(3) 0.053(3) 0.002(2) -0.024(2) -0.002(2)
C56B 0.082(5) 0.120(7) 0.207(10) -0.015(5) -0.085(6) -0.030(7)
C57B 0.0229(17) 0.0294(18) 0.0253(15) 0.0029(14) 0.0027(12) 0.0003(13)
C58B 0.0287(18) 0.0253(18) 0.0317(17) 0.0002(14) -0.0011(14) 0.0003(14)
C59B 0.0292(19) 0.0248(18) 0.0327(17) -0.0002(14) 0.0003(14) -0.0031(14)
C60B 0.038(2) 0.042(2) 0.0345(19) -0.0067(18) -0.0009(16) -0.0024(16)
C61B 0.038(2) 0.047(3) 0.049(2) -0.0115(19) 0.0128(18) -0.0028(19)
C62B 0.035(2) 0.042(2) 0.060(3) -0.0083(19) -0.0028(19) -0.008(2)
C63B 0.043(2) 0.054(3) 0.042(2) -0.009(2) -0.0055(18) -0.0066(19)
C64B 0.037(2) 0.048(2) 0.0315(18) -0.0095(18) 0.0041(15) -0.0007(16)
C65B 0.027(2) 0.064(3) 0.045(2) -0.0070(19) -0.0034(17) -0.008(2)
C66B 0.034(2) 0.033(2) 0.0377(19) -0.0012(16) 0.0069(15) 0.0074(15)
C67B 0.034(2) 0.040(2) 0.039(2) -0.0075(18) 0.0011(16) 0.0032(17)
C68B 0.082(4) 0.059(3) 0.049(3) -0.005(3) 0.032(2) -0.007(2)
C69B 0.0344(19) 0.0293(18) 0.0233(15) -0.0070(15) 0.0028(13) -0.0023(13)
C70B 0.062(3) 0.050(3) 0.0260(18) -0.027(2) 0.0005(17) -0.0021(17)
C71B 0.051(3) 0.058(3) 0.0240(17) -0.021(2) 0.0019(16) -0.0103(17)
C72B 0.062(3) 0.058(3) 0.048(2) -0.024(2) -0.009(2) 0.008(2)
C73B 0.077(4) 0.075(4) 0.068(3) -0.036(3) -0.009(3) 0.014(3)
C74B 0.068(4) 0.100(5) 0.057(3) -0.050(4) 0.002(3) 0.003(3)
C75B 0.041(3) 0.119(5) 0.040(2) -0.006(3) 0.0136(19) -0.019(3)
C76B 0.064(3) 0.067(3) 0.040(2) -0.003(3) 0.011(2) -0.019(2)
O1C 0.0572(18) 0.0312(14) 0.0275(12) -0.0055(13) 0.0042(11) 0.0070(10)
O2C 0.0383(15) 0.0328(14) 0.0307(12) -0.0051(11) -0.0053(10) -0.0027(10)
O3C 0.080(3) 0.100(3) 0.057(2) -0.018(2) -0.0243(19) 0.039(2)
O4C 0.056(2) 0.059(2) 0.077(2) 0.0070(17) -0.0271(18) 0.0057(18)
O5C 0.0256(13) 0.0475(16) 0.0311(12) 0.0027(11) -0.0069(10) 0.0063(11)
O6C 0.0301(13) 0.0284(13) 0.0332(12) -0.0001(10) 0.0062(10) -0.0004(10)
O7C 0.060(2) 0.070(2) 0.067(2) 0.0127(18) -0.0038(16) -0.0343(19)
O8C 0.095(3) 0.049(2) 0.0506(18) 0.0105(19) 0.0369(18) 0.0010(15)
O9C 0.0628(19) 0.0354(15) 0.0214(12) -0.0171(14) 0.0027(12) 0.0041(10)
C54C 0.083(4) 0.043(3) 0.066(3) -0.004(3) 0.019(3) -0.012(2)
O11C 0.174(6) 0.236(9) 0.093(4) -0.003(6) 0.066(4) -0.024(5)
O12C 0.113(4) 0.074(3) 0.074(3) 0.001(3) -0.023(2) -0.020(2)
O13C 0.0360(15) 0.0466(17) 0.0351(13) 0.0047(13) 0.0113(11) -0.0010(12)
O14C 0.0296(14) 0.0410(16) 0.0360(13) -0.0049(12) -0.0040(10) 0.0078(11)
O15C 0.100(3) 0.148(5) 0.062(2) -0.074(3) -0.025(2) 0.009(3)
O16C 0.0499(18) 0.066(2) 0.0401(15) -0.0125(16) -0.0094(13) -0.0007(14)
C1C 0.0264(17) 0.0260(17) 0.0273(16) 0.0004(14) 0.0042(13) 0.0008(13)
C2C 0.0296(18) 0.0289(18) 0.0275(16) -0.0032(14) 0.0037(13) 0.0049(13)
C3C 0.033(2) 0.036(2) 0.0262(16) -0.0006(16) 0.0004(14) 0.0037(14)
C4C 0.0271(18) 0.0296(18) 0.0268(16) -0.0032(14) 0.0004(13) 0.0005(13)
C5C 0.0217(16) 0.0249(17) 0.0258(15) -0.0005(13) 0.0010(12) 0.0043(12)
C6C 0.0220(16) 0.0304(18) 0.0243(15) -0.0021(13) -0.0002(12) 0.0032(13)
C7C 0.0245(17) 0.0264(17) 0.0234(15) -0.0051(13) -0.0020(12) 0.0046(13)
C8C 0.0271(17) 0.0213(16) 0.0262(15) -0.0043(13) -0.0022(13) 0.0049(12)
C9C 0.0253(17) 0.0267(18) 0.0279(16) -0.0032(14) -0.0043(13) 0.0049(13)
C10C 0.0230(17) 0.0271(18) 0.0344(17) -0.0030(14) -0.0011(13) 0.0023(14)
C11C 0.0265(17) 0.0229(17) 0.0297(16) -0.0048(14) 0.0039(13) 0.0025(13)
C12C 0.0253(16) 0.0193(16) 0.0263(15) -0.0042(13) -0.0024(12) 0.0038(12)
C13C 0.0183(15) 0.0239(17) 0.0290(15) -0.0022(13) -0.0019(12) 0.0041(13)
C14C 0.0302(18) 0.0232(17) 0.0230(14) -0.0017(14) 0.0030(12) 0.0039(12)
C15C 0.0268(17) 0.0265(18) 0.0272(16) -0.0008(14) -0.0029(13) 0.0011(13)
C16C 0.0312(19) 0.0306(19) 0.0263(16) -0.0070(15) 0.0002(13) 0.0012(14)
C17C 0.045(2) 0.037(2) 0.0232(16) -0.0068(17) 0.0013(14) -0.0013(14)
C18C 0.043(2) 0.0281(19) 0.0284(17) -0.0066(16) 0.0000(15) -0.0040(14)
C19C 0.0318(19) 0.0278(18) 0.0261(16) -0.0063(15) -0.0014(13) -0.0003(13)
C20C 0.0276(18) 0.0296(18) 0.0229(15) -0.0007(14) 0.0029(13) 0.0014(13)
C21C 0.039(2) 0.0220(17) 0.0262(16) -0.0044(15) 0.0030(14) -0.0016(13)
C22C 0.0317(18) 0.0188(16) 0.0323(17) -0.0022(14) 0.0027(14) 0.0007(13)
C23C 0.0314(19) 0.0246(17) 0.0346(17) -0.0001(14) 0.0076(14) 0.0009(14)
C24C 0.0250(18) 0.0311(19) 0.0403(19) 0.0030(15) 0.0025(14) 0.0021(15)
C25C 0.0308(19) 0.0270(18) 0.0309(17) 0.0015(15) -0.0015(14) 0.0029(14)
C26C 0.0271(17) 0.0209(16) 0.0279(15) -0.0036(13) 0.0043(13) 0.0027(12)
C27C 0.0302(18) 0.0203(17) 0.0310(16) -0.0016(14) 0.0008(13) 0.0021(13)
C28C 0.0312(18) 0.0232(17) 0.0275(16) -0.0035(14) 0.0049(13) 0.0052(13)
C29C 0.087(4) 0.055(3) 0.033(2) -0.010(3) 0.000(2) 0.011(2)
C30C 0.037(2) 0.035(2) 0.041(2) -0.0070(17) -0.0123(16) 0.0038(16)
C31C 0.059(3) 0.041(2) 0.046(2) -0.010(2) -0.026(2) 0.0041(19)
C32C 0.088(5) 0.083(5) 0.137(6) 0.015(4) -0.067(5) 0.019(4)
C33C 0.0271(18) 0.0292(19) 0.0294(16) -0.0023(14) 0.0014(13) 0.0042(14)
C34C 0.0303(19) 0.0268(18) 0.0364(18) -0.0017(15) -0.0018(14) 0.0052(14)
C35C 0.0318(19) 0.0267(19) 0.0358(18) 0.0011(15) -0.0009(15) 0.0068(15)
C36C 0.062(3) 0.058(3) 0.039(2) 0.024(2) -0.002(2) -0.001(2)
C37C 0.070(3) 0.064(3) 0.056(3) 0.035(3) 0.019(2) 0.003(2)
C38C 0.038(2) 0.051(3) 0.071(3) 0.014(2) 0.010(2) 0.020(2)
C39C 0.042(3) 0.050(3) 0.061(3) 0.003(2) -0.016(2) 0.007(2)
C40C 0.036(2) 0.050(3) 0.044(2) 0.0037(19) -0.0004(17) -0.0061(18)
C41C 0.033(2) 0.056(3) 0.047(2) 0.0044(19) -0.0050(17) 0.008(2)
C42C 0.034(2) 0.0294(19) 0.044(2) 0.0025(16) 0.0022(16) -0.0036(16)
C43C 0.040(2) 0.047(3) 0.046(2) 0.0157(19) -0.0042(18) -0.008(2)
C44C 0.118(6) 0.089(5) 0.061(3) 0.037(4) 0.043(3) 0.013(3)
C45C 0.0332(19) 0.033(2) 0.0300(17) 0.0035(15) -0.0012(14) 0.0054(14)
C46C 0.049(3) 0.059(3) 0.0286(18) 0.021(2) -0.0040(16) 0.0050(18)
C47C 0.050(3) 0.061(3) 0.0244(17) 0.017(2) -0.0015(16) 0.0110(17)
C48C 0.049(3) 0.057(3) 0.056(3) 0.016(2) -0.009(2) 0.000(2)
C49C 0.059(3) 0.066(4) 0.069(3) 0.025(3) -0.004(3) -0.006(3)
C50C 0.047(3) 0.083(4) 0.060(3) 0.025(3) 0.004(2) 0.010(3)
C51C 0.040(2) 0.081(4) 0.037(2) 0.004(2) 0.0116(17) 0.013(2)
C52C 0.054(3) 0.063(3) 0.038(2) 0.006(2) 0.0077(19) 0.016(2)
C53C 0.128(5) 0.068(3) 0.0209(19) -0.056(4) 0.007(2) -0.001(2)
O10C 0.077(2) 0.0334(15) 0.0348(14) -0.0098(15) 0.0110(13) -0.0101(12)
C55C 0.095(5) 0.073(4) 0.065(3) 0.001(4) 0.028(3) -0.016(3)
C56C 0.162(8) 0.145(8) 0.074(5) -0.031(7) -0.012(5) -0.021(5)
C57C 0.036(2) 0.0266(18) 0.0334(17) -0.0039(15) -0.0011(14) 0.0003(14)
C58C 0.049(2) 0.036(2) 0.0380(19) -0.0118(18) -0.0099(17) 0.0018(16)
C59C 0.055(3) 0.031(2) 0.051(2) -0.0112(19) -0.0189(19) -0.0037(18)
C60C 0.040(3) 0.044(3) 0.090(4) -0.002(2) -0.019(2) 0.018(3)
C61C 0.050(3) 0.045(3) 0.115(5) -0.004(2) -0.017(3) 0.008(3)
C62C 0.056(3) 0.054(3) 0.132(6) 0.004(3) -0.041(4) -0.022(4)
C63C 0.090(5) 0.077(4) 0.074(4) 0.025(4) -0.051(3) -0.016(3)
C64C 0.083(4) 0.062(3) 0.050(3) -0.003(3) -0.031(2) 0.000(2)
C65C 0.036(2) 0.066(3) 0.054(2) 0.014(2) 0.0203(19) 0.005(2)
C66C 0.064(3) 0.129(6) 0.045(3) -0.051(4) -0.012(2) 0.016(3)
C67C 0.050(3) 0.092(4) 0.044(2) -0.029(3) -0.008(2) 0.000(2)
C68C 0.083(4) 0.081(4) 0.035(2) -0.004(3) -0.012(2) 0.001(2)
C69C 0.0282(18) 0.0283(18) 0.0371(18) -0.0046(15) 0.0087(14) -0.0032(15)
C70C 0.032(2) 0.0272(19) 0.047(2) -0.0064(16) 0.0067(16) -0.0055(16)
C71C 0.033(2) 0.031(2) 0.071(3) -0.0090(17) 0.0081(19) -0.010(2)
C72C 0.038(3) 0.051(3) 0.113(4) -0.011(2) -0.007(3) 0.018(3)
C73C 0.048(4) 0.059(4) 0.221(9) -0.008(3) -0.034(5) 0.037(5)
C74C 0.031(3) 0.065(5) 0.301(14) -0.002(3) 0.023(6) -0.009(7)
C75C 0.052(4) 0.089(5) 0.188(8) -0.013(4) 0.060(5) -0.021(6)
C76C 0.047(3) 0.067(3) 0.091(4) -0.019(3) 0.026(3) -0.011(3)
O1D 0.0489(16) 0.0317(14) 0.0235(11) 0.0008(12) 0.0046(10) -0.0070(10)
O2D 0.0319(14) 0.0323(14) 0.0299(12) 0.0030(11) -0.0024(10) 0.0057(10)
O3D 0.072(2) 0.092(3) 0.0454(18) 0.014(2) -0.0192(17) -0.0190(19)
O4D 0.048(2) 0.062(2) 0.070(2) -0.0097(16) -0.0229(16) -0.0108(17)
O5D 0.0229(12) 0.0432(15) 0.0266(11) 0.0001(11) -0.0054(9) -0.0046(10)
O6D 0.0314(13) 0.0247(12) 0.0291(12) -0.0022(10) 0.0083(10) -0.0040(9)
O7D 0.066(2) 0.0456(19) 0.0582(19) -0.0045(16) 0.0135(16) 0.0159(15)
O8D 0.068(2) 0.0372(16) 0.0415(15) -0.0041(15) 0.0246(14) -0.0015(12)
O9D 0.068(2) 0.0470(18) 0.0229(13) 0.0121(15) 0.0080(12) -0.0029(12)
O10D 0.066(2) 0.0449(17) 0.0290(13) -0.0021(15) 0.0100(12) 0.0124(12)
O11D 0.129(4) 0.209(7) 0.051(2) -0.071(4) 0.021(2) 0.029(3)
O12D 0.073(3) 0.113(3) 0.0442(18) -0.001(2) -0.0042(17) 0.015(2)
O13D 0.0304(13) 0.0445(15) 0.0282(11) -0.0058(11) 0.0070(10) 0.0016(11)
O14D 0.0252(12) 0.0397(14) 0.0230(10) -0.0041(11) -0.0026(9) -0.0024(10)
O15D 0.058(2) 0.146(4) 0.0466(18) 0.047(2) -0.0134(15) 0.001(2)
O16D 0.0404(15) 0.0494(17) 0.0273(12) 0.0010(12) -0.0043(11) 0.0002(11)
C1D 0.0221(16) 0.0267(17) 0.0237(15) -0.0009(13) 0.0016(12) 0.0013(13)
C2D 0.0270(17) 0.0270(17) 0.0229(15) -0.0047(14) 0.0023(12) -0.0043(13)
C3D 0.0300(18) 0.035(2) 0.0195(14) -0.0033(15) 0.0002(12) -0.0009(13)
C4D 0.0241(17) 0.0290(18) 0.0243(15) 0.0009(14) -0.0033(13) 0.0034(13)
C5D 0.0214(16) 0.0286(18) 0.0232(15) 0.0005(14) -0.0016(12) -0.0041(13)
C6D 0.0239(16) 0.0265(17) 0.0211(14) -0.0002(13) 0.0005(12) -0.0012(12)
C7D 0.0233(16) 0.0225(16) 0.0246(15) 0.0000(13) -0.0001(12) -0.0008(12)
C8D 0.0224(16) 0.0231(16) 0.0221(14) 0.0048(13) 0.0009(12) -0.0028(12)
C9D 0.0261(17) 0.0245(17) 0.0261(15) 0.0045(13) -0.0028(13) -0.0040(12)
C10D 0.0200(16) 0.0292(18) 0.0305(16) 0.0040(14) -0.0009(13) -0.0034(14)
C11D 0.0268(17) 0.0197(16) 0.0283(16) 0.0042(13) 0.0017(13) -0.0026(12)
C12D 0.0268(17) 0.0228(16) 0.0243(15) 0.0026(13) -0.0024(12) -0.0055(12)
C13D 0.0219(16) 0.0238(17) 0.0270(15) 0.0026(13) -0.0016(12) -0.0028(12)
C14D 0.0258(17) 0.0319(19) 0.0230(15) 0.0014(14) -0.0027(12) -0.0063(13)
C15D 0.0230(17) 0.037(2) 0.0208(14) -0.0003(14) -0.0047(12) -0.0010(13)
C16D 0.035(2) 0.042(2) 0.0217(15) 0.0047(16) -0.0028(14) -0.0036(14)
C17D 0.048(2) 0.047(2) 0.0184(15) 0.0031(18) 0.0027(15) 0.0019(15)
C18D 0.039(2) 0.041(2) 0.0265(17) -0.0034(17) -0.0027(15) 0.0056(15)
C19D 0.0260(17) 0.0311(19) 0.0254(15) -0.0019(14) -0.0033(13) -0.0017(13)
C20D 0.0233(17) 0.0368(19) 0.0183(14) -0.0016(14) 0.0002(12) -0.0001(13)
C21D 0.0356(19) 0.0293(19) 0.0223(15) -0.0037(15) -0.0031(13) 0.0020(13)
C22D 0.0327(18) 0.0239(17) 0.0220(14) -0.0018(14) -0.0016(13) 0.0029(12)
C23D 0.0323(18) 0.0238(17) 0.0258(15) -0.0012(14) 0.0070(13) 0.0009(13)
C24D 0.0238(17) 0.0281(18) 0.0285(15) -0.0029(14) -0.0008(13) -0.0016(14)
C25D 0.0265(17) 0.0207(16) 0.0248(15) 0.0012(13) 0.0007(12) -0.0010(12)
C26D 0.0277(18) 0.0223(17) 0.0223(14) -0.0032(13) 0.0015(12) 0.0006(12)
C27D 0.0234(17) 0.0226(17) 0.0296(16) -0.0018(13) 0.0007(13) 0.0012(13)
C28D 0.0268(17) 0.0235(17) 0.0237(15) 0.0009(13) 0.0036(12) 0.0004(12)
C29D 0.060(3) 0.043(2) 0.0259(17) 0.003(2) -0.0002(17) -0.0114(16)
C30D 0.034(2) 0.038(2) 0.0341(18) 0.0073(16) -0.0109(15) 0.0002(15)
C31D 0.049(3) 0.035(2) 0.044(2) 0.0111(19) -0.0204(19) -0.0037(17)
C32D 0.093(5) 0.069(4) 0.109(5) -0.023(3) -0.054(4) -0.012(4)
C33D 0.0239(17) 0.028(2) 0.0289(17) 0.0025(14) 0.0026(13) -0.0038(13)
C34D 0.0234(17) 0.033(2) 0.0349(17) 0.0020(14) -0.0003(14) -0.0050(15)
C35D 0.031(2) 0.0220(18) 0.0370(18) -0.0012(15) 0.0045(15) -0.0025(14)
C36D 0.047(2) 0.040(2) 0.039(2) -0.0071(18) 0.0044(17) -0.0002(17)
C37D 0.056(3) 0.042(2) 0.057(3) -0.020(2) 0.016(2) -0.004(2)
C38D 0.032(2) 0.044(2) 0.069(3) -0.0080(18) 0.005(2) -0.019(2)
C39D 0.035(2) 0.058(3) 0.050(2) 0.003(2) -0.0036(19) -0.007(2)
C40D 0.037(2) 0.045(2) 0.0376(19) -0.0045(18) -0.0005(16) 0.0009(17)
C41D 0.035(2) 0.055(3) 0.037(2) -0.0089(18) -0.0090(16) -0.0075(18)
C42D 0.033(2) 0.0240(18) 0.0389(19) -0.0015(15) -0.0015(15) 0.0012(14)
C43D 0.042(2) 0.036(2) 0.0335(18) -0.0058(17) 0.0001(16) 0.0018(16)
C44D 0.098(4) 0.063(3) 0.051(3) -0.007(3) 0.046(3) -0.003(2)
C45D 0.0308(19) 0.036(2) 0.0248(16) -0.0055(15) -0.0026(13) -0.0015(14)
C46D 0.047(3) 0.064(3) 0.0298(19) -0.022(2) -0.0068(16) -0.0006(18)
C47D 0.047(3) 0.066(3) 0.0231(17) -0.019(2) 0.0017(16) -0.0126(18)
C48D 0.050(3) 0.070(3) 0.044(2) -0.014(2) -0.006(2) 0.001(2)
C49D 0.061(3) 0.068(4) 0.063(3) -0.026(3) -0.003(2) 0.007(3)
C50D 0.051(3) 0.088(4) 0.046(3) -0.028(3) 0.005(2) -0.007(3)
C51D 0.038(2) 0.091(4) 0.035(2) -0.016(2) 0.0099(17) -0.019(2)
C52D 0.051(3) 0.067(3) 0.032(2) -0.005(2) 0.0058(18) -0.0172(19)
C53D 0.115(5) 0.083(4) 0.0167(18) 0.048(3) 0.010(2) -0.002(2)
C54D 0.066(3) 0.056(3) 0.052(3) -0.018(3) 0.002(2) 0.012(2)
C55D 0.079(4) 0.057(3) 0.043(2) -0.010(3) 0.013(2) 0.013(2)
C56D 0.133(7) 0.141(7) 0.054(3) 0.009(5) -0.038(4) -0.003(4)
C57D 0.035(2) 0.036(2) 0.0270(16) 0.0012(16) -0.0061(14) 0.0039(14)
C58D 0.039(2) 0.078(3) 0.039(2) 0.000(2) -0.0046(17) 0.018(2)
C59D 0.049(2) 0.046(2) 0.0364(19) 0.0013(19) -0.0108(17) 0.0086(17)
C60D 0.056(3) 0.077(4) 0.084(4) 0.013(3) -0.028(3) -0.038(3)
C61D 0.058(4) 0.143(7) 0.096(5) 0.032(4) -0.011(3) -0.041(5)
C62D 0.047(3) 0.118(6) 0.065(3) -0.014(3) -0.017(2) 0.003(3)
C63D 0.087(4) 0.076(4) 0.064(3) -0.024(3) -0.038(3) 0.002(3)
C64D 0.069(3) 0.073(4) 0.043(2) 0.010(3) -0.018(2) -0.010(2)
C65D 0.037(2) 0.037(2) 0.0407(19) -0.0032(17) 0.0104(16) -0.0077(16)
C66D 0.035(2) 0.062(3) 0.0344(18) 0.0153(19) -0.0014(15) -0.0046(18)
C67D 0.042(2) 0.071(3) 0.0325(19) 0.010(2) -0.0041(17) 0.0015(19)
C68D 0.059(3) 0.058(3) 0.034(2) -0.007(2) -0.0142(19) 0.0001(19)
C69D 0.0284(18) 0.0288(18) 0.0337(17) -0.0024(15) 0.0088(14) 0.0054(14)
C70D 0.036(2) 0.036(2) 0.046(2) 0.0039(17) 0.0048(17) 0.0035(17)
C71D 0.029(2) 0.033(2) 0.075(3) 0.0055(17) 0.0044(19) 0.011(2)
C72D 0.046(3) 0.093(5) 0.094(4) 0.018(3) 0.025(3) 0.043(4)
C73D 0.046(4) 0.113(7) 0.185(9) 0.029(4) 0.048(5) 0.078(7)
C74D 0.047(4) 0.083(6) 0.256(13) -0.013(4) 0.005(6) 0.038(7)
C75D 0.047(3) 0.058(4) 0.207(9) -0.004(3) -0.024(5) -0.017(5)
C76D 0.037(3) 0.052(3) 0.118(5) 0.005(2) -0.005(3) -0.020(3)

loop_
_atom_type_symbol
_atom_type_description
_atom_type_scat_dispersion_real
_atom_type_scat_dispersion_imag
_atom_type_scat_source
C C 0.0033 0.0000 'International Tables Vol C Tables 4.2.6.8 and 6.1.1.4'
H H 0.0000 0.0000 'International Tables Vol C Tables 4.2.6.8 and 6.1.1.4'
O O 0.0106 0.0000 'International Tables Vol C Tables 4.2.6.8 and 6.1.1.4'

loop_
_geom_angle_atom_site_label_1
_geom_angle_atom_site_label_2
_geom_angle_atom_site_label_3
_geom_angle
C2A O1A C29A 117.8(3)
C4A O2A C30A 113.8(3)
C31A O4A C32A 115.9(5)
C9A O5A C41A 118.0(3)
C11A O6A C42A 115.7(3)
C43A O8A C44A 117.3(3)
C16A O9A C53A 118.8(3)
C18A O10A C54A 118.6(3)
C55A O12A C56A 116.3(4)
C23A O13A C65A 118.6(3)
C25A O14A C66A 114.9(3)
C67A O16A C68A 116.0(4)
C6A C1A C2A 117.5(3)
C6A C1A C28A 120.8(3)
C2A C1A C28A 121.6(3)
O1A C2A C3A 124.3(3)
O1A C2A C1A 115.5(3)
C3A C2A C1A 120.2(3)
C2A C3A C4A 120.4(3)
C2A C3A H3A 119.8
C4A C3A H3A 119.8
C3A C4A C5A 121.6(3)
C3A C4A O2A 118.0(3)
C5A C4A O2A 120.3(3)
C6A C5A C4A 116.2(3)
C6A C5A C7A 120.9(3)
C4A C5A C7A 122.6(3)
C5A C6A C1A 123.9(3)
C5A C6A H6A 118.1
C1A C6A H6A 118.1
C5A C7A C8A 112.0(3)
C5A C7A C33A 106.3(3)
C8A C7A C33A 113.3(3)
C5A C7A H7A 108.4
C8A C7A H7A 108.4
C33A C7A H7A 108.4
C13A C8A C9A 117.1(3)
C13A C8A C7A 123.8(3)
C9A C8A C7A 119.1(3)
O5A C9A C10A 123.0(3)
O5A C9A C8A 115.7(3)
C10A C9A C8A 121.3(3)
C11A C10A C9A 119.3(3)
C11A C10A H10A 120.3
C9A C10A H10A 120.3
C10A C11A C12A 122.1(3)
C10A C11A O6A 120.1(3)
C12A C11A O6A 117.7(3)
C11A C12A C13A 116.6(3)
C11A C12A C14A 119.5(3)
C13A C12A C14A 123.8(3)
C8A C13A C12A 123.4(3)
C8A C13A H13A 118.3
C12A C13A H13A 118.3
C12A C14A C15A 110.8(3)
C12A C14A C45A 113.5(3)
C15A C14A C45A 110.7(3)
C12A C14A H14A 107.2
C15A C14A H14A 107.2
C45A C14A H14A 107.2
C20A C15A C16A 116.8(3)
C20A C15A C14A 121.9(3)
C16A C15A C14A 121.3(3)
O9A C16A C17A 122.8(3)
O9A C16A C15A 116.1(3)
C17A C16A C15A 121.1(3)
C18A C17A C16A 119.9(3)
C18A C17A H17A 120.0
C16A C17A H17A 120.0
O10A C18A C17A 123.7(3)
O10A C18A C19A 115.3(3)
C17A C18A C19A 121.0(3)
C20A C19A C18A 117.1(3)
C20A C19A C21A 121.3(3)
C18A C19A C21A 121.5(3)
C19A C20A C15A 124.0(3)
C19A C20A H20A 118.0
C15A C20A H20A 118.0
C19A C21A C57A 111.1(3)
C19A C21A C22A 110.3(3)
C57A C21A C22A 112.7(3)
C19A C21A H21A 107.5
C57A C21A H21A 107.5
C22A C21A H21A 107.5
C27A C22A C23A 117.5(3)
C27A C22A C21A 123.2(3)
C23A C22A C21A 119.2(3)
O13A C23A C24A 124.0(3)
O13A C23A C22A 115.3(3)
C24A C23A C22A 120.7(3)
C25A C24A C23A 119.7(3)
C25A C24A H24A 120.2
C23A C24A H24A 120.2
O14A C25A C24A 121.9(3)
O14A C25A C26A 116.3(3)
C24A C25A C26A 121.8(3)
C27A C26A C25A 116.7(3)
C27A C26A C28A 123.7(3)
C25A C26A C28A 119.6(3)
C22A C27A C26A 123.6(3)
C22A C27A H27A 118.2
C26A C27A H27A 118.2
C26A C28A C1A 110.5(3)
C26A C28A C69A 114.9(3)
C1A C28A C69A 108.6(3)
C26A C28A H28A 107.5
C1A C28A H28A 107.5
C69A C28A H28A 107.5
O1A C29A H29A 109.5
O1A C29A H29B 109.5
H29A C29A H29B 109.5
O1A C29A H29C 109.5
H29A C29A H29C 109.5
H29B C29A H29C 109.5
O2A C30A C31A 112.5(3)
O2A C30A H30A 109.1
C31A C30A H30A 109.1
O2A C30A H30B 109.1
C31A C30A H30B 109.1
H30A C30A H30B 107.8
O3A C31A O4A 124.5(4)
O3A C31A C30A 126.9(4)
O4A C31A C30A 108.6(4)
O4A C32A H32A 109.5
O4A C32A H32B 109.5
H32A C32A H32B 109.5
O4A C32A H32C 109.5
H32A C32A H32C 109.5
H32B C32A H32C 109.5
C34A C33A C7A 116.0(3)
C34A C33A H33A 108.3
C7A C33A H33A 108.3
C34A C33A H33B 108.3
C7A C33A H33B 108.3
H33A C33A H33B 107.4
C35A C34A C33A 110.8(3)
C35A C34A H34A 109.5
C33A C34A H34A 109.5
C35A C34A H34B 109.5
C33A C34A H34B 109.5
H34A C34A H34B 108.1
C40A C35A C36A 117.8(3)
C40A C35A C34A 121.1(3)
C36A C35A C34A 121.0(3)
C37A C36A C35A 121.1(4)
C37A C36A H36A 119.5
C35A C36A H36A 119.5
C36A C37A C38A 120.3(4)
C36A C37A H37A 119.9
C38A C37A H37A 119.9
C39A C38A C37A 119.6(4)
C39A C38A H38A 120.2
C37A C38A H38A 120.2
C38A C39A C40A 120.4(4)
C38A C39A H39A 119.8
C40A C39A H39A 119.8
C35A C40A C39A 120.9(4)
C35A C40A H40A 119.6
C39A C40A H40A 119.6
O5A C41A H41A 109.5
O5A C41A H41B 109.5
H41A C41A H41B 109.5
O5A C41A H41C 109.5
H41A C41A H41C 109.5
H41B C41A H41C 109.5
O6A C42A C43A 109.6(3)
O6A C42A H42A 109.8
C43A C42A H42A 109.8
O6A C42A H42B 109.8
C43A C42A H42B 109.8
H42A C42A H42B 108.2
O7A C43A O8A 124.7(4)
O7A C43A C42A 121.6(4)
O8A C43A C42A 113.7(3)
O8A C44A H44A 109.5
O8A C44A H44B 109.5
H44A C44A H44B 109.5
O8A C44A H44C 109.5
H44A C44A H44C 109.5
H44B C44A H44C 109.5
C46A C45A C14A 111.7(3)
C46A C45A H45A 109.3
C14A C45A H45A 109.3
C46A C45A H45B 109.3
C14A C45A H45B 109.3
H45A C45A H45B 107.9
C47A C46A C45A 112.1(3)
C47A C46A H46A 109.2
C45A C46A H46A 109.2
C47A C46A H46B 109.2
C45A C46A H46B 109.2
H46A C46A H46B 107.9
C48A C47A C52A 116.8(4)
C48A C47A C46A 122.3(5)
C52A C47A C46A 120.9(4)
C49A C48A C47A 120.9(5)
C49A C48A H48A 119.6
C47A C48A H48A 119.6
C50A C49A C48A 120.5(5)
C50A C49A H49A 119.7
C48A C49A H49A 119.7
C49A C50A C51A 119.8(5)
C49A C50A H50A 120.1
C51A C50A H50A 120.1
C50A C51A C52A 119.8(6)
C50A C51A H51A 120.1
C52A C51A H51A 120.1
C51A C52A C47A 122.2(5)
C51A C52A H52A 118.9
C47A C52A H52A 118.9
O9A C53A H53A 109.5
O9A C53A H53B 109.5
H53A C53A H53B 109.5
O9A C53A H53C 109.5
H53A C53A H53C 109.5
H53B C53A H53C 109.5
O10A C54A C55A 110.0(3)
O10A C54A H54A 109.7
C55A C54A H54A 109.7
O10A C54A H54B 109.7
C55A C54A H54B 109.7
H54A C54A H54B 108.2
O11A C55A O12A 122.9(5)
O11A C55A C54A 124.7(4)
O12A C55A C54A 112.3(4)
O12A C56A H56A 109.5
O12A C56A H56B 109.5
H56A C56A H56B 109.5
O12A C56A H56C 109.5
H56A C56A H56C 109.5
H56B C56A H56C 109.5
C21A C57A C58A 113.5(3)
C21A C57A H57A 108.9
C58A C57A H57A 108.9
C21A C57A H57B 108.9
C58A C57A H57B 108.9
H57A C57A H57B 107.7
C59A C58A C57A 112.3(3)
C59A C58A H58A 109.2
C57A C58A H58A 109.2
C59A C58A H58B 109.2
C57A C58A H58B 109.2
H58A C58A H58B 107.9
C60A C59A C64A 117.5(4)
C60A C59A C58A 121.2(4)
C64A C59A C58A 121.3(4)
C59A C60A C61A 121.7(5)
C59A C60A H60A 119.2
C61A C60A H60A 119.2
C62A C61A C60A 119.6(5)
C62A C61A H61A 120.2
C60A C61A H61A 120.2
C61A C62A C63A 120.2(5)
C61A C62A H62A 119.9
C63A C62A H62A 119.9
C62A C63A C64A 120.9(5)
C62A C63A H63A 119.5
C64A C63A H63A 119.5
C63A C64A C59A 120.1(5)
C63A C64A H64A 120.0
C59A C64A H64A 120.0
O13A C65A H65A 109.5
O13A C65A H65B 109.5
H65A C65A H65B 109.5
O13A C65A H65C 109.5
H65A C65A H65C 109.5
H65B C65A H65C 109.5
O14A C66A C67A 112.0(3)
O14A C66A H66A 109.2
C67A C66A H66A 109.2
O14A C66A H66B 109.2
C67A C66A H66B 109.2
H66A C66A H66B 107.9
O15A C67A O16A 125.0(4)
O15A C67A C66A 121.1(4)
O16A C67A C66A 113.9(4)
O16A C68A H68A 109.5
O16A C68A H68B 109.5
H68A C68A H68B 109.5
O16A C68A H68C 109.5
H68A C68A H68C 109.5
H68B C68A H68C 109.5
C70A C69A C28A 115.9(3)
C70A C69A H69A 108.3
C28A C69A H69A 108.3
C70A C69A H69B 108.3
C28A C69A H69B 108.3
H69A C69A H69B 107.4
C71A C70A C69A 111.7(3)
C71A C70A H70A 109.3
C69A C70A H70A 109.3
C71A C70A H70B 109.3
C69A C70A H70B 109.3
H70A C70A H70B 107.9
C76A C71A C72A 118.1(4)
C76A C71A C70A 121.7(4)
C72A C71A C70A 120.1(4)
C73A C72A C71A 121.0(4)
C73A C72A H72A 119.5
C71A C72A H72A 119.5
C74A C73A C72A 119.8(5)
C74A C73A H73A 120.1
C72A C73A H73A 120.1
C75A C74A C73A 120.3(4)
C75A C74A H74A 119.8
C73A C74A H74A 119.8
C74A C75A C76A 119.7(4)
C74A C75A H75A 120.2
C76A C75A H75A 120.2
C71A C76A C75A 121.1(4)
C71A C76A H76A 119.4
C75A C76A H76A 119.4
C2B O1B C29B 118.2(3)
C4B O2B C30B 117.7(3)
C31B O4B C32B 115.7(4)
C9B O5B C41B 118.1(3)
C11B O6B C42B 112.8(3)
C43B O8B C44B 115.2(5)
C16B O9B C53B 117.5(3)
C18B O10B C54B 113.4(3)
C55B O12B C56B 113.7(6)
C23B O13B C65B 117.3(3)
C25B O14B C66B 115.6(3)
C67B O16B C68B 116.7(3)
C6B C1B C2B 117.5(3)
C6B C1B C28B 121.3(3)
C2B C1B C28B 121.2(3)
O1B C2B C3B 123.0(3)
O1B C2B C1B 115.7(3)
C3B C2B C1B 121.3(3)
C2B C3B C4B 119.2(3)
C2B C3B H3B 120.4
C4B C3B H3B 120.4
O2B C4B C3B 122.8(3)
O2B C4B C5B 116.0(3)
C3B C4B C5B 121.2(3)
C6B C5B C4B 117.1(3)
C6B C5B C7B 122.0(3)
C4B C5B C7B 120.8(3)
C1B C6B C5B 123.7(3)
C1B C6B H6B 118.2
C5B C6B H6B 118.2
C5B C7B C8B 110.8(3)
C5B C7B C33B 111.9(3)
C8B C7B C33B 112.9(3)
C5B C7B H7B 106.9
C8B C7B H7B 106.9
C33B C7B H7B 106.9
C13B C8B C9B 117.8(3)
C13B C8B C7B 123.2(3)
C9B C8B C7B 119.1(3)
O5B C9B C10B 124.4(3)
O5B C9B C8B 115.5(3)
C10B C9B C8B 120.1(3)
C9B C10B C11B 120.1(3)
C9B C10B H10B 119.9
C11B C10B H10B 119.9
O6B C11B C10B 120.2(3)
O6B C11B C12B 117.8(3)
C10B C11B C12B 122.0(3)
C11B C12B C13B 116.1(3)
C11B C12B C14B 120.2(3)
C13B C12B C14B 123.7(3)
C8B C13B C12B 123.9(3)
C8B C13B H13B 118.0
C12B C13B H13B 118.0
C12B C14B C15B 110.7(3)
C12B C14B C45B 115.2(3)
C15B C14B C45B 107.7(3)
C12B C14B H14B 107.6
C15B C14B H14B 107.6
C45B C14B H14B 107.6
C20B C15B C16B 118.1(3)
C20B C15B C14B 121.0(3)
C16B C15B C14B 120.7(3)
O9B C16B C17B 123.9(3)
O9B C16B C15B 116.1(3)
C17B C16B C15B 120.0(3)
C16B C17B C18B 120.1(3)
C16B C17B H17B 119.9
C18B C17B H17B 119.9
C17B C18B C19B 121.5(3)
C17B C18B O10B 118.0(3)
C19B C18B O10B 120.4(3)
C18B C19B C20B 116.5(3)
C18B C19B C21B 122.7(3)
C20B C19B C21B 120.5(3)
C15B C20B C19B 123.7(3)
C15B C20B H20B 118.1
C19B C20B H20B 118.1
C22B C21B C19B 112.0(3)
C22B C21B C57B 114.2(3)
C19B C21B C57B 107.7(3)
C22B C21B H21B 107.6
C19B C21B H21B 107.6
C57B C21B H21B 107.6
C27B C22B C23B 116.7(3)
C27B C22B C21B 123.2(3)
C23B C22B C21B 120.1(3)
O13B C23B C24B 123.5(3)
O13B C23B C22B 115.4(3)
C24B C23B C22B 121.0(3)
C25B C24B C23B 120.1(3)
C25B C24B H24B 120.0
C23B C24B H24B 120.0
C24B C25B C26B 121.2(3)
C24B C25B O14B 120.5(3)
C26B C25B O14B 118.0(3)
C27B C26B C25B 117.4(3)
C27B C26B C28B 123.3(3)
C25B C26B C28B 119.3(3)
C26B C27B C22B 123.4(3)
C26B C27B H27B 118.3
C22B C27B H27B 118.3
C26B C28B C69B 114.1(3)
C26B C28B C1B 111.1(3)
C69B C28B C1B 111.0(3)
C26B C28B H28B 106.7
C69B C28B H28B 106.7
C1B C28B H28B 106.7
O1B C29B H29D 109.5
O1B C29B H29E 109.5
H29D C29B H29E 109.5
O1B C29B H29F 109.5
H29D C29B H29F 109.5
H29E C29B H29F 109.5
O2B C30B C31B 110.6(3)
O2B C30B H30C 109.5
C31B C30B H30C 109.5
O2B C30B H30D 109.5
C31B C30B H30D 109.5
H30C C30B H30D 108.1
O3B C31B O4B 123.5(4)
O3B C31B C30B 125.3(4)
O4B C31B C30B 111.1(4)
O4B C32B H32D 109.5
O4B C32B H32E 109.5
H32D C32B H32E 109.5
O4B C32B H32F 109.5
H32D C32B H32F 109.5
H32E C32B H32F 109.5
C7B C33B C34B 112.7(3)
C7B C33B H33C 109.0
C34B C33B H33C 109.0
C7B C33B H33D 109.0
C34B C33B H33D 109.0
H33C C33B H33D 107.8
C35B C34B C33B 111.7(3)
C35B C34B H34C 109.3
C33B C34B H34C 109.3
C35B C34B H34D 109.3
C33B C34B H34D 109.3
H34C C34B H34D 107.9
C36B C35B C40B 117.4(4)
C36B C35B C34B 121.5(4)
C40B C35B C34B 121.1(4)
C35B C36B C37B 121.8(4)
C35B C36B H36B 119.1
C37B C36B H36B 119.1
C38B C37B C36B 120.1(4)
C38B C37B H37B 120.0
C36B C37B H37B 120.0
C39B C38B C37B 118.8(4)
C39B C38B H38B 120.6
C37B C38B H38B 120.6
C38B C39B C40B 120.6(4)
C38B C39B H39B 119.7
C40B C39B H39B 119.7
C39B C40B C35B 121.3(4)
C39B C40B H40B 119.4
C35B C40B H40B 119.4
O5B C41B H41D 109.5
O5B C41B H41E 109.5
H41D C41B H41E 109.5
O5B C41B H41F 109.5
H41D C41B H41F 109.5
H41E C41B H41F 109.5
O6B C42B C43B 111.3(4)
O6B C42B H42C 109.4
C43B C42B H42C 109.4
O6B C42B H42D 109.4
C43B C42B H42D 109.4
H42C C42B H42D 108.0
O7B C43B O8B 123.5(5)
O7B C43B C42B 121.3(5)
O8B C43B C42B 115.2(5)
O8B C44B H44D 109.5
O8B C44B H44E 109.5
H44D C44B H44E 109.5
O8B C44B H44F 109.5
H44D C44B H44F 109.5
H44E C44B H44F 109.5
C14B C45B C46B 115.6(3)
C14B C45B H45C 108.4
C46B C45B H45C 108.4
C14B C45B H45D 108.4
C46B C45B H45D 108.4
H45C C45B H45D 107.4
C47B C46B C45B 111.8(3)
C47B C46B H46C 109.2
C45B C46B H46C 109.2
C47B C46B H46D 109.2
C45B C46B H46D 109.2
H46C C46B H46D 107.9
C52B C47B C48B 117.6(4)
C52B C47B C46B 120.8(3)
C48B C47B C46B 121.6(4)
C47B C48B C49B 120.9(5)
C47B C48B H48B 119.5
C49B C48B H48B 119.5
C50B C49B C48B 121.1(5)
C50B C49B H49B 119.5
C48B C49B H49B 119.5
C49B C50B C51B 119.3(5)
C49B C50B H50B 120.3
C51B C50B H50B 120.3
C52B C51B C50B 119.0(5)
C52B C51B H51B 120.5
C50B C51B H51B 120.5
C47B C52B C51B 122.1(4)
C47B C52B H52B 118.9
C51B C52B H52B 118.9
O9B C53B H53D 109.5
O9B C53B H53E 109.5
H53D C53B H53E 109.5
O9B C53B H53F 109.5
H53D C53B H53F 109.5
H53E C53B H53F 109.5
O10B C54B C55B 111.8(4)
O10B C54B H54C 109.3
C55B C54B H54C 109.3
O10B C54B H54D 109.3
C55B C54B H54D 109.3
H54C C54B H54D 107.9
O11B C55B O12B 125.6(5)
O11B C55B C54B 126.4(5)
O12B C55B C54B 108.0(4)
O12B C56B H56D 109.5
O12B C56B H56E 109.5
H56D C56B H56E 109.5
O12B C56B H56F 109.5
H56D C56B H56F 109.5
H56E C56B H56F 109.5
C58B C57B C21B 116.2(3)
C58B C57B H57C 108.2
C21B C57B H57C 108.2
C58B C57B H57D 108.2
C21B C57B H57D 108.2
H57C C57B H57D 107.4
C59B C58B C57B 111.4(3)
C59B C58B H58C 109.4
C57B C58B H58C 109.4
C59B C58B H58D 109.4
C57B C58B H58D 109.4
H58C C58B H58D 108.0
C64B C59B C60B 117.3(3)
C64B C59B C58B 121.4(3)
C60B C59B C58B 121.2(3)
C61B C60B C59B 121.1(4)
C61B C60B H60B 119.5
C59B C60B H60B 119.5
C62B C61B C60B 120.1(4)
C62B C61B H61B 119.9
C60B C61B H61B 119.9
C63B C62B C61B 120.0(4)
C63B C62B H62B 120.0
C61B C62B H62B 120.0
C62B C63B C64B 119.6(4)
C62B C63B H63B 120.2
C64B C63B H63B 120.2
C59B C64B C63B 121.8(4)
C59B C64B H64B 119.1
C63B C64B H64B 119.1
O13B C65B H65D 109.5
O13B C65B H65E 109.5
H65D C65B H65E 109.5
O13B C65B H65F 109.5
H65D C65B H65F 109.5
H65E C65B H65F 109.5
O14B C66B C67B 109.8(3)
O14B C66B H66C 109.7
C67B C66B H66C 109.7
O14B C66B H66D 109.7
C67B C66B H66D 109.7
H66C C66B H66D 108.2
O15B C67B O16B 125.0(4)
O15B C67B C66B 122.5(4)
O16B C67B C66B 112.5(3)
O16B C68B H68D 109.5
O16B C68B H68E 109.5
H68D C68B H68E 109.5
O16B C68B H68F 109.5
H68D C68B H68F 109.5
H68E C68B H68F 109.5
C28B C69B C70B 111.7(3)
C28B C69B H69C 109.3
C70B C69B H69C 109.3
C28B C69B H69D 109.3
C70B C69B H69D 109.3
H69C C69B H69D 107.9
C71B C70B C69B 112.8(3)
C71B C70B H70C 109.0
C69B C70B H70C 109.0
C71B C70B H70D 109.0
C69B C70B H70D 109.0
H70C C70B H70D 107.8
C76B C71B C72B 118.5(4)
C76B C71B C70B 122.0(5)
C72B C71B C70B 119.6(4)
C73B C72B C71B 120.6(5)
C73B C72B H72B 119.7
C71B C72B H72B 119.7
C74B C73B C72B 120.1(6)
C74B C73B H73B 119.9
C72B C73B H73B 119.9
C73B C74B C75B 120.7(5)
C73B C74B H74B 119.6
C75B C74B H74B 119.6
C74B C75B C76B 119.7(5)
C74B C75B H75B 120.1
C76B C75B H75B 120.1
C71B C76B C75B 120.3(6)
C71B C76B H76B 119.9
C75B C76B H76B 119.9
C2C O1C C29C 116.0(3)
C4C O2C C30C 112.2(3)
C31C O4C C32C 114.4(5)
C9C O5C C41C 117.2(3)
C11C O6C C42C 114.8(3)
C43C O8C C44C 117.2(4)
C16C O9C C53C 118.9(3)
C55C C54C O10C 119.4(5)
C55C C54C H54E 107.5
O10C C54C H54E 107.5
C55C C54C H54F 107.5
O10C C54C H54F 107.5
H54E C54C H54F 107.0
C55C O12C C56C 117.1(6)
C23C O13C C65C 118.0(3)
C25C O14C C66C 113.9(3)
C67C O16C C68C 115.5(4)
C6C C1C C2C 117.9(3)
C6C C1C C28C 120.8(3)
C2C C1C C28C 121.2(3)
C3C C2C O1C 123.8(3)
C3C C2C C1C 120.5(3)
O1C C2C C1C 115.7(3)
C2C C3C C4C 120.1(3)
C2C C3C H3C 120.0
C4C C3C H3C 120.0
C3C C4C O2C 118.3(3)
C3C C4C C5C 121.2(3)
O2C C4C C5C 120.5(3)
C6C C5C C4C 117.3(3)
C6C C5C C7C 120.9(3)
C4C C5C C7C 121.8(3)
C5C C6C C1C 123.0(3)
C5C C6C H6C 118.5
C1C C6C H6C 118.5
C8C C7C C33C 114.9(3)
C8C C7C C5C 111.1(3)
C33C C7C C5C 108.2(3)
C8C C7C H7C 107.5
C33C C7C H7C 107.5
C5C C7C H7C 107.5
C13C C8C C9C 116.6(3)
C13C C8C C7C 123.2(3)
C9C C8C C7C 120.2(3)
O5C C9C C10C 123.3(3)
O5C C9C C8C 115.6(3)
C10C C9C C8C 121.1(3)
C9C C10C C11C 120.2(3)
C9C C10C H10C 119.9
C11C C10C H10C 119.9
O6C C11C C10C 120.8(3)
O6C C11C C12C 118.1(3)
C10C C11C C12C 121.0(3)
C11C C12C C13C 117.1(3)
C11C C12C C14C 119.3(3)
C13C C12C C14C 123.6(3)
C8C C13C C12C 123.9(3)
C8C C13C H13C 118.0
C12C C13C H13C 118.0
C15C C14C C12C 109.6(3)
C15C C14C C45C 111.7(3)
C12C C14C C45C 113.9(3)
C15C C14C H14C 107.1
C12C C14C H14C 107.1
C45C C14C H14C 107.1
C16C C15C C20C 117.1(3)
C16C C15C C14C 121.9(3)
C20C C15C C14C 120.9(3)
O9C C16C C17C 122.7(3)
O9C C16C C15C 116.0(3)
C17C C16C C15C 121.3(3)
C16C C17C C18C 119.5(3)
C16C C17C H17C 120.2
C18C C17C H17C 120.2
O10C C18C C17C 121.7(3)
O10C C18C C19C 116.8(3)
C17C C18C C19C 121.5(3)
C20C C19C C18C 116.8(3)
C20C C19C C21C 120.9(3)
C18C C19C C21C 122.3(3)
C19C C20C C15C 123.7(3)
C19C C20C H20C 118.1
C15C C20C H20C 118.1
C19C C21C C22C 112.2(3)
C19C C21C C57C 110.2(3)
C22C C21C C57C 112.6(3)
C19C C21C H21C 107.2
C22C C21C H21C 107.2
C57C C21C H21C 107.2
C27C C22C C23C 116.9(3)
C27C C22C C21C 122.6(3)
C23C C22C C21C 120.4(3)
O13C C23C C24C 123.3(3)
O13C C23C C22C 115.5(3)
C24C C23C C22C 121.2(3)
C25C C24C C23C 119.2(3)
C25C C24C H24C 120.4
C23C C24C H24C 120.4
C24C C25C C26C 122.4(3)
C24C C25C O14C 120.8(3)
C26C C25C O14C 116.7(3)
C25C C26C C27C 116.1(3)
C25C C26C C28C 120.3(3)
C27C C26C C28C 123.6(3)
C22C C27C C26C 124.1(3)
C22C C27C H27C 117.9
C26C C27C H27C 118.0
C1C C28C C26C 110.9(3)
C1C C28C C69C 107.3(3)
C26C C28C C69C 114.8(3)
C1C C28C H28C 107.8
C26C C28C H28C 107.8
C69C C28C H28C 107.8
O1C C29C H29G 109.5
O1C C29C H29H 109.5
H29G C29C H29H 109.5
O1C C29C H29I 109.5
H29G C29C H29I 109.5
H29H C29C H29I 109.5
O2C C30C C31C 111.5(3)
O2C C30C H30E 109.3
C31C C30C H30E 109.3
O2C C30C H30F 109.3
C31C C30C H30F 109.3
H30E C30C H30F 108.0
O3C C31C O4C 125.7(4)
O3C C31C C30C 127.0(5)
O4C C31C C30C 107.3(4)
O4C C32C H32G 109.5
O4C C32C H32H 109.5
H32G C32C H32H 109.5
O4C C32C H32I 109.5
H32G C32C H32I 109.5
H32H C32C H32I 109.5
C7C C33C C34C 115.3(3)
C7C C33C H33E 108.4
C34C C33C H33E 108.4
C7C C33C H33F 108.4
C34C C33C H33F 108.4
H33E C33C H33F 107.5
C35C C34C C33C 112.0(3)
C35C C34C H34E 109.2
C33C C34C H34E 109.2
C35C C34C H34F 109.2
C33C C34C H34F 109.2
H34E C34C H34F 107.9
C40C C35C C36C 118.1(4)
C40C C35C C34C 120.6(4)
C36C C35C C34C 121.3(4)
C35C C36C C37C 120.5(4)
C35C C36C H36C 119.8
C37C C36C H36C 119.8
C38C C37C C36C 120.9(4)
C38C C37C H37C 119.6
C36C C37C H37C 119.6
C37C C38C C39C 119.4(4)
C37C C38C H38C 120.3
C39C C38C H38C 120.3
C38C C39C C40C 120.0(4)
C38C C39C H39C 120.0
C40C C39C H39C 120.0
C35C C40C C39C 121.2(4)
C35C C40C H40C 119.4
C39C C40C H40C 119.4
O5C C41C H41G 109.5
O5C C41C H41H 109.5
H41G C41C H41H 109.5
O5C C41C H41I 109.5
H41G C41C H41I 109.5
H41H C41C H41I 109.5
O6C C42C C43C 110.4(3)
O6C C42C H42E 109.6
C43C C42C H42E 109.6
O6C C42C H42F 109.6
C43C C42C H42F 109.6
H42E C42C H42F 108.1
O7C C43C O8C 124.2(4)
O7C C43C C42C 122.6(5)
O8C C43C C42C 113.2(3)
O8C C44C H44G 109.5
O8C C44C H44H 109.5
H44G C44C H44H 109.5
O8C C44C H44I 109.5
H44G C44C H44I 109.5
H44H C44C H44I 109.5
C46C C45C C14C 112.6(3)
C46C C45C H45E 109.1
C14C C45C H45E 109.1
C46C C45C H45F 109.1
C14C C45C H45F 109.1
H45E C45C H45F 107.8
C47C C46C C45C 112.4(3)
C47C C46C H46E 109.1
C45C C46C H46E 109.1
C47C C46C H46F 109.1
C45C C46C H46F 109.1
H46E C46C H46F 107.8
C52C C47C C48C 118.2(4)
C52C C47C C46C 121.3(5)
C48C C47C C46C 120.5(4)
C49C C48C C47C 121.0(5)
C49C C48C H48C 119.5
C47C C48C H48C 119.5
C48C C49C C50C 119.8(6)
C48C C49C H49C 120.1
C50C C49C H49C 120.1
C51C C50C C49C 120.2(5)
C51C C50C H50C 119.9
C49C C50C H50C 119.9
C50C C51C C52C 119.8(5)
C50C C51C H51C 120.1
C52C C51C H51C 120.1
C47C C52C C51C 121.0(5)
C47C C52C H52C 119.5
C51C C52C H52C 119.5
O9C C53C H53G 109.5
O9C C53C H53H 109.5
H53G C53C H53H 109.5
O9C C53C H53I 109.5
H53G C53C H53I 109.5
H53H C53C H53I 109.5
C18C O10C C54C 116.6(3)
O11C C55C O12C 123.4(7)
O11C C55C C54C 123.4(8)
O12C C55C C54C 113.3(5)
O12C C56C H56G 109.5
O12C C56C H56H 109.5
H56G C56C H56H 109.5
O12C C56C H56I 109.5
H56G C56C H56I 109.5
H56H C56C H56I 109.5
C58C C57C C21C 113.4(3)
C58C C57C H57E 108.9
C21C C57C H57E 108.9
C58C C57C H57F 108.9
C21C C57C H57F 108.9
H57E C57C H57F 107.7
C59C C58C C57C 114.0(3)
C59C C58C H58E 108.8
C57C C58C H58E 108.8
C59C C58C H58F 108.8
C57C C58C H58F 108.8
H58E C58C H58F 107.6
C60C C59C C64C 117.4(5)
C60C C59C C58C 122.4(4)
C64C C59C C58C 120.2(5)
C59C C60C C61C 122.1(5)
C59C C60C H60C 118.9
C61C C60C H60C 118.9
C62C C61C C60C 119.7(6)
C62C C61C H61C 120.2
C60C C61C H61C 120.2
C61C C62C C63C 119.0(6)
C61C C62C H62C 120.5
C63C C62C H62C 120.5
C64C C63C C62C 121.1(5)
C64C C63C H63C 119.5
C62C C63C H63C 119.5
C63C C64C C59C 120.8(6)
C63C C64C H64C 119.6
C59C C64C H64C 119.6
O13C C65C H65G 109.5
O13C C65C H65H 109.5
H65G C65C H65H 109.5
O13C C65C H65I 109.5
H65G C65C H65I 109.5
H65H C65C H65I 109.5
O14C C66C C67C 113.8(4)
O14C C66C H66E 108.8
C67C C66C H66E 108.8
O14C C66C H66F 108.8
C67C C66C H66F 108.8
H66E C66C H66F 107.7
O15C C67C O16C 123.7(4)
O15C C67C C66C 120.3(5)
O16C C67C C66C 115.9(4)
O16C C68C H68G 109.5
O16C C68C H68H 109.5
H68G C68C H68H 109.5
O16C C68C H68I 109.5
H68G C68C H68I 109.5
H68H C68C H68I 109.5
C70C C69C C28C 116.7(3)
C70C C69C H69E 108.1
C28C C69C H69E 108.1
C70C C69C H69F 108.1
C28C C69C H69F 108.1
H69E C69C H69F 107.3
C71C C70C C69C 108.8(3)
C71C C70C H70E 109.9
C69C C70C H70E 109.9
C71C C70C H70F 109.9
C69C C70C H70F 109.9
H70E C70C H70F 108.3
C72C C71C C76C 119.5(5)
C72C C71C C70C 120.7(4)
C76C C71C C70C 119.6(5)
C73C C72C C71C 121.7(6)
C73C C72C H72C 119.1
C71C C72C H72C 119.1
C72C C73C C74C 118.2(7)
C72C C73C H73C 120.9
C74C C73C H73C 120.9
C73C C74C C75C 121.6(6)
C73C C74C H74C 119.2
C75C C74C H74C 119.2
C76C C75C C74C 119.0(7)
C76C C75C H75C 120.5
C74C C75C H75C 120.5
C71C C76C C75C 119.9(7)
C71C C76C H76C 120.1
C75C C76C H76C 120.1
C2D O1D C29D 116.6(3)
C4D O2D C30D 112.2(3)
C31D O4D C32D 117.0(5)
C9D O5D C41D 117.9(3)
C11D O6D C42D 114.7(3)
C43D O8D C44D 117.4(3)
C16D O9D C53D 118.1(4)
C18D O10D C54D 117.8(4)
C55D O12D C56D 116.4(5)
C23D O13D C65D 118.3(3)
C25D O14D C66D 117.1(3)
C67D O16D C68D 115.4(3)
C6D C1D C2D 117.7(3)
C6D C1D C28D 121.4(3)
C2D C1D C28D 120.9(3)
O1D C2D C3D 123.6(3)
O1D C2D C1D 116.2(3)
C3D C2D C1D 120.2(3)
C2D C3D C4D 120.0(3)
C2D C3D H3D 120.0
C4D C3D H3D 120.0
C3D C4D O2D 117.8(3)
C3D C4D C5D 121.9(3)
O2D C4D C5D 120.2(3)
C6D C5D C4D 116.2(3)
C6D C5D C7D 121.5(3)
C4D C5D C7D 122.1(3)
C1D C6D C5D 124.0(3)
C1D C6D H6D 118.0
C5D C6D H6D 118.0
C5D C7D C8D 111.3(3)
C5D C7D C33D 108.9(3)
C8D C7D C33D 114.3(3)
C5D C7D H7D 107.3
C8D C7D H7D 107.3
C33D C7D H7D 107.3
C9D C8D C13D 117.3(3)
C9D C8D C7D 119.8(3)
C13D C8D C7D 122.9(3)
O5D C9D C10D 122.7(3)
O5D C9D C8D 116.0(3)
C10D C9D C8D 121.3(3)
C11D C10D C9D 119.2(3)
C11D C10D H10D 120.4
C9D C10D H10D 120.4
C12D C11D C10D 121.9(3)
C12D C11D O6D 118.3(3)
C10D C11D O6D 119.7(3)
C11D C12D C13D 117.5(3)
C11D C12D C14D 119.6(3)
C13D C12D C14D 122.9(3)
C12D C13D C8D 122.7(3)
C12D C13D H13D 118.6
C8D C13D H13D 118.6
C15D C14D C45D 113.3(3)
C15D C14D C12D 108.7(3)
C45D C14D C12D 113.4(3)
C15D C14D H14D 107.0
C45D C14D H14D 107.0
C12D C14D H14D 107.0
C20D C15D C16D 117.2(3)
C20D C15D C14D 121.2(3)
C16D C15D C14D 121.5(3)
O9D C16D C17D 123.5(3)
O9D C16D C15D 115.9(3)
C17D C16D C15D 120.7(3)
C16D C17D C18D 119.5(3)
C16D C17D H17D 120.2
C18D C17D H17D 120.2
O10D C18D C19D 116.2(3)
O10D C18D C17D 122.3(3)
C19D C18D C17D 121.5(3)
C20D C19D C18D 116.9(3)
C20D C19D C21D 121.4(3)
C18D C19D C21D 121.7(3)
C19D C20D C15D 124.2(3)
C19D C20D H20D 117.9
C15D C20D H20D 117.9
C22D C21D C19D 111.6(3)
C22D C21D C57D 113.2(3)
C19D C21D C57D 110.2(3)
C22D C21D H21D 107.2
C19D C21D H21D 107.2
C57D C21D H21D 107.2
C27D C22D C23D 116.9(3)
C27D C22D C21D 122.9(3)
C23D C22D C21D 120.3(3)
O13D C23D C24D 122.5(3)
O13D C23D C22D 116.2(3)
C24D C23D C22D 121.3(3)
C25D C24D C23D 119.6(3)
C25D C24D H24D 120.2
C23D C24D H24D 120.2
O14D C25D C24D 122.5(3)
O14D C25D C26D 116.2(3)
C24D C25D C26D 121.2(3)
C27D C26D C25D 117.1(3)
C27D C26D C28D 123.4(3)
C25D C26D C28D 119.5(3)
C22D C27D C26D 123.8(3)
C22D C27D H27D 118.1
C26D C27D H27D 118.1
C1D C28D C26D 109.0(3)
C1D C28D C69D 107.8(3)
C26D C28D C69D 115.3(3)
C1D C28D H28D 108.2
C26D C28D H28D 108.2
C69D C28D H28D 108.2
O1D C29D H29J 109.5
O1D C29D H29K 109.5
H29J C29D H29K 109.5
O1D C29D H29L 109.5
H29J C29D H29L 109.5
H29K C29D H29L 109.5
O2D C30D C31D 111.9(3)
O2D C30D H30G 109.2
C31D C30D H30G 109.2
O2D C30D H30H 109.2
C31D C30D H30H 109.2
H30G C30D H30H 107.9
O3D C31D O4D 124.2(4)
O3D C31D C30D 126.9(4)
O4D C31D C30D 108.9(4)
O4D C32D H32J 109.5
O4D C32D H32K 109.5
H32J C32D H32K 109.5
O4D C32D H32L 109.5
H32J C32D H32L 109.5
H32K C32D H32L 109.5
C34D C33D C7D 115.6(3)
C34D C33D H33G 108.4
C7D C33D H33G 108.4
C34D C33D H33H 108.4
C7D C33D H33H 108.4
H33G C33D H33H 107.4
C35D C34D C33D 111.1(3)
C35D C34D H34G 109.4
C33D C34D H34G 109.4
C35D C34D H34H 109.4
C33D C34D H34H 109.4
H34G C34D H34H 108.0
C40D C35D C36D 118.6(4)
C40D C35D C34D 120.6(3)
C36D C35D C34D 120.8(3)
C35D C36D C37D 119.7(4)
C35D C36D H36D 120.2
C37D C36D H36D 120.2
C38D C37D C36D 120.9(4)
C38D C37D H37D 119.5
C36D C37D H37D 119.5
C37D C38D C39D 119.8(4)
C37D C38D H38D 120.1
C39D C38D H38D 120.1
C38D C39D C40D 120.2(4)
C38D C39D H39D 119.9
C40D C39D H39D 119.9
C35D C40D C39D 120.8(4)
C35D C40D H40D 119.6
C39D C40D H40D 119.6
O5D C41D H41J 109.5
O5D C41D H41K 109.5
H41J C41D H41K 109.5
O5D C41D H41L 109.5
H41J C41D H41L 109.5
H41K C41D H41L 109.5
O6D C42D C43D 111.4(3)
O6D C42D H42G 109.3
C43D C42D H42G 109.3
O6D C42D H42H 109.3
C43D C42D H42H 109.3
H42G C42D H42H 108.0
O7D C43D O8D 124.6(4)
O7D C43D C42D 122.2(4)
O8D C43D C42D 113.1(3)
O8D C44D H44J 109.5
O8D C44D H44K 109.5
H44J C44D H44K 109.5
O8D C44D H44L 109.5
H44J C44D H44L 109.5
H44K C44D H44L 109.5
C46D C45D C14D 112.1(3)
C46D C45D H45G 109.2
C14D C45D H45G 109.2
C46D C45D H45H 109.2
C14D C45D H45H 109.2
H45G C45D H45H 107.9
C47D C46D C45D 112.0(3)
C47D C46D H46G 109.2
C45D C46D H46G 109.2
C47D C46D H46H 109.2
C45D C46D H46H 109.2
H46G C46D H46H 107.9
C48D C47D C52D 117.5(4)
C48D C47D C46D 121.2(4)
C52D C47D C46D 121.3(5)
C47D C48D C49D 122.3(5)
C47D C48D H48D 118.9
C49D C48D H48D 118.9
C48D C49D C50D 119.0(6)
C48D C49D H49D 120.5
C50D C49D H49D 120.5
C51D C50D C49D 119.9(5)
C51D C50D H50D 120.1
C49D C50D H50D 120.1
C50D C51D C52D 120.4(5)
C50D C51D H51D 119.8
C52D C51D H51D 119.8
C47D C52D C51D 120.8(5)
C47D C52D H52D 119.6
C51D C52D H52D 119.6
O9D C53D H53J 109.5
O9D C53D H53K 109.5
H53J C53D H53K 109.5
O9D C53D H53L 109.5
H53J C53D H53L 109.5
H53K C53D H53L 109.5
O10D C54D C55D 116.4(4)
O10D C54D H54G 108.2
C55D C54D H54G 108.2
O10D C54D H54H 108.2
C55D C54D H54H 108.2
H54G C54D H54H 107.3
O11D C55D O12D 123.3(5)
O11D C55D C54D 123.8(6)
O12D C55D C54D 112.8(4)
O12D C56D H56J 109.5
O12D C56D H56K 109.5
H56J C56D H56K 109.5
O12D C56D H56L 109.5
H56J C56D H56L 109.5
H56K C56D H56L 109.5
C58D C57D C21D 111.8(3)
C58D C57D H57G 109.2
C21D C57D H57G 109.2
C58D C57D H57H 109.2
C21D C57D H57H 109.2
H57G C57D H57H 107.9
C59D C58D C57D 113.4(3)
C59D C58D H58G 108.9
C57D C58D H58G 108.9
C59D C58D H58H 108.9
C57D C58D H58H 108.9
H58G C58D H58H 107.7
C64D C59D C60D 117.8(5)
C64D C59D C58D 121.4(5)
C60D C59D C58D 120.7(4)
C59D C60D C61D 121.1(5)
C59D C60D H60D 119.4
C61D C60D H60D 119.4
C62D C61D C60D 120.9(6)
C62D C61D H61D 119.5
C60D C61D H61D 119.5
C63D C62D C61D 117.7(5)
C63D C62D H62D 121.2
C61D C62D H62D 121.2
C62D C63D C64D 122.1(5)
C62D C63D H63D 118.9
C64D C63D H63D 118.9
C59D C64D C63D 120.2(5)
C59D C64D H64D 119.9
C63D C64D H64D 119.9
O13D C65D H65J 109.5
O13D C65D H65K 109.5
H65J C65D H65K 109.5
O13D C65D H65L 109.5
H65J C65D H65L 109.5
H65K C65D H65L 109.5
O14D C66D C67D 112.2(3)
O14D C66D H66G 109.2
C67D C66D H66G 109.2
O14D C66D H66H 109.2
C67D C66D H66H 109.2
H66G C66D H66H 107.9
O15D C67D O16D 124.4(4)
O15D C67D C66D 121.3(4)
O16D C67D C66D 114.1(3)
O16D C68D H68J 109.5
O16D C68D H68K 109.5
H68J C68D H68K 109.5
O16D C68D H68L 109.5
H68J C68D H68L 109.5
H68K C68D H68L 109.5
C70D C69D C28D 117.9(3)
C70D C69D H69G 107.8
C28D C69D H69G 107.8
C70D C69D H69H 107.8
C28D C69D H69H 107.8
H69G C69D H69H 107.2
C71D C70D C69D 110.0(3)
C71D C70D H70G 109.7
C69D C70D H70G 109.7
C71D C70D H70H 109.7
C69D C70D H70H 109.7
H70G C70D H70H 108.2
C72D C71D C76D 118.4(5)
C72D C71D C70D 121.4(5)
C76D C71D C70D 120.0(4)
C71D C72D C73D 119.4(7)
C71D C72D H72D 120.3
C73D C72D H72D 120.3
C74D C73D C72D 118.6(7)
C74D C73D H73D 120.7
C72D C73D H73D 120.7
C75D C74D C73D 122.7(7)
C75D C74D H74D 118.6
C73D C74D H74D 118.6
C74D C75D C76D 117.0(8)
C74D C75D H75D 121.5
C76D C75D H75D 121.5
C75D C76D C71D 123.9(6)
C75D C76D H76D 118.1
C71D C76D H76D 118.1

loop_
_geom_bond_atom_site_label_1
_geom_bond_atom_site_label_2
_geom_bond_distance
O1A C2A 1.373(4)
O1A C29A 1.430(5)
O2A C4A 1.398(4)
O2A C30A 1.425(5)
O3A C31A 1.196(6)
O4A C31A 1.341(6)
O4A C32A 1.452(7)
O5A C9A 1.375(4)
O5A C41A 1.412(4)
O6A C11A 1.393(4)
O6A C42A 1.415(4)
O7A C43A 1.209(5)
O8A C43A 1.316(5)
O8A C44A 1.443(5)
O9A C16A 1.362(4)
O9A C53A 1.412(4)
O10A C18A 1.383(5)
O10A C54A 1.426(4)
O11A C55A 1.197(6)
O12A C55A 1.289(5)
O12A C56A 1.454(6)
O13A C23A 1.375(4)
O13A C65A 1.426(5)
O14A C25A 1.382(4)
O14A C66A 1.396(5)
O15A C67A 1.196(6)
O16A C67A 1.314(5)
O16A C68A 1.441(5)
C1A C6A 1.393(5)
C1A C2A 1.404(4)
C1A C28A 1.529(5)
C2A C3A 1.377(5)
C3A C4A 1.392(5)
C3A H3A 0.9500
C4A C5A 1.395(4)
C5A C6A 1.393(5)
C5A C7A 1.524(5)
C6A H6A 0.9500
C7A C8A 1.528(4)
C7A C33A 1.553(5)
C7A H7A 1.0000
C8A C13A 1.393(4)
C8A C9A 1.401(5)
C9A C10A 1.391(5)
C10A C11A 1.388(5)
C10A H10A 0.9500
C11A C12A 1.390(5)
C12A C13A 1.409(4)
C12A C14A 1.511(4)
C13A H13A 0.9500
C14A C15A 1.513(5)
C14A C45A 1.546(5)
C14A H14A 1.0000
C15A C20A 1.397(5)
C15A C16A 1.400(4)
C16A C17A 1.393(5)
C17A C18A 1.387(5)
C17A H17A 0.9500
C18A C19A 1.405(4)
C19A C20A 1.384(5)
C19A C21A 1.518(5)
C20A H20A 0.9500
C21A C57A 1.531(5)
C21A C22A 1.534(5)
C21A H21A 1.0000
C22A C27A 1.393(4)
C22A C23A 1.397(5)
C23A C24A 1.395(5)
C24A C25A 1.383(5)
C24A H24A 0.9500
C25A C26A 1.398(5)
C26A C27A 1.395(5)
C26A C28A 1.522(4)
C27A H27A 0.9500
C28A C69A 1.543(5)
C28A H28A 1.0000
C29A H29A 0.9800
C29A H29B 0.9800
C29A H29C 0.9800
C30A C31A 1.500(6)
C30A H30A 0.9900
C30A H30B 0.9900
C32A H32A 0.9800
C32A H32B 0.9800
C32A H32C 0.9800
C33A C34A 1.535(5)
C33A H33A 0.9900
C33A H33B 0.9900
C34A C35A 1.508(5)
C34A H34A 0.9900
C34A H34B 0.9900
C35A C40A 1.387(5)
C35A C36A 1.397(5)
C36A C37A 1.378(6)
C36A H36A 0.9500
C37A C38A 1.380(6)
C37A H37A 0.9500
C38A C39A 1.370(6)
C38A H38A 0.9500
C39A C40A 1.391(6)
C39A H39A 0.9500
C40A H40A 0.9500
C41A H41A 0.9800
C41A H41B 0.9800
C41A H41C 0.9800
C42A C43A 1.513(5)
C42A H42A 0.9900
C42A H42B 0.9900
C44A H44A 0.9800
C44A H44B 0.9800
C44A H44C 0.9800
C45A C46A 1.534(5)
C45A H45A 0.9900
C45A H45B 0.9900
C46A C47A 1.500(6)
C46A H46A 0.9900
C46A H46B 0.9900
C47A C48A 1.390(7)
C47A C52A 1.393(7)
C48A C49A 1.388(7)
C48A H48A 0.9500
C49A C50A 1.365(8)
C49A H49A 0.9500
C50A C51A 1.372(8)
C50A H50A 0.9500
C51A C52A 1.372(7)
C51A H51A 0.9500
C52A H52A 0.9500
C53A H53A 0.9800
C53A H53B 0.9800
C53A H53C 0.9800
C54A C55A 1.503(6)
C54A H54A 0.9900
C54A H54B 0.9900
C56A H56A 0.9800
C56A H56B 0.9800
C56A H56C 0.9800
C57A C58A 1.532(5)
C57A H57A 0.9900
C57A H57B 0.9900
C58A C59A 1.496(6)
C58A H58A 0.9900
C58A H58B 0.9900
C59A C60A 1.373(7)
C59A C64A 1.398(6)
C60A C61A 1.406(6)
C60A H60A 0.9500
C61A C62A 1.354(8)
C61A H61A 0.9500
C62A C63A 1.360(9)
C62A H62A 0.9500
C63A C64A 1.397(8)
C63A H63A 0.9500
C64A H64A 0.9500
C65A H65A 0.9800
C65A H65B 0.9800
C65A H65C 0.9800
C66A C67A 1.513(6)
C66A H66A 0.9900
C66A H66B 0.9900
C68A H68A 0.9800
C68A H68B 0.9800
C68A H68C 0.9800
C69A C70A 1.542(5)
C69A H69A 0.9900
C69A H69B 0.9900
C70A C71A 1.509(5)
C70A H70A 0.9900
C70A H70B 0.9900
C71A C76A 1.376(6)
C71A C72A 1.405(6)
C72A C73A 1.388(6)
C72A H72A 0.9500
C73A C74A 1.379(7)
C73A H73A 0.9500
C74A C75A 1.374(8)
C74A H74A 0.9500
C75A C76A 1.407(7)
C75A H75A 0.9500
C76A H76A 0.9500
O1B C2B 1.380(4)
O1B C29B 1.425(4)
O2B C4B 1.380(4)
O2B C30B 1.426(4)
O3B C31B 1.202(5)
O4B C31B 1.317(5)
O4B C32B 1.425(7)
O5B C9B 1.360(4)
O5B C41B 1.420(5)
O6B C11B 1.389(4)
O6B C42B 1.433(5)
O7B C43B 1.209(7)
O8B C43B 1.303(7)
O8B C44B 1.461(6)
O9B C16B 1.375(4)
O9B C53B 1.414(5)
O10B C18B 1.397(4)
O10B C54B 1.420(5)
O11B C55B 1.178(6)
O12B C55B 1.346(7)
O12B C56B 1.444(8)
O13B C23B 1.371(4)
O13B C65B 1.415(5)
O14B C25B 1.398(4)
O14B C66B 1.416(5)
O15B C67B 1.190(5)
O16B C67B 1.316(5)
O16B C68B 1.468(5)
C1B C6B 1.386(5)
C1B C2B 1.394(4)
C1B C28B 1.528(5)
C2B C3B 1.392(5)
C3B C4B 1.396(5)
C3B H3B 0.9500
C4B C5B 1.401(4)
C5B C6B 1.387(5)
C5B C7B 1.519(5)
C6B H6B 0.9500
C7B C8B 1.528(4)
C7B C33B 1.537(5)
C7B H7B 1.0000
C8B C13B 1.383(4)
C8B C9B 1.406(5)
C9B C10B 1.385(5)
C10B C11B 1.390(5)
C10B H10B 0.9500
C11B C12B 1.391(5)
C12B C13B 1.401(5)
C12B C14B 1.517(4)
C13B H13B 0.9500
C14B C15B 1.527(5)
C14B C45B 1.535(5)
C14B H14B 1.0000
C15B C20B 1.381(5)
C15B C16B 1.402(4)
C16B C17B 1.387(5)
C17B C18B 1.394(5)
C17B H17B 0.9500
C18B C19B 1.396(4)
C19B C20B 1.398(5)
C19B C21B 1.525(5)
C20B H20B 0.9500
C21B C22B 1.521(4)
C21B C57B 1.544(5)
C21B H21B 1.0000
C22B C27B 1.396(4)
C22B C23B 1.408(5)
C23B C24B 1.383(5)
C24B C25B 1.383(5)
C24B H24B 0.9500
C25B C26B 1.393(5)
C26B C27B 1.391(4)
C26B C28B 1.524(4)
C27B H27B 0.9500
C28B C69B 1.527(5)
C28B H28B 1.0000
C29B H29D 0.9800
C29B H29E 0.9800
C29B H29F 0.9800
C30B C31B 1.483(6)
C30B H30C 0.9900
C30B H30D 0.9900
C32B H32D 0.9800
C32B H32E 0.9800
C32B H32F 0.9800
C33B C34B 1.539(5)
C33B H33C 0.9900
C33B H33D 0.9900
C34B C35B 1.514(5)
C34B H34C 0.9900
C34B H34D 0.9900
C35B C36B 1.370(6)
C35B C40B 1.387(6)
C36B C37B 1.385(6)
C36B H36B 0.9500
C37B C38B 1.377(6)
C37B H37B 0.9500
C38B C39B 1.374(7)
C38B H38B 0.9500
C39B C40B 1.377(6)
C39B H39B 0.9500
C40B H40B 0.9500
C41B H41D 0.9800
C41B H41E 0.9800
C41B H41F 0.9800
C42B C43B 1.491(6)
C42B H42C 0.9900
C42B H42D 0.9900
C44B H44D 0.9800
C44B H44E 0.9800
C44B H44F 0.9800
C45B C46B 1.538(5)
C45B H45C 0.9900
C45B H45D 0.9900
C46B C47B 1.519(5)
C46B H46C 0.9900
C46B H46D 0.9900
C47B C52B 1.378(6)
C47B C48B 1.384(6)
C48B C49B 1.387(7)
C48B H48B 0.9500
C49B C50B 1.360(8)
C49B H49B 0.9500
C50B C51B 1.395(7)
C50B H50B 0.9500
C51B C52B 1.390(7)
C51B H51B 0.9500
C52B H52B 0.9500
C53B H53D 0.9800
C53B H53E 0.9800
C53B H53F 0.9800
C54B C55B 1.520(6)
C54B H54C 0.9900
C54B H54D 0.9900
C56B H56D 0.9800
C56B H56E 0.9800
C56B H56F 0.9800
C57B C58B 1.536(5)
C57B H57C 0.9900
C57B H57D 0.9900
C58B C59B 1.507(5)
C58B H58C 0.9900
C58B H58D 0.9900
C59B C64B 1.386(5)
C59B C60B 1.388(5)
C60B C61B 1.385(6)
C60B H60B 0.9500
C61B C62B 1.379(6)
C61B H61B 0.9500
C62B C63B 1.363(6)
C62B H62B 0.9500
C63B C64B 1.390(6)
C63B H63B 0.9500
C64B H64B 0.9500
C65B H65D 0.9800
C65B H65E 0.9800
C65B H65F 0.9800
C66B C67B 1.527(5)
C66B H66C 0.9900
C66B H66D 0.9900
C68B H68D 0.9800
C68B H68E 0.9800
C68B H68F 0.9800
C69B C70B 1.532(5)
C69B H69C 0.9900
C69B H69D 0.9900
C70B C71B 1.507(6)
C70B H70C 0.9900
C70B H70D 0.9900
C71B C76B 1.363(7)
C71B C72B 1.392(7)
C72B C73B 1.385(7)
C72B H72B 0.9500
C73B C74B 1.351(9)
C73B H73B 0.9500
C74B C75B 1.355(9)
C74B H74B 0.9500
C75B C76B 1.413(8)
C75B H75B 0.9500
C76B H76B 0.9500
O1C C2C 1.381(4)
O1C C29C 1.439(5)
O2C C4C 1.394(4)
O2C C30C 1.431(5)
O3C C31C 1.177(6)
O4C C31C 1.354(6)
O4C C32C 1.454(6)
O5C C9C 1.375(4)
O5C C41C 1.433(5)
O6C C11C 1.388(4)
O6C C42C 1.425(5)
O7C C43C 1.201(5)
O8C C43C 1.333(6)
O8C C44C 1.458(6)
O9C C16C 1.374(4)
O9C C53C 1.403(5)
C54C C55C 1.428(8)
C54C O10C 1.444(6)
C54C H54E 0.9900
C54C H54F 0.9900
O11C C55C 1.166(7)
O12C C55C 1.338(8)
O12C C56C 1.536(8)
O13C C23C 1.373(4)
O13C C65C 1.427(5)
O14C C25C 1.399(4)
O14C C66C 1.402(6)
O15C C67C 1.193(6)
O16C C67C 1.337(6)
O16C C68C 1.455(5)
C1C C6C 1.393(5)
C1C C2C 1.403(5)
C1C C28C 1.517(5)
C2C C3C 1.372(5)
C3C C4C 1.390(5)
C3C H3C 0.9500
C4C C5C 1.397(4)
C5C C6C 1.382(5)
C5C C7C 1.534(4)
C6C H6C 0.9500
C7C C8C 1.518(5)
C7C C33C 1.532(5)
C7C H7C 1.0000
C8C C13C 1.388(4)
C8C C9C 1.405(5)
C9C C10C 1.381(5)
C10C C11C 1.388(5)
C10C H10C 0.9500
C11C C12C 1.389(5)
C12C C13C 1.398(5)
C12C C14C 1.516(4)
C13C H13C 0.9500
C14C C15C 1.514(5)
C14C C45C 1.535(5)
C14C H14C 1.0000
C15C C16C 1.396(5)
C15C C20C 1.397(5)
C16C C17C 1.381(5)
C17C C18C 1.393(5)
C17C H17C 0.9500
C18C O10C 1.387(5)
C18C C19C 1.395(5)
C19C C20C 1.388(5)
C19C C21C 1.519(5)
C20C H20C 0.9500
C21C C22C 1.519(5)
C21C C57C 1.528(5)
C21C H21C 1.0000
C22C C27C 1.394(5)
C22C C23C 1.402(5)
C23C C24C 1.397(5)
C24C C25C 1.384(5)
C24C H24C 0.9500
C25C C26C 1.397(5)
C26C C27C 1.401(5)
C26C C28C 1.517(4)
C27C H27C 0.9500
C28C C69C 1.548(5)
C28C H28C 1.0000
C29C H29G 0.9800
C29C H29H 0.9800
C29C H29I 0.9800
C30C C31C 1.521(6)
C30C H30E 0.9900
C30C H30F 0.9900
C32C H32G 0.9800
C32C H32H 0.9800
C32C H32I 0.9800
C33C C34C 1.537(5)
C33C H33E 0.9900
C33C H33F 0.9900
C34C C35C 1.521(5)
C34C H34E 0.9900
C34C H34F 0.9900
C35C C40C 1.370(5)
C35C C36C 1.387(6)
C36C C37C 1.389(7)
C36C H36C 0.9500
C37C C38C 1.360(7)
C37C H37C 0.9500
C38C C39C 1.373(7)
C38C H38C 0.9500
C39C C40C 1.395(6)
C39C H39C 0.9500
C40C H40C 0.9500
C41C H41G 0.9800
C41C H41H 0.9800
C41C H41I 0.9800
C42C C43C 1.508(6)
C42C H42E 0.9900
C42C H42F 0.9900
C44C H44G 0.9800
C44C H44H 0.9800
C44C H44I 0.9800
C45C C46C 1.524(5)
C45C H45E 0.9900
C45C H45F 0.9900
C46C C47C 1.521(6)
C46C H46E 0.9900
C46C H46F 0.9900
C47C C52C 1.374(7)
C47C C48C 1.381(7)
C48C C49C 1.377(7)
C48C H48C 0.9500
C49C C50C 1.377(8)
C49C H49C 0.9500
C50C C51C 1.357(8)
C50C H50C 0.9500
C51C C52C 1.390(7)
C51C H51C 0.9500
C52C H52C 0.9500
C53C H53G 0.9800
C53C H53H 0.9800
C53C H53I 0.9800
C56C H56G 0.9800
C56C H56H 0.9800
C56C H56I 0.9800
C57C C58C 1.527(5)
C57C H57E 0.9900
C57C H57F 0.9900
C58C C59C 1.508(6)
C58C H58E 0.9900
C58C H58F 0.9900
C59C C60C 1.368(7)
C59C C64C 1.392(6)
C60C C61C 1.387(7)
C60C H60C 0.9500
C61C C62C 1.370(9)
C61C H61C 0.9500
C62C C63C 1.373(10)
C62C H62C 0.9500
C63C C64C 1.371(9)
C63C H63C 0.9500
C64C H64C 0.9500
C65C H65G 0.9800
C65C H65H 0.9800
C65C H65I 0.9800
C66C C67C 1.485(6)
C66C H66E 0.9900
C66C H66F 0.9900
C68C H68G 0.9800
C68C H68H 0.9800
C68C H68I 0.9800
C69C C70C 1.539(5)
C69C H69E 0.9900
C69C H69F 0.9900
C70C C71C 1.498(6)
C70C H70E 0.9900
C70C H70F 0.9900
C71C C72C 1.384(7)
C71C C76C 1.391(7)
C72C C73C 1.380(8)
C72C H72C 0.9500
C73C C74C 1.384(13)
C73C H73C 0.9500
C74C C75C 1.394(13)
C74C H74C 0.9500
C75C C76C 1.394(9)
C75C H75C 0.9500
C76C H76C 0.9500
O1D C2D 1.370(4)
O1D C29D 1.429(4)
O2D C4D 1.394(4)
O2D C30D 1.436(4)
O3D C31D 1.190(5)
O4D C31D 1.334(6)
O4D C32D 1.453(6)
O5D C9D 1.378(4)
O5D C41D 1.421(5)
O6D C11D 1.396(4)
O6D C42D 1.423(4)
O7D C43D 1.203(5)
O8D C43D 1.325(5)
O8D C44D 1.448(5)
O9D C16D 1.372(5)
O9D C53D 1.403(5)
O10D C18D 1.384(5)
O10D C54D 1.409(5)
O11D C55D 1.176(6)
O12D C55D 1.326(7)
O12D C56D 1.466(6)
O13D C23D 1.378(4)
O13D C65D 1.420(5)
O14D C25D 1.378(4)
O14D C66D 1.402(4)
O15D C67D 1.212(5)
O16D C67D 1.304(5)
O16D C68D 1.459(4)
C1D C6D 1.383(5)
C1D C2D 1.416(4)
C1D C28D 1.519(5)
C2D C3D 1.379(5)
C3D C4D 1.393(5)
C3D H3D 0.9500
C4D C5D 1.398(4)
C5D C6D 1.395(5)
C5D C7D 1.521(5)
C6D H6D 0.9500
C7D C8D 1.530(4)
C7D C33D 1.542(5)
C7D H7D 1.0000
C8D C9D 1.393(5)
C8D C13D 1.399(4)
C9D C10D 1.388(5)
C10D C11D 1.387(5)
C10D H10D 0.9500
C11D C12D 1.381(5)
C12D C13D 1.394(4)
C12D C14D 1.533(4)
C13D H13D 0.9500
C14D C15D 1.516(5)
C14D C45D 1.533(5)
C14D H14D 1.0000
C15D C20D 1.386(5)
C15D C16D 1.404(5)
C16D C17D 1.388(6)
C17D C18D 1.398(6)
C17D H17D 0.9500
C18D C19D 1.387(5)
C19D C20D 1.386(5)
C19D C21D 1.530(5)
C20D H20D 0.9500
C21D C22D 1.528(4)
C21D C57D 1.546(5)
C21D H21D 1.0000
C22D C27D 1.392(5)
C22D C23D 1.394(5)
C23D C24D 1.393(5)
C24D C25D 1.389(5)
C24D H24D 0.9500
C25D C26D 1.394(5)
C26D C27D 1.394(4)
C26D C28D 1.530(4)
C27D H27D 0.9500
C28D C69D 1.536(5)
C28D H28D 1.0000
C29D H29J 0.9800
C29D H29K 0.9800
C29D H29L 0.9800
C30D C31D 1.499(5)
C30D H30G 0.9900
C30D H30H 0.9900
C32D H32J 0.9800
C32D H32K 0.9800
C32D H32L 0.9800
C33D C34D 1.535(5)
C33D H33G 0.9900
C33D H33H 0.9900
C34D C35D 1.511(5)
C34D H34G 0.9900
C34D H34H 0.9900
C35D C40D 1.388(5)
C35D C36D 1.398(5)
C36D C37D 1.402(6)
C36D H36D 0.9500
C37D C38D 1.368(7)
C37D H37D 0.9500
C38D C39D 1.376(7)
C38D H38D 0.9500
C39D C40D 1.395(6)
C39D H39D 0.9500
C40D H40D 0.9500
C41D H41J 0.9800
C41D H41K 0.9800
C41D H41L 0.9800
C42D C43D 1.511(5)
C42D H42G 0.9900
C42D H42H 0.9900
C44D H44J 0.9800
C44D H44K 0.9800
C44D H44L 0.9800
C45D C46D 1.531(5)
C45D H45G 0.9900
C45D H45H 0.9900
C46D C47D 1.509(6)
C46D H46G 0.9900
C46D H46H 0.9900
C47D C48D 1.376(7)
C47D C52D 1.390(7)
C48D C49D 1.384(7)
C48D H48D 0.9500
C49D C50D 1.390(8)
C49D H49D 0.9500
C50D C51D 1.360(8)
C50D H50D 0.9500
C51D C52D 1.391(7)
C51D H51D 0.9500
C52D H52D 0.9500
C53D H53J 0.9800
C53D H53K 0.9800
C53D H53L 0.9800
C54D C55D 1.494(7)
C54D H54G 0.9900
C54D H54H 0.9900
C56D H56J 0.9800
C56D H56K 0.9800
C56D H56L 0.9800
C57D C58D 1.527(5)
C57D H57G 0.9900
C57D H57H 0.9900
C58D C59D 1.510(6)
C58D H58G 0.9900
C58D H58H 0.9900
C59D C64D 1.368(7)
C59D C60D 1.369(7)
C60D C61D 1.392(8)
C60D H60D 0.9500
C61D C62D 1.368(9)
C61D H61D 0.9500
C62D C63D 1.348(9)
C62D H62D 0.9500
C63D C64D 1.399(8)
C63D H63D 0.9500
C64D H64D 0.9500
C65D H65J 0.9800
C65D H65K 0.9800
C65D H65L 0.9800
C66D C67D 1.513(5)
C66D H66G 0.9900
C66D H66H 0.9900
C68D H68J 0.9800
C68D H68K 0.9800
C68D H68L 0.9800
C69D C70D 1.533(5)
C69D H69G 0.9900
C69D H69H 0.9900
C70D C71D 1.507(6)
C70D H70G 0.9900
C70D H70H 0.9900
C71D C72D 1.379(7)
C71D C76D 1.392(8)
C72D C73D 1.431(11)
C72D H72D 0.9500
C73D C74D 1.389(13)
C73D H73D 0.9500
C74D C75D 1.369(13)
C74D H74D 0.9500
C75D C76D 1.377(8)
C75D H75D 0.9500
C76D H76D 0.9500

loop_
_geom_hbond_atom_site_label_D
_geom_hbond_atom_site_label_H
_geom_hbond_atom_site_label_A
_geom_hbond_site_symmetry_A
_geom_hbond_distance_DH
_geom_hbond_distance_HA
_geom_hbond_distance_DA
_geom_hbond_angle_DHA
C14B H14B O16A 1_565 1.00 2.59 3.440(4) 142
C30B H30C O11A 1_565 0.99 2.49 3.464(6) 169
C30C H30F O8D 2_647 0.99 2.55 3.259(4) 128
C30D H30G O8C 2_657 0.99 2.56 3.270(5) 129
C44A H44B O10B 2_746 0.98 2.54 3.292(5) 133
C56C H56H O7B 2_747 0.98 2.55 3.375(9) 141
C56D H56K O15A 2_757 0.98 2.37 3.251(8) 149
C62C H62C O7C 1_655 0.95 2.46 3.313(6) 149
C62D H62D O7D 1_655 0.95 2.59 3.421(7) 146
C63A H63A O3B 1_445 0.95 2.37 3.267(7) 156

loop_
_geom_torsion_atom_site_label_1
_geom_torsion_atom_site_label_2
_geom_torsion_atom_site_label_3
_geom_torsion_atom_site_label_4
_geom_torsion
C29A O1A C2A C3A 9.2(6)
C29A O1A C2A C1A -169.7(4)
C6A C1A C2A O1A 175.3(3)
C28A C1A C2A O1A -1.1(5)
C6A C1A C2A C3A -3.6(5)
C28A C1A C2A C3A -180.0(3)
O1A C2A C3A C4A -175.6(3)
C1A C2A C3A C4A 3.3(5)
C2A C3A C4A C5A -0.1(5)
C2A C3A C4A O2A 176.5(3)
C30A O2A C4A C3A 102.1(4)
C30A O2A C4A C5A -81.3(4)
C3A C4A C5A C6A -2.5(5)
O2A C4A C5A C6A -179.0(3)
C3A C4A C5A C7A 171.2(3)
O2A C4A C5A C7A -5.3(5)
C4A C5A C6A C1A 2.1(5)
C7A C5A C6A C1A -171.7(3)
C2A C1A C6A C5A 0.9(5)
C28A C1A C6A C5A 177.3(3)
C6A C5A C7A C8A -43.1(4)
C4A C5A C7A C8A 143.5(3)
C6A C5A C7A C33A 81.1(4)
C4A C5A C7A C33A -92.3(4)
C5A C7A C8A C13A 109.5(4)
C33A C7A C8A C13A -10.8(5)
C5A C7A C8A C9A -71.8(4)
C33A C7A C8A C9A 168.0(3)
C41A O5A C9A C10A -3.7(5)
C41A O5A C9A C8A 177.4(3)
C13A C8A C9A O5A -178.5(3)
C7A C8A C9A O5A 2.7(5)
C13A C8A C9A C10A 2.6(5)
C7A C8A C9A C10A -176.3(3)
O5A C9A C10A C11A -178.7(3)
C8A C9A C10A C11A 0.2(5)
C9A C10A C11A C12A -3.0(5)
C9A C10A C11A O6A 172.7(3)
C42A O6A C11A C10A 73.0(4)
C42A O6A C11A C12A -111.2(4)
C10A C11A C12A C13A 2.7(5)
O6A C11A C12A C13A -173.0(3)
C10A C11A C12A C14A -177.8(3)
O6A C11A C12A C14A 6.5(5)
C9A C8A C13A C12A -2.8(5)
C7A C8A C13A C12A 176.0(3)
C11A C12A C13A C8A 0.2(5)
C14A C12A C13A C8A -179.2(3)
C11A C12A C14A C15A 69.7(4)
C13A C12A C14A C15A -110.9(4)
C11A C12A C14A C45A -165.1(3)
C13A C12A C14A C45A 14.4(5)
C12A C14A C15A C20A 50.4(4)
C45A C14A C15A C20A -76.4(4)
C12A C14A C15A C16A -129.9(3)
C45A C14A C15A C16A 103.3(4)
C53A O9A C16A C17A 9.7(6)
C53A O9A C16A C15A -171.4(4)
C20A C15A C16A O9A -176.7(3)
C14A C15A C16A O9A 3.6(5)
C20A C15A C16A C17A 2.3(5)
C14A C15A C16A C17A -177.4(3)
O9A C16A C17A C18A 178.3(3)
C15A C16A C17A C18A -0.5(5)
C54A O10A C18A C17A 1.5(5)
C54A O10A C18A C19A -179.7(3)
C16A C17A C18A O10A 176.7(3)
C16A C17A C18A C19A -1.9(5)
O10A C18A C19A C20A -176.3(3)
C17A C18A C19A C20A 2.4(5)
O10A C18A C19A C21A 4.7(5)
C17A C18A C19A C21A -176.5(3)
C18A C19A C20A C15A -0.6(5)
C21A C19A C20A C15A 178.4(3)
C16A C15A C20A C19A -1.7(5)
C14A C15A C20A C19A 178.0(3)
C20A C19A C21A C57A 83.0(4)
C18A C19A C21A C57A -98.1(4)
C20A C19A C21A C22A -42.7(4)
C18A C19A C21A C22A 136.2(3)
C19A C21A C22A C27A 113.5(4)
C57A C21A C22A C27A -11.2(5)
C19A C21A C22A C23A -67.6(4)
C57A C21A C22A C23A 167.6(3)
C65A O13A C23A C24A -12.6(5)
C65A O13A C23A C22A 168.3(3)
C27A C22A C23A O13A 178.9(3)
C21A C22A C23A O13A 0.0(5)
C27A C22A C23A C24A -0.1(5)
C21A C22A C23A C24A -179.0(3)
O13A C23A C24A C25A -178.0(3)
C22A C23A C24A C25A 1.0(5)
C66A O14A C25A C24A 45.0(5)
C66A O14A C25A C26A -136.0(4)
C23A C24A C25A O14A 178.4(3)
C23A C24A C25A C26A -0.6(5)
O14A C25A C26A C27A -179.7(3)
C24A C25A C26A C27A -0.7(5)
O14A C25A C26A C28A 3.2(5)
C24A C25A C26A C28A -177.8(3)
C23A C22A C27A C26A -1.2(5)
C21A C22A C27A C26A 177.7(3)
C25A C26A C27A C22A 1.6(5)
C28A C26A C27A C22A 178.6(3)
C27A C26A C28A C1A -116.2(4)
C25A C26A C28A C1A 60.7(4)
C27A C26A C28A C69A 7.2(5)
C25A C26A C28A C69A -176.0(3)
C6A C1A C28A C26A 41.3(4)
C2A C1A C28A C26A -142.4(3)
C6A C1A C28A C69A -85.6(4)
C2A C1A C28A C69A 90.6(4)
C4A O2A C30A C31A -88.5(4)
C32A O4A C31A O3A 2.8(8)
C32A O4A C31A C30A -178.2(5)
O2A C30A C31A O3A -7.1(7)
O2A C30A C31A O4A 173.9(3)
C5A C7A C33A C34A 168.7(3)
C8A C7A C33A C34A -67.9(4)
C7A C33A C34A C35A 174.2(3)
C33A C34A C35A C40A -97.4(4)
C33A C34A C35A C36A 80.2(4)
C40A C35A C36A C37A 0.8(6)
C34A C35A C36A C37A -177.0(4)
C35A C36A C37A C38A -0.9(7)
C36A C37A C38A C39A 0.8(7)
C37A C38A C39A C40A -0.6(7)
C36A C35A C40A C39A -0.6(6)
C34A C35A C40A C39A 177.1(4)
C38A C39A C40A C35A 0.5(7)
C11A O6A C42A C43A 173.9(3)
C44A O8A C43A O7A 1.0(6)
C44A O8A C43A C42A 178.9(4)
O6A C42A C43A O7A -151.3(4)
O6A C42A C43A O8A 30.7(5)
C12A C14A C45A C46A 170.6(3)
C15A C14A C45A C46A -64.1(4)
C14A C45A C46A C47A -171.9(4)
C45A C46A C47A C48A -109.1(4)
C45A C46A C47A C52A 72.6(5)
C52A C47A C48A C49A 0.8(5)
C46A C47A C48A C49A -177.6(4)
C47A C48A C49A C50A -1.1(6)
C48A C49A C50A C51A 0.8(7)
C49A C50A C51A C52A -0.2(8)
C50A C51A C52A C47A -0.2(8)
C48A C47A C52A C51A -0.1(7)
C46A C47A C52A C51A 178.3(4)
C18A O10A C54A C55A 75.9(4)
C56A O12A C55A O11A -0.9(8)
C56A O12A C55A C54A 175.6(4)
O10A C54A C55A O11A 40.8(7)
O10A C54A C55A O12A -135.7(4)
C19A C21A C57A C58A 63.9(4)
C22A C21A C57A C58A -171.7(3)
C21A C57A C58A C59A 179.7(4)
C57A C58A C59A C60A 103.6(4)
C57A C58A C59A C64A -73.5(5)
C64A C59A C60A C61A 0.4(6)
C58A C59A C60A C61A -176.9(4)
C59A C60A C61A C62A -1.5(7)
C60A C61A C62A C63A 0.8(8)
C61A C62A C63A C64A 0.9(8)
C62A C63A C64A C59A -2.0(7)
C60A C59A C64A C63A 1.3(6)
C58A C59A C64A C63A 178.6(4)
C25A O14A C66A C67A 163.3(4)
C68A O16A C67A O15A -2.2(8)
C68A O16A C67A C66A 177.2(4)
O14A C66A C67A O15A -165.1(5)
O14A C66A C67A O16A 15.5(6)
C26A C28A C69A C70A 68.2(4)
C1A C28A C69A C70A -167.4(3)
C28A C69A C70A C71A -175.5(3)
C69A C70A C71A C76A -90.9(5)
C69A C70A C71A C72A 84.1(4)
C76A C71A C72A C73A -0.9(7)
C70A C71A C72A C73A -176.0(4)
C71A C72A C73A C74A 0.8(7)
C72A C73A C74A C75A -0.8(8)
C73A C74A C75A C76A 0.8(8)
C72A C71A C76A C75A 0.9(7)
C70A C71A C76A C75A 176.0(4)
C74A C75A C76A C71A -0.9(8)
C29B O1B C2B C3B -8.1(5)
C29B O1B C2B C1B 173.4(4)
C6B C1B C2B O1B 176.2(3)
C28B C1B C2B O1B -3.5(5)
C6B C1B C2B C3B -2.3(5)
C28B C1B C2B C3B 178.0(3)
O1B C2B C3B C4B -178.1(3)
C1B C2B C3B C4B 0.3(5)
C30B O2B C4B C3B -6.1(5)
C30B O2B C4B C5B 174.1(3)
C2B C3B C4B O2B -177.5(3)
C2B C3B C4B C5B 2.3(5)
O2B C4B C5B C6B 177.0(3)
C3B C4B C5B C6B -2.9(5)
O2B C4B C5B C7B -5.2(5)
C3B C4B C5B C7B 175.0(3)
C2B C1B C6B C5B 1.8(5)
C28B C1B C6B C5B -178.5(3)
C4B C5B C6B C1B 0.8(5)
C7B C5B C6B C1B -177.1(3)
C6B C5B C7B C8B 43.9(4)
C4B C5B C7B C8B -133.9(3)
C6B C5B C7B C33B -83.0(4)
C4B C5B C7B C33B 99.2(4)
C5B C7B C8B C13B -111.6(4)
C33B C7B C8B C13B 14.9(4)
C5B C7B C8B C9B 68.6(4)
C33B C7B C8B C9B -164.9(3)
C41B O5B C9B C10B 9.4(6)
C41B O5B C9B C8B -170.6(4)
C13B C8B C9B O5B 179.5(3)
C7B C8B C9B O5B -0.7(5)
C13B C8B C9B C10B -0.4(5)
C7B C8B C9B C10B 179.4(3)
O5B C9B C10B C11B 179.9(4)
C8B C9B C10B C11B -0.2(6)
C42B O6B C11B C10B -64.0(5)
C42B O6B C11B C12B 117.4(4)
C9B C10B C11B O6B -178.2(3)
C9B C10B C11B C12B 0.3(6)
O6B C11B C12B C13B 178.8(3)
C10B C11B C12B C13B 0.3(5)
O6B C11B C12B C14B -1.8(5)
C10B C11B C12B C14B 179.6(3)
C9B C8B C13B C12B 1.1(5)
C7B C8B C13B C12B -178.7(3)
C11B C12B C13B C8B -1.0(5)
C14B C12B C13B C8B 179.7(3)
C11B C12B C14B C15B -64.3(4)
C13B C12B C14B C15B 115.0(4)
C11B C12B C14B C45B 173.1(3)
C13B C12B C14B C45B -7.6(5)
C12B C14B C15B C20B -41.6(4)
C45B C14B C15B C20B 85.3(4)
C12B C14B C15B C16B 143.4(3)
C45B C14B C15B C16B -89.7(4)
C53B O9B C16B C17B -14.0(7)
C53B O9B C16B C15B 165.5(5)
C20B C15B C16B O9B -176.4(3)
C14B C15B C16B O9B -1.3(5)
C20B C15B C16B C17B 3.1(5)
C14B C15B C16B C17B 178.3(3)
O9B C16B C17B C18B 177.3(4)
C15B C16B C17B C18B -2.2(6)
C16B C17B C18B C19B -0.7(6)
C16B C17B C18B O10B -176.4(3)
C54B O10B C18B C17B -102.2(4)
C54B O10B C18B C19B 82.0(4)
C17B C18B C19B C20B 2.5(5)
O10B C18B C19B C20B 178.2(3)
C17B C18B C19B C21B -171.3(3)
O10B C18B C19B C21B 4.4(5)
C16B C15B C20B C19B -1.2(5)
C14B C15B C20B C19B -176.4(3)
C18B C19B C20B C15B -1.5(5)
C21B C19B C20B C15B 172.4(3)
C18B C19B C21B C22B -142.4(3)
C20B C19B C21B C22B 44.1(4)
C18B C19B C21B C57B 91.3(4)
C20B C19B C21B C57B -82.2(4)
C19B C21B C22B C27B -110.1(3)
C57B C21B C22B C27B 12.5(4)
C19B C21B C22B C23B 70.0(4)
C57B C21B C22B C23B -167.4(3)
C65B O13B C23B C24B 2.9(5)
C65B O13B C23B C22B -179.4(3)
C27B C22B C23B O13B 178.4(3)
C21B C22B C23B O13B -1.7(5)
C27B C22B C23B C24B -3.8(5)
C21B C22B C23B C24B 176.1(3)
O13B C23B C24B C25B 179.2(3)
C22B C23B C24B C25B 1.6(5)
C23B C24B C25B C26B 1.2(5)
C23B C24B C25B O14B -172.0(3)
C66B O14B C25B C24B -75.8(4)
C66B O14B C25B C26B 110.8(4)
C24B C25B C26B C27B -1.5(5)
O14B C25B C26B C27B 171.9(3)
C24B C25B C26B C28B 179.0(3)
O14B C25B C26B C28B -7.7(5)
C25B C26B C27B C22B -1.0(5)
C28B C26B C27B C22B 178.5(3)
C23B C22B C27B C26B 3.6(5)
C21B C22B C27B C26B -176.3(3)
C27B C26B C28B C69B -16.6(5)
C25B C26B C28B C69B 162.9(3)
C27B C26B C28B C1B 109.8(4)
C25B C26B C28B C1B -70.7(4)
C6B C1B C28B C26B -50.6(4)
C2B C1B C28B C26B 129.1(3)
C6B C1B C28B C69B 77.5(4)
C2B C1B C28B C69B -102.8(4)
C4B O2B C30B C31B -69.8(4)
C32B O4B C31B O3B 2.3(8)
C32B O4B C31B C30B -177.1(5)
O2B C30B C31B O3B -22.0(6)
O2B C30B C31B O4B 157.4(4)
C5B C7B C33B C34B -63.3(4)
C8B C7B C33B C34B 170.8(3)
C7B C33B C34B C35B 177.5(3)
C33B C34B C35B C36B 67.9(5)
C33B C34B C35B C40B -111.1(4)
C40B C35B C36B C37B -0.6(7)
C34B C35B C36B C37B -179.7(4)
C35B C36B C37B C38B -0.3(7)
C36B C37B C38B C39B 1.0(7)
C37B C38B C39B C40B -0.8(7)
C38B C39B C40B C35B -0.1(7)
C36B C35B C40B C39B 0.8(6)
C34B C35B C40B C39B 179.9(4)
C11B O6B C42B C43B -162.5(4)
C44B O8B C43B O7B -4.1(9)
C44B O8B C43B C42B 176.3(6)
O6B C42B C43B O7B 171.6(6)
O6B C42B C43B O8B -8.7(7)
C12B C14B C45B C46B -68.3(4)
C15B C14B C45B C46B 167.5(3)
C14B C45B C46B C47B 173.1(3)
C45B C46B C47B C52B -74.4(4)
C45B C46B C47B C48B 106.2(4)
C52B C47B C48B C49B 0.9(7)
C46B C47B C48B C49B -179.7(4)
C47B C48B C49B C50B -0.6(8)
C48B C49B C50B C51B 0.6(8)
C49B C50B C51B C52B -0.9(8)
C48B C47B C52B C51B -1.2(7)
C46B C47B C52B C51B 179.4(4)
C50B C51B C52B C47B 1.2(7)
C18B O10B C54B C55B 88.1(4)
C56B O12B C55B O11B -1.5(9)
C56B O12B C55B C54B 178.4(6)
O10B C54B C55B O11B 5.8(7)
O10B C54B C55B O12B -174.1(4)
C22B C21B C57B C58B 66.4(4)
C19B C21B C57B C58B -168.6(3)
C21B C57B C58B C59B -173.8(3)
C57B C58B C59B C64B 98.8(4)
C57B C58B C59B C60B -77.1(4)
C64B C59B C60B C61B 0.5(6)
C58B C59B C60B C61B 176.6(4)
C59B C60B C61B C62B 0.0(7)
C60B C61B C62B C63B 0.3(7)
C61B C62B C63B C64B -1.1(7)
C60B C59B C64B C63B -1.4(6)
C58B C59B C64B C63B -177.5(4)
C62B C63B C64B C59B 1.7(7)
C25B O14B C66B C67B -172.8(3)
C68B O16B C67B O15B -1.6(6)
C68B O16B C67B C66B -179.6(4)
O14B C66B C67B O15B 150.2(4)
O14B C66B C67B O16B -31.8(5)
C26B C28B C69B C70B -168.7(3)
C1B C28B C69B C70B 64.8(4)
C28B C69B C70B C71B 172.6(4)
C69B C70B C71B C76B 104.1(4)
C69B C70B C71B C72B -76.8(5)
C76B C71B C72B C73B 0.6(7)
C70B C71B C72B C73B -178.5(4)
C71B C72B C73B C74B 0.5(8)
C72B C73B C74B C75B -0.5(9)
C73B C74B C75B C76B -0.5(8)
C72B C71B C76B C75B -1.6(6)
C70B C71B C76B C75B 177.4(4)
C74B C75B C76B C71B 1.6(7)
C29C O1C C2C C3C 5.1(6)
C29C O1C C2C C1C -175.9(4)
C6C C1C C2C C3C 0.8(5)
C28C C1C C2C C3C 176.5(3)
C6C C1C C2C O1C -178.3(3)
C28C C1C C2C O1C -2.5(5)
O1C C2C C3C C4C 178.2(3)
C1C C2C C3C C4C -0.8(6)
C2C C3C C4C O2C -178.0(3)
C2C C3C C4C C5C 0.4(6)
C30C O2C C4C C3C -97.2(4)
C30C O2C C4C C5C 84.4(4)
C3C C4C C5C C6C 0.0(5)
O2C C4C C5C C6C 178.4(3)
C3C C4C C5C C7C -176.3(3)
O2C C4C C5C C7C 2.0(5)
C4C C5C C6C C1C 0.0(5)
C7C C5C C6C C1C 176.3(3)
C2C C1C C6C C5C -0.3(5)
C28C C1C C6C C5C -176.1(3)
C6C C5C C7C C8C 41.1(4)
C4C C5C C7C C8C -142.7(3)
C6C C5C C7C C33C -85.9(4)
C4C C5C C7C C33C 90.3(4)
C33C C7C C8C C13C 10.2(5)
C5C C7C C8C C13C -113.0(3)
C33C C7C C8C C9C -170.7(3)
C5C C7C C8C C9C 66.1(4)
C41C O5C C9C C10C 3.2(5)
C41C O5C C9C C8C -177.7(3)
C13C C8C C9C O5C 178.8(3)
C7C C8C C9C O5C -0.4(5)
C13C C8C C9C C10C -2.1(5)
C7C C8C C9C C10C 178.7(3)
O5C C9C C10C C11C 179.2(3)
C8C C9C C10C C11C 0.2(5)
C42C O6C C11C C10C -67.8(4)
C42C O6C C11C C12C 116.2(3)
C9C C10C C11C O6C -174.4(3)
C9C C10C C11C C12C 1.4(5)
O6C C11C C12C C13C 175.0(3)
C10C C11C C12C C13C -1.0(5)
O6C C11C C12C C14C -5.7(5)
C10C C11C C12C C14C 178.3(3)
C9C C8C C13C C12C 2.6(5)
C7C C8C C13C C12C -178.3(3)
C11C C12C C13C C8C -1.1(5)
C14C C12C C13C C8C 179.7(3)
C11C C12C C14C C15C -63.2(4)
C13C C12C C14C C15C 116.1(3)
C11C C12C C14C C45C 170.9(3)
C13C C12C C14C C45C -9.8(5)
C12C C14C C15C C16C 129.2(3)
C45C C14C C15C C16C -103.6(4)
C12C C14C C15C C20C -46.6(4)
C45C C14C C15C C20C 80.5(4)
C53C O9C C16C C17C -3.7(6)
C53C O9C C16C C15C 176.8(4)
C20C C15C C16C O9C -178.9(3)
C14C C15C C16C O9C 5.1(5)
C20C C15C C16C C17C 1.7(5)
C14C C15C C16C C17C -174.3(3)
O9C C16C C17C C18C -178.9(4)
C15C C16C C17C C18C 0.5(6)
C16C C17C C18C O10C 178.1(4)
C16C C17C C18C C19C -3.6(6)
O10C C18C C19C C20C -177.4(3)
C17C C18C C19C C20C 4.2(5)
O10C C18C C19C C21C 2.1(5)
C17C C18C C19C C21C -176.4(4)
C18C C19C C20C C15C -1.9(5)
C21C C19C C20C C15C 178.6(3)
C16C C15C C20C C19C -1.0(5)
C14C C15C C20C C19C 175.1(3)
C20C C19C C21C C22C 50.3(5)
C18C C19C C21C C22C -129.2(4)
C20C C19C C21C C57C -76.0(4)
C18C C19C C21C C57C 104.6(4)
C19C C21C C22C C27C -111.7(4)
C57C C21C C22C C27C 13.3(5)
C19C C21C C22C C23C 69.6(4)
C57C C21C C22C C23C -165.4(3)
C65C O13C C23C C24C 6.8(5)
C65C O13C C23C C22C -173.6(4)
C27C C22C C23C O13C 179.8(3)
C21C C22C C23C O13C -1.4(5)
C27C C22C C23C C24C -0.7(5)
C21C C22C C23C C24C 178.1(3)
O13C C23C C24C C25C 179.8(3)
C22C C23C C24C C25C 0.3(5)
C23C C24C C25C C26C 0.2(6)
C23C C24C C25C O14C -177.4(3)
C66C O14C C25C C24C -58.6(6)
C66C O14C C25C C26C 123.6(5)
C24C C25C C26C C27C -0.3(5)
O14C C25C C26C C27C 177.5(3)
C24C C25C C26C C28C 177.9(3)
O14C C25C C26C C28C -4.4(5)
C23C C22C C27C C26C 0.6(5)
C21C C22C C27C C26C -178.2(3)
C25C C26C C27C C22C -0.1(5)
C28C C26C C27C C22C -178.3(3)
C6C C1C C28C C26C -46.2(4)
C2C C1C C28C C26C 138.2(3)
C6C C1C C28C C69C 80.0(4)
C2C C1C C28C C69C -95.6(4)
C25C C26C C28C C1C -65.1(4)
C27C C26C C28C C1C 113.0(4)
C25C C26C C28C C69C 173.0(3)
C27C C26C C28C C69C -8.9(5)
C4C O2C C30C C31C 80.6(4)
C32C O4C C31C O3C -0.3(8)
C32C O4C C31C C30C -178.8(5)
O2C C30C C31C O3C 23.6(7)
O2C C30C C31C O4C -158.0(3)
C8C C7C C33C C34C 68.0(4)
C5C C7C C33C C34C -167.3(3)
C7C C33C C34C C35C -177.3(3)
C33C C34C C35C C40C 89.3(4)
C33C C34C C35C C36C -88.2(5)
C40C C35C C36C C37C 0.0(7)
C34C C35C C36C C37C 177.5(4)
C35C C36C C37C C38C 0.4(8)
C36C C37C C38C C39C 0.1(8)
C37C C38C C39C C40C -1.0(8)
C36C C35C C40C C39C -0.8(7)
C34C C35C C40C C39C -178.4(4)
C38C C39C C40C C35C 1.3(7)
C11C O6C C42C C43C -176.8(3)
C44C O8C C43C O7C 1.3(7)
C44C O8C C43C C42C -176.6(4)
O6C C42C C43C O7C 154.8(4)
O6C C42C C43C O8C -27.2(5)
C15C C14C C45C C46C 65.2(4)
C12C C14C C45C C46C -170.0(3)
C14C C45C C46C C47C 170.9(4)
C45C C46C C47C C52C 108.4(4)
C45C C46C C47C C48C -72.3(5)
C52C C47C C48C C49C -0.5(7)
C46C C47C C48C C49C -179.8(4)
C47C C48C C49C C50C 2.4(8)
C48C C49C C50C C51C -2.4(8)
C49C C50C C51C C52C 0.6(7)
C48C C47C C52C C51C -1.4(6)
C46C C47C C52C C51C 177.9(4)
C50C C51C C52C C47C 1.3(6)
C17C C18C O10C C54C -30.1(6)
C19C C18C O10C C54C 151.5(4)
C55C C54C O10C C18C 93.5(6)
C56C O12C C55C O11C 0.4(11)
C56C O12C C55C C54C -178.4(6)
O10C C54C C55C O11C 175.9(7)
O10C C54C C55C O12C -5.3(8)
C19C C21C C57C C58C -60.4(4)
C22C C21C C57C C58C 173.5(3)
C21C C57C C58C C59C 173.4(3)
C57C C58C C59C C60C 38.3(6)
C57C C58C C59C C64C -140.5(4)
C64C C59C C60C C61C 0.2(8)
C58C C59C C60C C61C -178.6(5)
C59C C60C C61C C62C 0.3(9)
C60C C61C C62C C63C -1.8(9)
C61C C62C C63C C64C 2.8(9)
C62C C63C C64C C59C -2.3(9)
C60C C59C C64C C63C 0.8(7)
C58C C59C C64C C63C 179.6(5)
C25C O14C C66C C67C -174.7(5)
C68C O16C C67C O15C -2.3(9)
C68C O16C C67C C66C 179.0(5)
O14C C66C C67C O15C 178.2(6)
O14C C66C C67C O16C -3.1(8)
C1C C28C C69C C70C 166.4(3)
C26C C28C C69C C70C -69.8(4)
C28C C69C C70C C71C -174.4(3)
C69C C70C C71C C72C -75.2(5)
C69C C70C C71C C76C 100.0(5)
C76C C71C C72C C73C 0.3(8)
C70C C71C C72C C73C 175.4(5)
C71C C72C C73C C74C -1.6(10)
C72C C73C C74C C75C 2.6(12)
C73C C74C C75C C76C -2.2(13)
C72C C71C C76C C75C 0.1(8)
C70C C71C C76C C75C -175.1(5)
C74C C75C C76C C71C 0.9(10)
C29D O1D C2D C3D -7.2(5)
C29D O1D C2D C1D 173.6(3)
C6D C1D C2D O1D 179.4(3)
C28D C1D C2D O1D 2.0(5)
C6D C1D C2D C3D 0.1(5)
C28D C1D C2D C3D -177.2(3)
O1D C2D C3D C4D -178.9(3)
C1D C2D C3D C4D 0.3(5)
C2D C3D C4D O2D 178.4(3)
C2D C3D C4D C5D -0.8(5)
C30D O2D C4D C3D 95.8(4)
C30D O2D C4D C5D -85.0(4)
C3D C4D C5D C6D 0.9(5)
O2D C4D C5D C6D -178.3(3)
C3D C4D C5D C7D 176.4(3)
O2D C4D C5D C7D -2.7(5)
C2D C1D C6D C5D -0.1(5)
C28D C1D C6D C5D 177.3(3)
C4D C5D C6D C1D -0.4(5)
C7D C5D C6D C1D -176.0(3)
C6D C5D C7D C8D -42.2(4)
C4D C5D C7D C8D 142.5(3)
C6D C5D C7D C33D 84.7(4)
C4D C5D C7D C33D -90.6(4)
C5D C7D C8D C9D -67.1(4)
C33D C7D C8D C9D 169.0(3)
C5D C7D C8D C13D 113.6(3)
C33D C7D C8D C13D -10.3(4)
C41D O5D C9D C10D -8.7(5)
C41D O5D C9D C8D 172.1(3)
C13D C8D C9D O5D -178.9(3)
C7D C8D C9D O5D 1.8(4)
C13D C8D C9D C10D 1.9(5)
C7D C8D C9D C10D -177.4(3)
O5D C9D C10D C11D -179.3(3)
C8D C9D C10D C11D -0.1(5)
C9D C10D C11D C12D -1.2(5)
C9D C10D C11D O6D 175.3(3)
C42D O6D C11D C12D -117.5(3)
C42D O6D C11D C10D 66.0(4)
C10D C11D C12D C13D 0.6(5)
O6D C11D C12D C13D -175.8(3)
C10D C11D C12D C14D -177.5(3)
O6D C11D C12D C14D 6.0(5)
C11D C12D C13D C8D 1.2(5)
C14D C12D C13D C8D 179.3(3)
C9D C8D C13D C12D -2.4(5)
C7D C8D C13D C12D 176.9(3)
C11D C12D C14D C15D 62.6(4)
C13D C12D C14D C15D -115.4(4)
C11D C12D C14D C45D -170.4(3)
C13D C12D C14D C45D 11.6(5)
C45D C14D C15D C20D -79.5(4)
C12D C14D C15D C20D 47.5(4)
C45D C14D C15D C16D 105.2(4)
C12D C14D C15D C16D -127.7(3)
C53D O9D C16D C17D 1.4(6)
C53D O9D C16D C15D -179.8(4)
C20D C15D C16D O9D 178.9(3)
C14D C15D C16D O9D -5.7(5)
C20D C15D C16D C17D -2.3(5)
C14D C15D C16D C17D 173.2(3)
O9D C16D C17D C18D 178.9(4)
C15D C16D C17D C18D 0.1(6)
C54D O10D C18D C19D -151.7(4)
C54D O10D C18D C17D 28.7(6)
C16D C17D C18D O10D -178.0(4)
C16D C17D C18D C19D 2.3(6)
O10D C18D C19D C20D 178.0(3)
C17D C18D C19D C20D -2.4(5)
O10D C18D C19D C21D -3.3(5)
C17D C18D C19D C21D 176.4(3)
C18D C19D C20D C15D 0.0(5)
C21D C19D C20D C15D -178.7(3)
C16D C15D C20D C19D 2.2(5)
C14D C15D C20D C19D -173.2(3)
C20D C19D C21D C22D -50.8(4)
C18D C19D C21D C22D 130.5(3)
C20D C19D C21D C57D 75.9(4)
C18D C19D C21D C57D -102.8(4)
C19D C21D C22D C27D 114.1(4)
C57D C21D C22D C27D -11.0(5)
C19D C21D C22D C23D -66.7(4)
C57D C21D C22D C23D 168.3(3)
C65D O13D C23D C24D -9.9(5)
C65D O13D C23D C22D 171.0(3)
C27D C22D C23D O13D -177.7(3)
C21D C22D C23D O13D 2.9(5)
C27D C22D C23D C24D 3.2(5)
C21D C22D C23D C24D -176.1(3)
O13D C23D C24D C25D 179.9(3)
C22D C23D C24D C25D -1.1(5)
C66D O14D C25D C24D 15.7(5)
C66D O14D C25D C26D -163.0(3)
C23D C24D C25D O14D 179.2(3)
C23D C24D C25D C26D -2.2(5)
O14D C25D C26D C27D -178.3(3)
C24D C25D C26D C27D 3.1(5)
O14D C25D C26D C28D 4.3(5)
C24D C25D C26D C28D -174.3(3)
C23D C22D C27D C26D -2.3(5)
C21D C22D C27D C26D 177.0(3)
C25D C26D C27D C22D -0.8(5)
C28D C26D C27D C22D 176.5(3)
C6D C1D C28D C26D 46.8(4)
C2D C1D C28D C26D -136.0(3)
C6D C1D C28D C69D -78.9(4)
C2D C1D C28D C69D 98.3(4)
C27D C26D C28D C1D -114.1(4)
C25D C26D C28D C1D 63.1(4)
C27D C26D C28D C69D 7.2(5)
C25D C26D C28D C69D -175.6(3)
C4D O2D C30D C31D -80.3(4)
C32D O4D C31D O3D 1.5(7)
C32D O4D C31D C30D 178.8(4)
O2D C30D C31D O3D -28.2(6)
O2D C30D C31D O4D 154.6(3)
C5D C7D C33D C34D 166.2(3)
C8D C7D C33D C34D -68.6(4)
C7D C33D C34D C35D 176.3(3)
C33D C34D C35D C40D -91.3(4)
C33D C34D C35D C36D 86.7(4)
C40D C35D C36D C37D 1.7(6)
C34D C35D C36D C37D -176.3(4)
C35D C36D C37D C38D -1.6(7)
C36D C37D C38D C39D 0.7(7)
C37D C38D C39D C40D 0.2(7)
C36D C35D C40D C39D -0.9(6)
C34D C35D C40D C39D 177.1(4)
C38D C39D C40D C35D 0.0(7)
C11D O6D C42D C43D 179.3(3)
C44D O8D C43D O7D -0.5(7)
C44D O8D C43D C42D 175.7(4)
O6D C42D C43D O7D -158.3(4)
O6D C42D C43D O8D 25.4(5)
C15D C14D C45D C46D -65.7(4)
C12D C14D C45D C46D 169.8(3)
C14D C45D C46D C47D -168.0(4)
C45D C46D C47D C48D 71.6(5)
C45D C46D C47D C52D -110.0(4)
C52D C47D C48D C49D -1.5(6)
C46D C47D C48D C49D 177.1(4)
C47D C48D C49D C50D 0.9(8)
C48D C49D C50D C51D -0.9(7)
C49D C50D C51D C52D 1.5(7)
C48D C47D C52D C51D 2.1(6)
C46D C47D C52D C51D -176.4(4)
C50D C51D C52D C47D -2.1(6)
C18D O10D C54D C55D -94.1(5)
C56D O12D C55D O11D -3.1(10)
C56D O12D C55D C54D -178.8(6)
O10D C54D C55D O11D -170.8(6)
O10D C54D C55D O12D 4.9(7)
C22D C21D C57D C58D -166.4(4)
C19D C21D C57D C58D 67.8(4)
C21D C57D C58D C59D -170.4(4)
C57D C58D C59D C64D 116.8(5)
C57D C58D C59D C60D -63.1(6)
C64D C59D C60D C61D 1.2(9)
C58D C59D C60D C61D -178.9(6)
C59D C60D C61D C62D -3.1(11)
C60D C61D C62D C63D 3.4(11)
C61D C62D C63D C64D -2.0(10)
C60D C59D C64D C63D 0.2(8)
C58D C59D C64D C63D -179.7(4)
C62D C63D C64D C59D 0.3(9)
C25D O14D C66D C67D 172.7(3)
C68D O16D C67D O15D -4.3(7)
C68D O16D C67D C66D 170.9(4)
O14D C66D C67D O15D -155.8(5)
O14D C66D C67D O16D 28.9(6)
C1D C28D C69D C70D -167.6(3)
C26D C28D C69D C70D 70.5(4)
C28D C69D C70D C71D 178.8(3)
C69D C70D C71D C72D -90.2(5)
C69D C70D C71D C76D 84.1(5)
C76D C71D C72D C73D -1.6(8)
C70D C71D C72D C73D 172.8(5)
C71D C72D C73D C74D 2.0(10)
C72D C73D C74D C75D -1.0(13)
C73D C74D C75D C76D -0.5(13)
C74D C75D C76D C71D 0.9(10)
C72D C71D C76D C75D 0.2(8)
C70D C71D C76D C75D -174.3(5)
